data_4131021
loop_
_publ_author_name
'Hau, Sam C. K.'
'Yeung, Margaret C.-L.'
'Yam, Vivian W.-W.'
'Mak, Thomas C. W.'

_publ_section_title
;
 Assembly of Heterometallic Silver(I)-Copper(I) Alkyl-1,3-diynyl Clusters
 via Inner-Core Expansion.
;
_journal_issue 41
_journal_name_full 'Journal of the American Chemical Society'
_journal_page_first 13732
_journal_page_last 13739
_journal_paper_doi 10.1021/jacs.6b08674
_journal_volume 138
_journal_year 2016
_chemical_formula_moiety 'C204 H198 Ag12 Cu3 P6, C188 H182 Ag8 Cu4 P6, 3(F6 P), 6(C4 O), 2(O)'
_chemical_formula_sum 'C416 H440 Ag20 Cu7 F18 O8 P15'
_chemical_formula_weight 8976.41
_space_group_crystal_system triclinic
_space_group_IT_number 2
_space_group_name_Hall '-P 1'
_space_group_name_H-M_alt 'P -1'
_atom_sites_solution_hydrogens geom
_atom_sites_solution_primary direct
_atom_sites_solution_secondary difmap
_audit_creation_date 2016-07-21
_audit_creation_method
;
Olex2 1.2
(compiled 2016.02.19 svn.r3266 for OlexSys, GUI svn.r5155)
;
_cell_angle_alpha 78.6710(10)
_cell_angle_beta 71.197(2)
_cell_angle_gamma 75.6150(10)
_cell_formula_units_Z 1
_cell_length_a 19.3944(14)
_cell_length_b 19.4536(13)
_cell_length_c 29.451(2)
_cell_measurement_reflns_used 9116
_cell_measurement_temperature 173
_cell_measurement_theta_max 27.78
_cell_measurement_theta_min 2.17
_cell_volume 10106.4(12)
_computing_cell_refinement 'SAINT v7.68A (Bruker, 2009)'
_computing_data_reduction 'SAINT v7.68A (Bruker, 2009)'
_computing_molecular_graphics 'Olex2 (Dolomanov et al., 2009)'
_computing_publication_material 'Olex2 (Dolomanov et al., 2009)'
_computing_structure_refinement 'XL (Sheldrick, 2008)'
_computing_structure_solution 'SHELXS-97 (Sheldrick, 2008)'
_diffrn_ambient_temperature 173.15
_diffrn_measured_fraction_theta_full 0.999
_diffrn_measured_fraction_theta_max 0.999
_diffrn_measurement_device_type 'Bruker APEX-II CCD'
_diffrn_measurement_method '\f and \w scans'
_diffrn_radiation_monochromator graphite
_diffrn_radiation_type MoK\a
_diffrn_radiation_wavelength 0.71073
_diffrn_reflns_av_R_equivalents 0.0948
_diffrn_reflns_av_unetI/netI 0.0826
_diffrn_reflns_limit_h_max 23
_diffrn_reflns_limit_h_min -23
_diffrn_reflns_limit_k_max 23
_diffrn_reflns_limit_k_min -11
_diffrn_reflns_limit_l_max 35
_diffrn_reflns_limit_l_min -35
_diffrn_reflns_number 158483
_diffrn_reflns_theta_full 25.25
_diffrn_reflns_theta_max 25.25
_diffrn_reflns_theta_min 1.16
_diffrn_source 'fine-focus sealed tube'
_diffrn_standards_number 0
_exptl_absorpt_coefficient_mu 1.423
_exptl_absorpt_correction_T_max 0.6747
_exptl_absorpt_correction_T_min 0.5363
_exptl_absorpt_correction_type multi-scan
_exptl_crystal_colour 'clear reddish red'
_exptl_crystal_colour_lustre clear
_exptl_crystal_colour_modifier reddish
_exptl_crystal_colour_primary red
_exptl_crystal_density_diffrn 1.475
_exptl_crystal_density_method 'not measured'
_exptl_crystal_description block
_exptl_crystal_F_000 4530
_exptl_crystal_size_max 0.5
_exptl_crystal_size_mid 0.4
_exptl_crystal_size_min 0.3
_refine_diff_density_max 2.602
_refine_diff_density_min -4.435
_refine_diff_density_rms 0.202
_refine_ls_extinction_method none
_refine_ls_goodness_of_fit_ref 1.033
_refine_ls_hydrogen_treatment constr
_refine_ls_matrix_type full
_refine_ls_number_parameters 2047
_refine_ls_number_reflns 36569
_refine_ls_number_restraints 11
_refine_ls_restrained_S_all 1.033
_refine_ls_R_factor_all 0.1053
_refine_ls_R_factor_gt 0.0780
_refine_ls_shift/su_max 0.059
_refine_ls_shift/su_mean 0.001
_refine_ls_structure_factor_coef Fsqd
_refine_ls_weighting_details 'calc w=1/[\s^2^(Fo^2^)+(0.1397P)^2^+43.9066P] where P=(Fo^2^+2Fc^2^)/3'
_refine_ls_weighting_scheme calc
_refine_ls_wR_factor_gt 0.2047
_refine_ls_wR_factor_ref 0.2390
_reflns_number_gt 26655
_reflns_number_total 36569
_reflns_threshold_expression >2sigma(I)
_cod_data_source_file ja6b08674_si_002.cif
_cod_data_source_block 9
_cod_original_cell_volume 10106.5(12)
_cod_database_code 4131021
_olex2_refinement_description
;
1. Fixed Uiso
 At 1.2 times of:
  All C(H) groups, All C(H,H) groups
 At 1.5 times of:
  All C(H,H,H) groups
2. Restrained distances
 P7-F1 = P7-F2 = P7-F3 = P7-F4 = P7-F5 = P7-F6
 1.58 with sigma of 0.01
 P8-F7 = P8-F8 = P8-F10 = P8-F11 = P8-F12
 1.58 with sigma of 0.01
3. Uiso/Uaniso restraints and constraints
: with sigma of 0.01 and sigma for terminal atoms of 0.02
4. Others
 Fixed Sof: P8(0.5) F7(0.5) F8(0.5) F10(0.5) F11(0.5) F12(0.5) F9(0.5)
5.a Secondary CH2 refined with riding coordinates:
 C184(H18A,H18B)
5.b Me refined with riding coordinates:
 C6(H6A,H6B,H6C), C7(H7A,H7B,H7C), C8(H8A,H8B,H8C), C14(H14A,H14B,H14C),
 C15(H15A,H15B,H15C), C16(H16A,H16B,H16C), C22(H22A,H22B,H22C), C23(H23A,H23B,
 H23C), C24(H24A,H24B,H24C), C30(H30A,H30B,H30C), C31(H31A,H31B,H31C), C32(H32A,
 H32B,H32C), C38(H38A,H38B,H38C), C39(H39A,H39B,H39C), C40(H40A,H40B,H40C),
 C46(H46A,H46B,H46C), C47(H47A,H47B,H47C), C48(H48A,H48B,H48C), C108(H10A,H10B,
 H10C), C109(H10D,H10E,H10F), C110(H11A,H11B,H11C), C116(H11D,H11E,H11F),
 C117(H11G,H11H,H11I), C118(H11J,H11K,H11L), C124(H12A,H12B,H12C), C125(H12D,
 H12E,H12F), C126(H12G,H12H,H12I), C132(H13A,H13B,H13C), C133(H13D,H13E,H13F),
 C134(H13G,H13H,H13I), C140(H14D,H14E,H14F), C141(H14G,H14H,H14I), C142(H14J,
 H14K,H14L)
5.c Aromatic/amide H refined with riding coordinates:
 C50(H50), C51(H51), C52(H52), C53(H53), C54(H54), C56(H56), C57(H57),
 C58(H58), C59(H59), C60(H60), C62(H62), C63(H63), C64(H64), C65(H65), C66(H66),
  C68(H68), C69(H69), C70(H70), C71(H71), C72(H72), C74(H74), C75(H75),
 C76(H76), C77(H77), C78(H78), C80(H80), C81(H81), C82(H82), C83(H83), C84(H84),
  C86(H86), C87(H87), C88(H88), C89(H89), C90(H90), C92(H92), C93(H93),
 C94(H94), C95(H95), C96(H96), C98(H98), C99(H99), C100(H100), C101(H101),
 C102(H102), C144(H144), C145(H145), C146(H146), C147(H147), C148(H148),
 C150(H150), C151(H151), C152(H152), C153(H153), C154(H154), C156(H156),
 C157(H157), C158(H158), C159(H159), C160(H160), C162(H162), C163(H163),
 C164(H164), C165(H165), C166(H166), C168(H168), C169(H169), C170(H170),
 C171(H171), C172(H172), C174(H174), C175(H175), C176(H176), C177(H177),
 C178(H178), C180(H180), C181(H181), C182(H182), C183(H183), C186(H186),
 C187(H187), C188(H188), C189(H189), C190(H190), C192(H192), C193(H193),
 C194(H194), C195(H195), C196(H196)
;
_olex2_submission_special_instructions 'No special instructions were received'

loop_
_space_group_symop_id
_space_group_symop_operation_xyz
1 'x, y, z'
2 '-x, -y, -z'

loop_
_atom_site_label
_atom_site_type_symbol
_atom_site_fract_x
_atom_site_fract_y
_atom_site_fract_z
_atom_site_U_iso_or_equiv
_atom_site_adp_type
_atom_site_occupancy
_atom_site_calc_flag
_atom_site_site_symmetry_order
_atom_site_refinement_flags_posn
_atom_site_refinement_flags_adp
_atom_site_refinement_flags_occupancy
Ag1 Ag 0.13330(4) 0.90127(3) 1.01295(2) 0.04108(16) Uani 1 d 1 . . .
Ag2 Ag 0.07281(4) 0.88302(4) 0.93861(2) 0.04245(17) Uani 1 d 1 . . .
Ag3 Ag -0.07594(4) 0.97002(3) 0.93351(3) 0.04182(17) Uani 1 d 1 . . .
Ag4 Ag 0.19521(3) 0.98527(3) 0.91234(2) 0.03494(15) Uani 1 d 1 . . .
Ag5 Ag -0.01891(3) 1.10119(3) 0.86916(2) 0.03345(15) Uani 1 d 1 . . .
Ag6 Ag 0.05170(3) 1.18709(3) 0.98301(2) 0.03482(15) Uani 1 d 1 . . .
Ag7 Ag 0.70849(3) 0.57862(4) 0.40059(2) 0.04356(17) Uani 1 d 1 . . .
Ag8 Ag 0.52886(4) 0.63850(4) 0.53385(2) 0.04568(18) Uani 1 d 1 . . .
Ag9 Ag 0.42389(4) 0.55676(4) 0.49195(3) 0.0529(2) Uani 1 d 1 . . .
Ag10 Ag 0.46426(4) 0.64358(5) 0.39167(3) 0.0527(2) Uani 1 d 1 . . .
Cu1 Cu 0.07079(5) 1.08945(5) 0.92428(3) 0.0298(2) Uani 1 d 1 . . .
Cu2 Cu 0.56237(5) 0.63078(5) 0.43782(3) 0.0310(2) Uani 1 d 1 . . .
Cu3 Cu 0.43076(5) 0.50998(5) 0.58092(3) 0.0285(2) Uani 1 d 1 . . .
Cu4 Cu 0.0000 1.0000 1.0000 0.0970(8) Uani 1 d 2 S T P
P1 P 0.32790(11) 0.98281(11) 0.87566(8) 0.0358(5) Uani 1 d 1 . . .
P2 P -0.03094(11) 1.12332(10) 0.78760(7) 0.0309(4) Uani 1 d 1 . . .
P3 P 0.03872(11) 1.31392(10) 0.98478(7) 0.0289(4) Uani 1 d 1 . . .
P4 P 0.81557(12) 0.62210(11) 0.34336(8) 0.0366(5) Uani 1 d 1 . . .
P5 P 0.47199(12) 0.71230(11) 0.59908(8) 0.0364(5) Uani 1 d 1 . . .
P6 P 0.38757(12) 0.68440(13) 0.33962(8) 0.0413(5) Uani 1 d 1 . . .
C1 C 0.1846(4) 0.8616(4) 0.9449(3) 0.0340(17) Uani 1 d 1 . . .
C2 C 0.2343(4) 0.8185(4) 0.9216(3) 0.0331(17) Uani 1 d 1 . . .
C3 C 0.2912(5) 0.7708(5) 0.8950(3) 0.0419(19) Uani 1 d 1 . . .
C4 C 0.3407(5) 0.7293(5) 0.8728(3) 0.050(2) Uani 1 d 1 . . .
C5 C 0.4024(6) 0.6753(6) 0.8461(4) 0.065(3) Uani 1 d 1 . . .
C6 C 0.4542(7) 0.6423(8) 0.8780(6) 0.092(4) Uani 1 d 1 . . .
H6A H 0.4263 0.6193 0.9088 0.138 Uiso 1 calc 1 R . .
H6B H 0.4743 0.6800 0.8841 0.138 Uiso 1 calc 1 R . .
H6C H 0.4952 0.6067 0.8614 0.138 Uiso 1 calc 1 R . .
C7 C 0.3713(8) 0.6202(8) 0.8378(6) 0.098(5) Uani 1 d 1 . . .
H7A H 0.3383 0.6415 0.8174 0.148 Uiso 1 calc 1 R . .
H7B H 0.3428 0.5982 0.8688 0.148 Uiso 1 calc 1 R . .
H7C H 0.4115 0.5837 0.8216 0.148 Uiso 1 calc 1 R . .
C8 C 0.4413(11) 0.7125(10) 0.7993(6) 0.147(9) Uani 1 d 1 . . .
H8A H 0.4064 0.7327 0.7801 0.220 Uiso 1 calc 1 R . .
H8B H 0.4827 0.6783 0.7816 0.220 Uiso 1 calc 1 R . .
H8C H 0.4603 0.7510 0.8053 0.220 Uiso 1 calc 1 R . .
C9 C -0.0188(4) 0.8590(4) 0.9250(3) 0.0358(18) Uani 1 d 1 . . .
C10 C -0.0488(5) 0.8342(4) 0.9040(3) 0.0363(18) Uani 1 d 1 . . .
C11 C -0.0823(5) 0.8022(4) 0.8817(3) 0.043(2) Uani 1 d 1 . . .
C12 C -0.1094(6) 0.7734(5) 0.8609(4) 0.054(2) Uani 1 d 1 . . .
C13 C -0.1399(6) 0.7341(5) 0.8366(4) 0.059(3) Uani 1 d 1 . . .
C14 C -0.0934(10) 0.7356(7) 0.7834(5) 0.097(5) Uani 1 d 1 . . .
H14A H -0.0978 0.7851 0.7677 0.146 Uiso 1 calc 1 R . .
H14B H -0.1116 0.7077 0.7670 0.146 Uiso 1 calc 1 R . .
H14C H -0.0412 0.7149 0.7816 0.146 Uiso 1 calc 1 R . .
C15 C -0.1320(8) 0.6570(6) 0.8587(5) 0.084(4) Uani 1 d 1 . . .
H15A H -0.1614 0.6540 0.8928 0.127 Uiso 1 calc 1 R . .
H15B H -0.0796 0.6366 0.8564 0.127 Uiso 1 calc 1 R . .
H15C H -0.1498 0.6302 0.8414 0.127 Uiso 1 calc 1 R . .
C16 C -0.2192(8) 0.7690(7) 0.8393(7) 0.103(6) Uani 1 d 1 . . .
H16A H -0.2491 0.7684 0.8732 0.155 Uiso 1 calc 1 R . .
H16B H -0.2388 0.7429 0.8225 0.155 Uiso 1 calc 1 R . .
H16C H -0.2215 0.8186 0.8238 0.155 Uiso 1 calc 1 R . .
C17 C -0.1422(4) 1.0702(4) 0.9200(3) 0.0338(17) Uani 1 d 1 . . .
C18 C -0.1930(4) 1.1125(5) 0.9079(3) 0.0378(18) Uani 1 d 1 . . .
C19 C -0.2486(5) 1.1597(5) 0.8920(3) 0.0406(19) Uani 1 d 1 . . .
C20 C -0.2958(6) 1.1993(5) 0.8763(4) 0.055(2) Uani 1 d 1 . . .
C21 C -0.3539(7) 1.2460(7) 0.8546(5) 0.078(4) Uani 1 d 1 . . .
C22 C -0.4251(9) 1.2323(10) 0.8818(10) 0.196(14) Uani 1 d 1 . . .
H22A H -0.4363 1.2427 0.9149 0.294 Uiso 1 calc 1 R . .
H22B H -0.4257 1.1819 0.8823 0.294 Uiso 1 calc 1 R . .
H22C H -0.4625 1.2627 0.8669 0.294 Uiso 1 calc 1 R . .
C23 C -0.3504(7) 1.3214(7) 0.8498(6) 0.098(5) Uani 1 d 1 . . .
H23A H -0.3663 1.3368 0.8820 0.147 Uiso 1 calc 1 R . .
H23B H -0.3833 1.3503 0.8309 0.147 Uiso 1 calc 1 R . .
H23C H -0.2992 1.3276 0.8334 0.147 Uiso 1 calc 1 R . .
C24 C -0.3253(12) 1.2338(11) 0.7988(7) 0.137(7) Uiso 1 d 1 . . .
H24A H -0.3610 1.2634 0.7821 0.205 Uiso 1 calc 1 R . .
H24B H -0.3207 1.1833 0.7963 0.205 Uiso 1 calc 1 R . .
H24C H -0.2768 1.2474 0.7838 0.205 Uiso 1 calc 1 R . .
C25 C 0.0971(4) 1.0226(4) 0.8756(3) 0.0339(17) Uani 1 d 1 . . .
C26 C 0.1132(4) 0.9804(4) 0.8471(3) 0.0339(17) Uani 1 d 1 . . .
C27 C 0.1288(5) 0.9310(4) 0.8159(3) 0.042(2) Uani 1 d 1 . . .
C28 C 0.1422(6) 0.8873(5) 0.7889(3) 0.051(2) Uani 1 d 1 . . .
C29 C 0.1623(7) 0.8307(5) 0.7573(4) 0.065(3) Uani 1 d 1 . . .
C30 C 0.1846(10) 0.8611(7) 0.7063(4) 0.097(5) Uani 1 d 1 . . .
H30A H 0.1423 0.8955 0.6985 0.146 Uiso 1 calc 1 R . .
H30B H 0.2005 0.8227 0.6858 0.146 Uiso 1 calc 1 R . .
H30C H 0.2257 0.8855 0.7005 0.146 Uiso 1 calc 1 R . .
C31 C 0.2323(9) 0.7756(7) 0.7681(6) 0.096(5) Uani 1 d 1 . . .
H31A H 0.2190 0.7537 0.8019 0.143 Uiso 1 calc 1 R . .
H31B H 0.2729 0.8008 0.7623 0.143 Uiso 1 calc 1 R . .
H31C H 0.2483 0.7383 0.7468 0.143 Uiso 1 calc 1 R . .
C32 C 0.1034(9) 0.7902(8) 0.7705(5) 0.098(5) Uani 1 d 1 . . .
H32A H 0.0581 0.8219 0.7650 0.146 Uiso 1 calc 1 R . .
H32B H 0.0935 0.7706 0.8048 0.146 Uiso 1 calc 1 R . .
H32C H 0.1187 0.7510 0.7507 0.146 Uiso 1 calc 1 R . .
C33 C -0.0155(4) 1.1697(4) 0.9279(3) 0.0323(17) Uani 1 d 1 . . .
C34 C -0.0704(4) 1.2179(4) 0.9338(3) 0.0283(15) Uani 1 d 1 . . .
C35 C -0.1329(4) 1.2709(4) 0.9426(3) 0.0312(16) Uani 1 d 1 . . .
C36 C -0.1896(4) 1.3163(4) 0.9514(3) 0.0355(18) Uani 1 d 1 . . .
C37 C -0.2602(4) 1.3675(4) 0.9636(3) 0.0405(19) Uani 1 d 1 . . .
C38 C -0.3228(5) 1.3258(5) 0.9816(4) 0.055(2) Uani 1 d 1 . . .
H38A H -0.3218 1.3001 0.9559 0.082 Uiso 1 calc 1 R . .
H38B H -0.3706 1.3590 0.9907 0.082 Uiso 1 calc 1 R . .
H38C H -0.3162 1.2915 1.0098 0.082 Uiso 1 calc 1 R . .
C39 C -0.2618(6) 1.4081(6) 1.0033(4) 0.060(3) Uani 1 d 1 . . .
H39A H -0.2215 1.4349 0.9916 0.089 Uiso 1 calc 1 R . .
H39B H -0.2554 1.3741 1.0317 0.089 Uiso 1 calc 1 R . .
H39C H -0.3097 1.4414 1.0122 0.089 Uiso 1 calc 1 R . .
C40 C -0.2668(6) 1.4200(5) 0.9184(4) 0.062(3) Uani 1 d 1 . . .
H40A H -0.2260 1.4461 0.9076 0.094 Uiso 1 calc 1 R . .
H40B H -0.3144 1.4540 0.9260 0.094 Uiso 1 calc 1 R . .
H40C H -0.2643 1.3936 0.8926 0.094 Uiso 1 calc 1 R . .
C41 C 0.1435(4) 1.0869(4) 0.9597(3) 0.0336(17) Uani 1 d 1 . . .
C42 C 0.1874(4) 1.0825(4) 0.9823(3) 0.0301(16) Uani 1 d 1 . . .
C43 C 0.2388(4) 1.0749(4) 1.0067(3) 0.0352(17) Uani 1 d 1 . . .
C44 C 0.2832(4) 1.0663(5) 1.0287(3) 0.0395(19) Uani 1 d 1 . . .
C45 C 0.3353(6) 1.0544(6) 1.0571(4) 0.053(2) Uani 1 d 1 . . .
C46 C 0.2915(9) 1.0391(8) 1.1110(4) 0.088(4) Uani 1 d 1 . . .
H46A H 0.2524 1.0809 1.1206 0.131 Uiso 1 calc 1 R . .
H46B H 0.3254 1.0292 1.1310 0.131 Uiso 1 calc 1 R . .
H46C H 0.2689 0.9975 1.1155 0.131 Uiso 1 calc 1 R . .
C47 C 0.3982(8) 0.9887(9) 1.0408(6) 0.109(6) Uani 1 d 1 . . .
H47A H 0.4253 0.9995 1.0067 0.163 Uiso 1 calc 1 R . .
H47B H 0.3762 0.9469 1.0450 0.163 Uiso 1 calc 1 R . .
H47C H 0.4325 0.9787 1.0605 0.163 Uiso 1 calc 1 R . .
C48 C 0.3676(9) 1.1207(8) 1.0496(5) 0.097(5) Uani 1 d 1 . . .
H48A H 0.3275 1.1613 1.0600 0.145 Uiso 1 calc 1 R . .
H48B H 0.3935 1.1314 1.0152 0.145 Uiso 1 calc 1 R . .
H48C H 0.4028 1.1123 1.0686 0.145 Uiso 1 calc 1 R . .
C49 C 0.3566(4) 1.0603(4) 0.8847(3) 0.0383(18) Uani 1 d 1 . . .
C50 C 0.4232(5) 1.0554(5) 0.8950(4) 0.052(2) Uani 1 d 1 . . .
H50 H 0.4572 1.0109 0.8952 0.063 Uiso 1 calc 1 R . .
C51 C 0.4399(6) 1.1148(6) 0.9050(4) 0.066(3) Uani 1 d 1 . . .
H51 H 0.4857 1.1115 0.9113 0.079 Uiso 1 calc 1 R . .
C52 C 0.3886(7) 1.1802(6) 0.9056(4) 0.066(3) Uani 1 d 1 . . .
H52 H 0.3996 1.2213 0.9125 0.079 Uiso 1 calc 1 R . .
C53 C 0.3244(6) 1.1845(5) 0.8964(3) 0.051(2) Uani 1 d 1 . . .
H53 H 0.2900 1.2288 0.8971 0.061 Uiso 1 calc 1 R . .
C54 C 0.3072(5) 1.1256(4) 0.8859(3) 0.045(2) Uani 1 d 1 . . .
H54 H 0.2611 1.1299 0.8796 0.054 Uiso 1 calc 1 R . .
C55 C 0.3867(5) 0.9079(4) 0.9023(3) 0.042(2) Uani 1 d 1 . . .
C56 C 0.4539(5) 0.8714(5) 0.8760(4) 0.057(3) Uani 1 d 1 . . .
H56 H 0.4714 0.8827 0.8419 0.068 Uiso 1 calc 1 R . .
C57 C 0.4948(6) 0.8181(6) 0.9007(5) 0.072(3) Uani 1 d 1 . . .
H57 H 0.5411 0.7923 0.8833 0.087 Uiso 1 calc 1 R . .
C58 C 0.4704(7) 0.8017(6) 0.9494(6) 0.075(4) Uani 1 d 1 . . .
H58 H 0.5003 0.7651 0.9653 0.090 Uiso 1 calc 1 R . .
C59 C 0.4039(6) 0.8369(6) 0.9761(4) 0.063(3) Uani 1 d 1 . . .
H59 H 0.3875 0.8250 1.0102 0.076 Uiso 1 calc 1 R . .
C60 C 0.3602(5) 0.8908(5) 0.9522(4) 0.052(2) Uani 1 d 1 . . .
H60 H 0.3132 0.9153 0.9698 0.062 Uiso 1 calc 1 R . .
C61 C 0.3620(5) 0.9794(5) 0.8111(3) 0.048(2) Uani 1 d 1 . . .
C62 C 0.3994(8) 1.0274(7) 0.7783(4) 0.077(3) Uani 1 d 1 . . .
H62 H 0.4107 1.0649 0.7893 0.092 Uiso 1 calc 1 R . .
C63 C 0.4213(7) 1.0225(7) 0.7291(4) 0.079(4) Uani 1 d 1 . . .
H63 H 0.4483 1.0560 0.7073 0.095 Uiso 1 calc 1 R . .
C64 C 0.4052(7) 0.9716(7) 0.7115(4) 0.071(3) Uani 1 d 1 . . .
H64 H 0.4229 0.9670 0.6780 0.085 Uiso 1 calc 1 R . .
C65 C 0.3638(9) 0.9281(9) 0.7426(5) 0.106(6) Uani 1 d 1 . . .
H65 H 0.3493 0.8940 0.7303 0.128 Uiso 1 calc 1 R . .
C66 C 0.3404(8) 0.9302(8) 0.7925(4) 0.088(4) Uani 1 d 1 . . .
H66 H 0.3101 0.8985 0.8135 0.105 Uiso 1 calc 1 R . .
C67 C -0.0949(5) 1.0727(4) 0.7813(3) 0.0364(18) Uani 1 d 1 . . .
C68 C -0.0806(6) 1.0001(5) 0.7951(3) 0.051(2) Uani 1 d 1 . . .
H68 H -0.0415 0.9791 0.8094 0.061 Uiso 1 calc 1 R . .
C69 C -0.1226(6) 0.9579(6) 0.7881(4) 0.058(3) Uani 1 d 1 . . .
H69 H -0.1123 0.9077 0.7974 0.070 Uiso 1 calc 1 R . .
C70 C -0.1805(7) 0.9889(7) 0.7675(4) 0.072(3) Uani 1 d 1 . . .
H70 H -0.2100 0.9602 0.7626 0.087 Uiso 1 calc 1 R . .
C71 C -0.1936(7) 1.0603(7) 0.7545(5) 0.079(4) Uani 1 d 1 . . .
H71 H -0.2331 1.0818 0.7407 0.095 Uiso 1 calc 1 R . .
C72 C -0.1512(6) 1.1027(6) 0.7609(4) 0.058(3) Uani 1 d 1 . . .
H72 H -0.1610 1.1528 0.7511 0.070 Uiso 1 calc 1 R . .
C73 C 0.0536(5) 1.0974(4) 0.7389(3) 0.0365(18) Uani 1 d 1 . . .
C74 C 0.1208(5) 1.0995(5) 0.7440(4) 0.049(2) Uani 1 d 1 . . .
H74 H 0.1230 1.1119 0.7730 0.058 Uiso 1 calc 1 R . .
C75 C 0.1858(6) 1.0834(6) 0.7067(4) 0.065(3) Uani 1 d 1 . . .
H75 H 0.2321 1.0857 0.7102 0.078 Uiso 1 calc 1 R . .
C76 C 0.1831(7) 1.0643(6) 0.6649(5) 0.074(4) Uani 1 d 1 . . .
H76 H 0.2273 1.0545 0.6392 0.088 Uiso 1 calc 1 R . .
C77 C 0.1164(7) 1.0596(5) 0.6606(4) 0.069(3) Uani 1 d 1 . . .
H77 H 0.1152 1.0440 0.6323 0.082 Uiso 1 calc 1 R . .
C78 C 0.0507(6) 1.0769(5) 0.6964(3) 0.051(2) Uani 1 d 1 . . .
H78 H 0.0045 1.0749 0.6924 0.061 Uiso 1 calc 1 R . .
C79 C -0.0669(4) 1.2157(4) 0.7680(3) 0.0324(16) Uani 1 d 1 . . .
C80 C -0.1048(5) 1.2618(5) 0.8026(3) 0.045(2) Uani 1 d 1 . . .
H80 H -0.1098 1.2446 0.8358 0.054 Uiso 1 calc 1 R . .
C81 C -0.1354(5) 1.3326(5) 0.7896(4) 0.049(2) Uani 1 d 1 . . .
H81 H -0.1617 1.3632 0.8137 0.059 Uiso 1 calc 1 R . .
C82 C -0.1276(5) 1.3585(5) 0.7416(4) 0.053(2) Uani 1 d 1 . . .
H82 H -0.1483 1.4069 0.7325 0.063 Uiso 1 calc 1 R . .
C83 C -0.0901(6) 1.3142(5) 0.7070(4) 0.056(3) Uani 1 d 1 . . .
H83 H -0.0850 1.3320 0.6739 0.067 Uiso 1 calc 1 R . .
C84 C -0.0591(6) 1.2427(5) 0.7199(3) 0.046(2) Uani 1 d 1 . . .
H84 H -0.0325 1.2126 0.6955 0.055 Uiso 1 calc 1 R . .
C85 C -0.0277(4) 1.3397(4) 1.0413(3) 0.0298(16) Uani 1 d 1 . . .
C86 C -0.0139(5) 1.3801(4) 1.0707(3) 0.0393(18) Uani 1 d 1 . . .
H86 H 0.0312 1.3974 1.0607 0.047 Uiso 1 calc 1 R . .
C87 C -0.0658(6) 1.3950(5) 1.1145(3) 0.052(2) Uani 1 d 1 . . .
H87 H -0.0560 1.4216 1.1347 0.062 Uiso 1 calc 1 R . .
C88 C -0.1317(5) 1.3710(5) 1.1285(3) 0.050(2) Uani 1 d 1 . . .
H88 H -0.1674 1.3813 1.1585 0.060 Uiso 1 calc 1 R . .
C89 C -0.1461(5) 1.3323(5) 1.0993(3) 0.045(2) Uani 1 d 1 . . .
H89 H -0.1918 1.3164 1.1089 0.054 Uiso 1 calc 1 R . .
C90 C -0.0940(5) 1.3167(4) 1.0563(3) 0.0407(19) Uani 1 d 1 . . .
H90 H -0.1041 1.2895 1.0365 0.049 Uiso 1 calc 1 R . .
C91 C 0.1216(4) 1.3458(4) 0.9806(3) 0.0341(17) Uani 1 d 1 . . .
C92 C 0.1277(5) 1.4173(4) 0.9656(3) 0.0368(18) Uani 1 d 1 . . .
H92 H 0.0886 1.4505 0.9557 0.044 Uiso 1 calc 1 R . .
C93 C 0.1899(5) 1.4404(5) 0.9651(3) 0.049(2) Uani 1 d 1 . . .
H93 H 0.1938 1.4891 0.9548 0.059 Uiso 1 calc 1 R . .
C94 C 0.2475(6) 1.3910(6) 0.9799(4) 0.060(3) Uani 1 d 1 . . .
H94 H 0.2902 1.4066 0.9800 0.072 Uiso 1 calc 1 R . .
C95 C 0.2424(6) 1.3203(6) 0.9943(4) 0.063(3) Uani 1 d 1 . . .
H95 H 0.2815 1.2872 1.0043 0.076 Uiso 1 calc 1 R . .
C96 C 0.1795(5) 1.2969(5) 0.9943(4) 0.050(2) Uani 1 d 1 . . .
H96 H 0.1765 1.2479 1.0036 0.061 Uiso 1 calc 1 R . .
C97 C 0.0000(4) 1.3731(4) 0.9384(3) 0.0335(17) Uani 1 d 1 . . .
C98 C -0.0528(5) 1.4352(4) 0.9488(3) 0.0376(18) Uani 1 d 1 . . .
H98 H -0.0677 1.4493 0.9802 0.045 Uiso 1 calc 1 R . .
C99 C -0.0837(5) 1.4764(4) 0.9141(3) 0.044(2) Uani 1 d 1 . . .
H99 H -0.1203 1.5184 0.9216 0.053 Uiso 1 calc 1 R . .
C100 C -0.0610(6) 1.4566(5) 0.8678(3) 0.053(2) Uani 1 d 1 . . .
H100 H -0.0818 1.4851 0.8435 0.064 Uiso 1 calc 1 R . .
C101 C -0.0079(5) 1.3948(5) 0.8574(3) 0.051(2) Uani 1 d 1 . . .
H101 H 0.0078 1.3807 0.8260 0.061 Uiso 1 calc 1 R . .
C102 C 0.0224(5) 1.3537(5) 0.8932(3) 0.0399(19) Uani 1 d 1 . . .
H102 H 0.0591 1.3116 0.8860 0.048 Uiso 1 calc 1 R . .
C103 C 0.6371(4) 0.6438(4) 0.4662(3) 0.0348(17) Uani 1 d 1 . . .
C104 C 0.6655(4) 0.6761(4) 0.4831(3) 0.0374(18) Uani 1 d 1 . . .
C105 C 0.6976(5) 0.7193(4) 0.5000(3) 0.043(2) Uani 1 d 1 . . .
C106 C 0.7205(6) 0.7603(5) 0.5139(4) 0.052(2) Uani 1 d 1 . . .
C107 C 0.7447(6) 0.8137(5) 0.5315(4) 0.061(3) Uani 1 d 1 . . .
C108 C 0.8133(8) 0.7805(7) 0.5458(6) 0.085(4) Uani 1 d 1 . . .
H10A H 0.8029 0.7425 0.5729 0.128 Uiso 1 calc 1 R . .
H10B H 0.8306 0.8169 0.5557 0.128 Uiso 1 calc 1 R . .
H10C H 0.8519 0.7601 0.5183 0.128 Uiso 1 calc 1 R . .
C109 C 0.6816(11) 0.8432(12) 0.5738(8) 0.155(10) Uani 1 d 1 . . .
H10D H 0.6718 0.8045 0.6004 0.233 Uiso 1 calc 1 R . .
H10E H 0.6366 0.8632 0.5634 0.233 Uiso 1 calc 1 R . .
H10F H 0.6957 0.8808 0.5847 0.233 Uiso 1 calc 1 R . .
C110 C 0.7602(9) 0.8736(7) 0.4893(6) 0.103(5) Uani 1 d 1 . . .
H11A H 0.7145 0.8954 0.4802 0.155 Uiso 1 calc 1 R . .
H11B H 0.7986 0.8535 0.4616 0.155 Uiso 1 calc 1 R . .
H11C H 0.7775 0.9100 0.4992 0.155 Uiso 1 calc 1 R . .
C111 C 0.4572(4) 0.6698(4) 0.4709(3) 0.0319(16) Uani 1 d 1 . . .
C112 C 0.4013(4) 0.7147(4) 0.4824(3) 0.0356(17) Uani 1 d 1 . . .
C113 C 0.3375(5) 0.7658(5) 0.4963(3) 0.046(2) Uani 1 d 1 . . .
C114 C 0.2836(5) 0.8109(5) 0.5083(4) 0.051(2) Uani 1 d 1 . . .
C115 C 0.2173(5) 0.8667(5) 0.5228(4) 0.055(2) Uani 1 d 1 . . .
C116 C 0.2333(11) 0.9221(11) 0.5422(15) 0.28(2) Uani 1 d 1 . . .
H11D H 0.2475 0.9015 0.5718 0.421 Uiso 1 calc 1 R . .
H11E H 0.1889 0.9601 0.5496 0.421 Uiso 1 calc 1 R . .
H11F H 0.2741 0.9420 0.5183 0.421 Uiso 1 calc 1 R . .
C117 C 0.1935(16) 0.9021(16) 0.4794(9) 0.28(2) Uani 1 d 1 . . .
H11G H 0.1493 0.9397 0.4887 0.416 Uiso 1 calc 1 R . .
H11H H 0.1817 0.8667 0.4650 0.416 Uiso 1 calc 1 R . .
H11I H 0.2337 0.9234 0.4558 0.416 Uiso 1 calc 1 R . .
C118 C 0.1555(14) 0.8323(14) 0.5478(10) 0.173(9) Uiso 1 d 1 . . .
H11J H 0.1623 0.8059 0.5785 0.260 Uiso 1 calc 1 R . .
H11K H 0.1527 0.7989 0.5277 0.260 Uiso 1 calc 1 R . .
H11L H 0.1094 0.8684 0.5540 0.260 Uiso 1 calc 1 R . .
C119 C 0.5931(4) 0.6041(5) 0.3716(3) 0.0373(18) Uani 1 d 1 . . .
C120 C 0.6234(4) 0.5978(5) 0.3288(3) 0.0389(19) Uani 1 d 1 . . .
C121 C 0.6561(5) 0.5941(5) 0.2802(3) 0.043(2) Uani 1 d 1 . . .
C122 C 0.6843(6) 0.5921(5) 0.2385(3) 0.053(2) Uani 1 d 1 . . .
C123 C 0.7191(8) 0.5909(7) 0.1856(4) 0.076(4) Uani 1 d 1 . . .
C124 C 0.7693(12) 0.6454(11) 0.1678(5) 0.144(8) Uani 1 d 1 . . .
H12A H 0.8124 0.6285 0.1804 0.216 Uiso 1 calc 1 R . .
H12B H 0.7416 0.6913 0.1791 0.216 Uiso 1 calc 1 R . .
H12C H 0.7862 0.6516 0.1324 0.216 Uiso 1 calc 1 R . .
C125 C 0.6532(12) 0.6312(11) 0.1595(6) 0.131(7) Uani 1 d 1 . . .
H12D H 0.6159 0.6015 0.1675 0.197 Uiso 1 calc 1 R . .
H12E H 0.6752 0.6383 0.1244 0.197 Uiso 1 calc 1 R . .
H12F H 0.6297 0.6777 0.1712 0.197 Uiso 1 calc 1 R . .
C126 C 0.7281(13) 0.5195(12) 0.1723(9) 0.159(8) Uiso 1 d 1 . . .
H12G H 0.7665 0.4859 0.1849 0.238 Uiso 1 calc 1 R . .
H12H H 0.7429 0.5219 0.1370 0.238 Uiso 1 calc 1 R . .
H12I H 0.6809 0.5030 0.1861 0.238 Uiso 1 calc 1 R . .
C127 C 0.5347(5) 0.5067(4) 0.5752(3) 0.043(2) Uani 1 d 1 . . .
C128 C 0.5997(5) 0.5028(4) 0.5755(3) 0.0404(19) Uani 1 d 1 . . .
C129 C 0.6685(5) 0.5020(5) 0.5776(4) 0.048(2) Uani 1 d 1 . . .
C130 C 0.7311(6) 0.5018(5) 0.5779(4) 0.056(3) Uani 1 d 1 . . .
C131 C 0.8074(5) 0.5048(5) 0.5762(4) 0.053(2) Uani 1 d 1 . . .
C132 C 0.8136(7) 0.5809(6) 0.5732(6) 0.092(5) Uani 1 d 1 . . .
H13A H 0.7792 0.6013 0.6020 0.138 Uiso 1 calc 1 R . .
H13B H 0.8012 0.6086 0.5443 0.138 Uiso 1 calc 1 R . .
H13C H 0.8646 0.5825 0.5712 0.138 Uiso 1 calc 1 R . .
C133 C 0.8628(7) 0.4726(8) 0.5309(5) 0.086(4) Uani 1 d 1 . . .
H13D H 0.8522 0.5015 0.5017 0.130 Uiso 1 calc 1 R . .
H13E H 0.8575 0.4234 0.5320 0.130 Uiso 1 calc 1 R . .
H13F H 0.9137 0.4727 0.5301 0.130 Uiso 1 calc 1 R . .
C134 C 0.8252(8) 0.4593(8) 0.6204(5) 0.090(4) Uani 1 d 1 . . .
H13G H 0.7911 0.4790 0.6495 0.135 Uiso 1 calc 1 R . .
H13H H 0.8765 0.4590 0.6190 0.135 Uiso 1 calc 1 R . .
H13I H 0.8197 0.4103 0.6213 0.135 Uiso 1 calc 1 R . .
C135 C 0.3340(5) 0.5404(5) 0.5645(3) 0.0394(19) Uani 1 d 1 . . .
C136 C 0.2670(5) 0.5622(4) 0.5679(3) 0.0401(19) Uani 1 d 1 . . .
C137 C 0.1936(5) 0.5910(5) 0.5737(3) 0.045(2) Uani 1 d 1 . . .
C138 C 0.1288(5) 0.6174(5) 0.5805(4) 0.056(2) Uani 1 d 1 . . .
C139 C 0.0469(5) 0.6485(6) 0.5926(4) 0.060(3) Uani 1 d 1 . . .
C140 C 0.0283(6) 0.6956(7) 0.5488(5) 0.078(4) Uani 1 d 1 . . .
H14D H 0.0424 0.6669 0.5221 0.116 Uiso 1 calc 1 R . .
H14E H 0.0556 0.7347 0.5390 0.116 Uiso 1 calc 1 R . .
H14F H -0.0252 0.7154 0.5569 0.116 Uiso 1 calc 1 R . .
C141 C 0.0259(9) 0.6928(8) 0.6341(5) 0.099(5) Uani 1 d 1 . . .
H14G H 0.0380 0.6622 0.6623 0.149 Uiso 1 calc 1 R . .
H14H H -0.0275 0.7132 0.6425 0.149 Uiso 1 calc 1 R . .
H14I H 0.0538 0.7316 0.6243 0.149 Uiso 1 calc 1 R . .
C142 C 0.0050(6) 0.5890(7) 0.6085(6) 0.085(4) Uani 1 d 1 . . .
H14J H 0.0187 0.5597 0.5822 0.128 Uiso 1 calc 1 R . .
H14K H -0.0485 0.6089 0.6168 0.128 Uiso 1 calc 1 R . .
H14L H 0.0173 0.5593 0.6369 0.128 Uiso 1 calc 1 R . .
C143 C 0.7961(6) 0.6938(5) 0.2962(3) 0.052(2) Uani 1 d 1 . . .
C144 C 0.8517(8) 0.7100(6) 0.2549(4) 0.072(3) Uani 1 d 1 . . .
H144 H 0.9017 0.6850 0.2504 0.086 Uiso 1 calc 1 R . .
C145 C 0.8318(11) 0.7646(7) 0.2199(5) 0.096(5) Uani 1 d 1 . . .
H145 H 0.8692 0.7755 0.1910 0.116 Uiso 1 calc 1 R . .
C146 C 0.7644(16) 0.8008(8) 0.2254(7) 0.130(9) Uani 1 d 1 . . .
H146 H 0.7538 0.8383 0.2011 0.156 Uiso 1 calc 1 R . .
C147 C 0.7060(12) 0.7849(7) 0.2676(8) 0.113(7) Uani 1 d 1 . . .
H147 H 0.6565 0.8109 0.2718 0.136 Uiso 1 calc 1 R . .
C148 C 0.7238(7) 0.7308(5) 0.3021(5) 0.074(4) Uani 1 d 1 . . .
H148 H 0.6860 0.7187 0.3304 0.089 Uiso 1 calc 1 R . .
C149 C 0.8653(4) 0.6565(4) 0.3743(3) 0.0377(18) Uani 1 d 1 . . .
C150 C 0.8750(5) 0.7262(5) 0.3663(3) 0.046(2) Uani 1 d 1 . . .
H150 H 0.8559 0.7596 0.3429 0.055 Uiso 1 calc 1 R . .
C151 C 0.9128(6) 0.7477(6) 0.3923(4) 0.062(3) Uani 1 d 1 . . .
H151 H 0.9185 0.7961 0.3870 0.075 Uiso 1 calc 1 R . .
C152 C 0.9418(6) 0.7002(6) 0.4252(4) 0.058(3) Uani 1 d 1 . . .
H152 H 0.9685 0.7149 0.4422 0.069 Uiso 1 calc 1 R . .
C153 C 0.9320(6) 0.6312(6) 0.4335(4) 0.061(3) Uani 1 d 1 . . .
H153 H 0.9524 0.5976 0.4562 0.073 Uiso 1 calc 1 R . .
C154 C 0.8925(5) 0.6103(5) 0.4088(3) 0.051(2) Uani 1 d 1 . . .
H154 H 0.8841 0.5628 0.4159 0.061 Uiso 1 calc 1 R . .
C155 C 0.8870(4) 0.5564(4) 0.3090(3) 0.0367(18) Uani 1 d 1 . . .
C156 C 0.9617(5) 0.5588(4) 0.2942(3) 0.0403(19) Uani 1 d 1 . . .
H156 H 0.9779 0.5944 0.3037 0.048 Uiso 1 calc 1 R . .
C157 C 1.0124(5) 0.5103(5) 0.2659(4) 0.050(2) Uani 1 d 1 . . .
H157 H 1.0635 0.5129 0.2558 0.060 Uiso 1 calc 1 R . .
C158 C 0.9902(6) 0.4578(5) 0.2520(4) 0.062(3) Uani 1 d 1 . . .
H158 H 1.0255 0.4243 0.2322 0.074 Uiso 1 calc 1 R . .
C159 C 0.9164(6) 0.4546(6) 0.2672(4) 0.066(3) Uani 1 d 1 . . .
H159 H 0.9007 0.4178 0.2584 0.080 Uiso 1 calc 1 R . .
C160 C 0.8646(5) 0.5036(5) 0.2948(4) 0.056(3) Uani 1 d 1 . . .
H160 H 0.8134 0.5014 0.3043 0.068 Uiso 1 calc 1 R . .
C161 C 0.3905(5) 0.6799(4) 0.6400(3) 0.041(2) Uani 1 d 1 . . .
C162 C 0.3269(6) 0.6932(7) 0.6257(4) 0.062(3) Uani 1 d 1 . . .
H162 H 0.3243 0.7236 0.5966 0.075 Uiso 1 calc 1 R . .
C163 C 0.2657(7) 0.6623(7) 0.6540(5) 0.075(4) Uani 1 d 1 . . .
H163 H 0.2208 0.6729 0.6452 0.090 Uiso 1 calc 1 R . .
C164 C 0.2734(7) 0.6148(6) 0.6958(4) 0.071(3) Uani 1 d 1 . . .
H164 H 0.2333 0.5923 0.7148 0.085 Uiso 1 calc 1 R . .
C165 C 0.3351(8) 0.6005(8) 0.7094(5) 0.091(4) Uani 1 d 1 . . .
H165 H 0.3385 0.5694 0.7382 0.109 Uiso 1 calc 1 R . .
C166 C 0.3952(7) 0.6322(7) 0.6807(4) 0.070(3) Uani 1 d 1 . . .
H166 H 0.4402 0.6204 0.6895 0.084 Uiso 1 calc 1 R . .
C167 C 0.4405(5) 0.8069(5) 0.5806(3) 0.046(2) Uani 1 d 1 . . .
C168 C 0.3849(6) 0.8507(5) 0.6109(4) 0.057(3) Uani 1 d 1 . . .
H168 H 0.3576 0.8310 0.6416 0.068 Uiso 1 calc 1 R . .
C169 C 0.3691(7) 0.9236(6) 0.5961(5) 0.074(3) Uani 1 d 1 . . .
H169 H 0.3306 0.9540 0.6166 0.089 Uiso 1 calc 1 R . .
C170 C 0.4086(7) 0.9515(6) 0.5525(6) 0.081(4) Uani 1 d 1 . . .
H170 H 0.3985 1.0017 0.5429 0.097 Uiso 1 calc 1 R . .
C171 C 0.4629(7) 0.9081(6) 0.5222(5) 0.078(4) Uani 1 d 1 . . .
H171 H 0.4888 0.9287 0.4913 0.094 Uiso 1 calc 1 R . .
C172 C 0.4811(6) 0.8353(5) 0.5352(4) 0.055(2) Uani 1 d 1 . . .
H172 H 0.5197 0.8056 0.5142 0.066 Uiso 1 calc 1 R . .
C173 C 0.5288(5) 0.7122(5) 0.6384(3) 0.044(2) Uani 1 d 1 . . .
C174 C 0.5185(6) 0.7705(6) 0.6622(4) 0.059(3) Uani 1 d 1 . . .
H174 H 0.4811 0.8115 0.6585 0.071 Uiso 1 calc 1 R . .
C175 C 0.5622(8) 0.7689(7) 0.6913(4) 0.078(4) Uani 1 d 1 . . .
H175 H 0.5569 0.8097 0.7063 0.094 Uiso 1 calc 1 R . .
C176 C 0.6136(7) 0.7081(7) 0.6987(4) 0.070(3) Uani 1 d 1 . . .
H176 H 0.6420 0.7060 0.7201 0.084 Uiso 1 calc 1 R . .
C177 C 0.6239(7) 0.6504(7) 0.6753(5) 0.074(3) Uani 1 d 1 . . .
H177 H 0.6594 0.6084 0.6804 0.089 Uiso 1 calc 1 R . .
C178 C 0.5819(6) 0.6533(6) 0.6439(4) 0.061(3) Uani 1 d 1 . . .
H178 H 0.5905 0.6142 0.6264 0.074 Uiso 1 calc 1 R . .
C179 C 0.4118(6) 0.7645(6) 0.2980(3) 0.054(3) Uani 1 d 1 . . .
C180 C 0.3713(7) 0.8326(6) 0.3074(5) 0.072(3) Uani 1 d 1 . . .
H180 H 0.3302 0.8379 0.3356 0.087 Uiso 1 calc 1 R . .
C181 C 0.3901(9) 0.8934(8) 0.2762(6) 0.095(5) Uani 1 d 1 . . .
H181 H 0.3608 0.9395 0.2822 0.114 Uiso 1 calc 1 R . .
C182 C 0.4502(12) 0.8857(11) 0.2376(7) 0.118(7) Uani 1 d 1 . . .
H182 H 0.4631 0.9269 0.2163 0.142 Uiso 1 calc 1 R . .
C183 C 0.4966(11) 0.8153(12) 0.2276(6) 0.122(7) Uani 1 d 1 . . .
H183 H 0.5402 0.8114 0.2008 0.146 Uiso 1 calc 1 R . .
C184 C 0.4763(7) 0.7532(8) 0.2578(4) 0.084(4) Uani 1 d 1 . . .
H18A H 0.5186 0.7268 0.2702 0.100 Uiso 1 calc 1 R . .
H18B H 0.4682 0.7221 0.2379 0.100 Uiso 1 calc 1 R . .
C185 C 0.2904(5) 0.7105(4) 0.3693(3) 0.0388(18) Uani 1 d 1 . . .
C186 C 0.2369(6) 0.7504(5) 0.3458(4) 0.052(2) Uani 1 d 1 . . .
H186 H 0.2521 0.7659 0.3121 0.063 Uiso 1 calc 1 R . .
C187 C 0.1634(6) 0.7669(5) 0.3713(4) 0.056(2) Uani 1 d 1 . . .
H187 H 0.1280 0.7920 0.3548 0.067 Uiso 1 calc 1 R . .
C188 C 0.1399(6) 0.7475(6) 0.4209(5) 0.064(3) Uani 1 d 1 . . .
H188 H 0.0890 0.7605 0.4385 0.077 Uiso 1 calc 1 R . .
C189 C 0.1911(5) 0.7095(5) 0.4442(4) 0.052(2) Uani 1 d 1 . . .
H189 H 0.1755 0.6958 0.4782 0.062 Uiso 1 calc 1 R . .
C190 C 0.2657(5) 0.6905(4) 0.4187(3) 0.0388(18) Uani 1 d 1 . . .
H190 H 0.3002 0.6635 0.4355 0.047 Uiso 1 calc 1 R . .
C191 C 0.3970(5) 0.6164(5) 0.3021(3) 0.0415(19) Uani 1 d 1 . . .
C192 C 0.3400(5) 0.6059(5) 0.2882(4) 0.048(2) Uani 1 d 1 . . .
H192 H 0.2924 0.6360 0.2978 0.058 Uiso 1 calc 1 R . .
C193 C 0.3499(6) 0.5522(5) 0.2603(4) 0.054(2) Uani 1 d 1 . . .
H193 H 0.3092 0.5441 0.2522 0.065 Uiso 1 calc 1 R . .
C194 C 0.4193(7) 0.5114(6) 0.2450(4) 0.061(3) Uani 1 d 1 . . .
H194 H 0.4273 0.4753 0.2252 0.073 Uiso 1 calc 1 R . .
C195 C 0.4772(7) 0.5221(7) 0.2577(4) 0.077(4) Uani 1 d 1 . . .
H195 H 0.5255 0.4939 0.2464 0.092 Uiso 1 calc 1 R . .
C196 C 0.4663(6) 0.5727(7) 0.2865(4) 0.071(3) Uani 1 d 1 . . .
H196 H 0.5066 0.5782 0.2962 0.085 Uiso 1 calc 1 R . .
P7 P 0.2559(2) 0.42366(19) 0.21134(13) 0.0752(9) Uiso 1 d 1 D . .
F1 F 0.2800(7) 0.3401(5) 0.2160(5) 0.159(4) Uiso 1 d 1 D . .
F2 F 0.1756(5) 0.4058(7) 0.2310(5) 0.166(5) Uiso 1 d 1 D . .
F3 F 0.2508(8) 0.4266(7) 0.2650(3) 0.165(5) Uiso 1 d 1 D . .
F4 F 0.2558(7) 0.4235(7) 0.1578(3) 0.156(4) Uiso 1 d 1 D . .
F5 F 0.3389(5) 0.4255(8) 0.2008(5) 0.179(5) Uiso 1 d 1 D . .
F6 F 0.2213(8) 0.5054(5) 0.2097(5) 0.175(5) Uiso 1 d 1 D . .
P8 P -0.0228(4) 0.9190(4) 0.4610(3) 0.0805(18) Uiso 0.50 d 1 D . .
F7 F -0.0853(10) 0.9328(12) 0.5102(5) 0.136(7) Uiso 0.50 d 1 D U .
F8 F -0.0382(16) 0.8480(10) 0.4538(10) 0.174(10) Uiso 0.50 d 1 D U .
F10 F 0.0445(10) 0.9219(14) 0.4147(6) 0.157(8) Uiso 0.50 d 1 D U .
F11 F 0.0011(14) 0.9892(9) 0.4642(10) 0.161(9) Uiso 0.50 d 1 D U .
F12 F 0.0286(13) 0.8720(13) 0.4920(9) 0.165(9) Uiso 0.50 d 1 D U .
O1 O 0.4186(5) 0.4028(5) -0.0133(4) 0.087(3) Uiso 1 d 1 . . .
C197 C 0.4257(9) 0.3974(9) 0.0329(6) 0.098(4) Uiso 1 d 1 . . .
C198 C 0.3700(11) 0.3597(10) 0.0683(7) 0.123(6) Uiso 1 d 1 . . .
C199 C 0.4681(9) 0.4353(9) -0.0479(6) 0.101(5) Uiso 1 d 1 . . .
C200 C 0.4573(11) 0.4362(11) -0.0971(7) 0.124(6) Uiso 1 d 1 . . .
O2 O 0.5241(5) 0.9010(5) 0.3948(3) 0.079(2) Uiso 1 d 1 . . .
C201 C 0.5725(7) 0.8323(7) 0.3975(5) 0.076(3) Uiso 1 d 1 . . .
C202 C 0.6428(8) 0.8455(8) 0.3980(5) 0.087(4) Uiso 1 d 1 . . .
C203 C 0.4533(11) 0.8933(11) 0.3939(7) 0.127(6) Uiso 1 d 1 . . .
C204 C 0.4068(16) 0.9698(15) 0.3947(10) 0.179(10) Uiso 1 d 1 . . .
O3 O 0.2818(10) 1.0708(9) 0.2962(6) 0.166(6) Uiso 1 d 1 . . .
C205 C 0.2999(14) 1.1399(14) 0.2735(10) 0.157(8) Uiso 1 d 1 . . .
C206 C 0.3676(15) 1.1178(14) 0.2334(10) 0.172(9) Uiso 1 d 1 . . .
C207 C 0.2195(18) 1.0852(18) 0.3364(12) 0.199(11) Uiso 1 d 1 . . .
C208 C 0.216(2) 0.999(2) 0.3617(14) 0.239(15) Uiso 1 d 1 . . .
O4 O -0.0042(18) 1.0995(18) 0.3325(12) 0.324(15) Uiso 1 d 1 . U .
F9 F -0.0153(9) 0.9966(9) 0.3943(6) 0.094(4) Uiso 0.50 d 1 . U .

loop_
_atom_site_aniso_label
_atom_site_aniso_U_11
_atom_site_aniso_U_22
_atom_site_aniso_U_33
_atom_site_aniso_U_23
_atom_site_aniso_U_13
_atom_site_aniso_U_12
Ag1 0.0514(4) 0.0405(3) 0.0316(3) -0.0118(3) -0.0148(3) -0.0002(3)
Ag2 0.0379(3) 0.0541(4) 0.0415(4) -0.0134(3) -0.0143(3) -0.0108(3)
Ag3 0.0424(4) 0.0315(3) 0.0525(4) -0.0071(3) -0.0161(3) -0.0045(3)
Ag4 0.0275(3) 0.0328(3) 0.0427(4) -0.0095(2) -0.0107(3) 0.0017(2)
Ag5 0.0368(3) 0.0395(3) 0.0292(3) -0.0067(2) -0.0173(3) -0.0048(2)
Ag6 0.0439(3) 0.0265(3) 0.0403(3) -0.0143(2) -0.0178(3) -0.0029(2)
Ag7 0.0291(3) 0.0565(4) 0.0450(4) -0.0183(3) -0.0061(3) -0.0051(3)
Ag8 0.0475(4) 0.0545(4) 0.0318(3) -0.0184(3) -0.0098(3) 0.0036(3)
Ag9 0.0541(4) 0.0560(4) 0.0424(4) -0.0024(3) -0.0086(3) -0.0099(3)
Ag10 0.0380(4) 0.0842(5) 0.0410(4) -0.0108(4) -0.0185(3) -0.0095(3)
Cu1 0.0289(5) 0.0301(5) 0.0347(5) -0.0157(4) -0.0150(4) 0.0033(4)
Cu2 0.0276(5) 0.0390(5) 0.0285(5) -0.0134(4) -0.0078(4) -0.0037(4)
Cu3 0.0206(4) 0.0395(5) 0.0261(5) -0.0083(4) -0.0087(4) -0.0015(3)
Cu4 0.0959(18) 0.0922(17) 0.102(2) -0.0198(14) -0.0280(15) -0.0122(14)
P1 0.0285(10) 0.0363(11) 0.0379(11) -0.0029(9) -0.0065(9) -0.0033(8)
P2 0.0357(10) 0.0344(10) 0.0264(10) -0.0029(8) -0.0144(8) -0.0073(8)
P3 0.0359(10) 0.0253(9) 0.0298(10) -0.0092(7) -0.0114(8) -0.0065(7)
P4 0.0342(11) 0.0359(11) 0.0382(12) -0.0102(9) -0.0100(9) -0.0008(8)
P5 0.0409(11) 0.0374(11) 0.0303(11) -0.0126(8) -0.0069(9) -0.0047(9)
P6 0.0396(12) 0.0562(13) 0.0340(11) -0.0078(10) -0.0130(9) -0.0156(10)
C1 0.029(4) 0.031(4) 0.041(5) -0.003(3) -0.011(3) -0.006(3)
C2 0.040(4) 0.027(4) 0.034(4) -0.009(3) -0.011(4) -0.007(3)
C3 0.041(5) 0.043(5) 0.042(5) -0.015(4) -0.007(4) -0.007(4)
C4 0.046(5) 0.054(5) 0.047(5) -0.025(4) -0.009(4) 0.002(4)
C5 0.063(7) 0.064(6) 0.053(6) -0.028(5) 0.001(5) 0.004(5)
C6 0.063(8) 0.093(10) 0.109(11) -0.043(8) -0.017(8) 0.017(7)
C7 0.090(10) 0.092(10) 0.120(12) -0.074(9) -0.026(9) 0.010(8)
C8 0.140(16) 0.118(13) 0.104(13) -0.036(11) 0.057(12) 0.010(12)
C9 0.039(4) 0.032(4) 0.036(4) -0.006(3) -0.010(4) -0.008(3)
C10 0.048(5) 0.028(4) 0.040(5) -0.005(3) -0.023(4) -0.006(3)
C11 0.061(6) 0.033(4) 0.048(5) -0.006(4) -0.034(5) -0.008(4)
C12 0.070(7) 0.044(5) 0.062(6) -0.007(4) -0.039(5) -0.009(5)
C13 0.084(7) 0.040(5) 0.077(7) -0.015(5) -0.053(6) -0.009(5)
C14 0.171(15) 0.083(9) 0.077(9) -0.027(7) -0.056(10) -0.053(9)
C15 0.133(12) 0.046(6) 0.113(11) -0.010(6) -0.084(10) -0.025(7)
C16 0.101(10) 0.082(9) 0.174(16) -0.064(10) -0.089(11) 0.000(8)
C17 0.039(4) 0.033(4) 0.035(4) -0.005(3) -0.016(4) -0.008(3)
C18 0.036(4) 0.049(5) 0.033(4) -0.008(4) -0.009(4) -0.016(4)
C19 0.038(5) 0.049(5) 0.038(5) -0.004(4) -0.019(4) -0.006(4)
C20 0.052(6) 0.059(6) 0.064(6) -0.011(5) -0.032(5) -0.001(5)
C21 0.084(9) 0.075(8) 0.094(9) -0.022(7) -0.064(8) 0.012(6)
C22 0.080(11) 0.136(15) 0.37(4) 0.14(2) -0.131(17) -0.059(11)
C23 0.060(7) 0.091(10) 0.131(13) 0.044(9) -0.050(8) -0.011(7)
C25 0.036(4) 0.037(4) 0.033(4) -0.011(3) -0.017(3) -0.001(3)
C26 0.037(4) 0.039(4) 0.028(4) -0.005(3) -0.014(3) -0.004(3)
C27 0.056(5) 0.035(4) 0.031(4) -0.009(3) -0.009(4) -0.004(4)
C28 0.082(7) 0.039(5) 0.030(5) -0.015(4) -0.009(4) -0.011(4)
C29 0.096(8) 0.051(6) 0.046(6) -0.030(5) 0.002(6) -0.025(6)
C30 0.164(15) 0.079(9) 0.050(7) -0.036(6) -0.009(8) -0.036(9)
C31 0.124(12) 0.058(7) 0.098(11) -0.032(7) -0.036(9) 0.017(7)
C32 0.136(13) 0.082(9) 0.089(10) -0.041(8) -0.010(9) -0.054(9)
C33 0.036(4) 0.031(4) 0.036(4) -0.007(3) -0.018(3) -0.005(3)
C34 0.035(4) 0.024(3) 0.030(4) -0.002(3) -0.015(3) -0.007(3)
C35 0.033(4) 0.022(3) 0.043(5) -0.008(3) -0.016(3) -0.004(3)
C36 0.036(4) 0.032(4) 0.043(5) -0.002(3) -0.018(4) -0.008(3)
C37 0.034(4) 0.033(4) 0.052(5) -0.011(4) -0.014(4) 0.003(3)
C38 0.047(5) 0.060(6) 0.059(6) -0.004(5) -0.020(5) -0.009(4)
C39 0.049(6) 0.055(6) 0.069(7) -0.031(5) -0.004(5) 0.001(4)
C40 0.050(6) 0.047(5) 0.077(7) 0.005(5) -0.020(5) 0.008(4)
C41 0.026(4) 0.040(4) 0.035(4) -0.014(3) -0.009(3) 0.002(3)
C42 0.029(4) 0.028(4) 0.032(4) -0.009(3) -0.007(3) -0.002(3)
C43 0.035(4) 0.042(4) 0.031(4) -0.008(3) -0.011(4) -0.008(3)
C44 0.033(4) 0.051(5) 0.038(5) -0.008(4) -0.010(4) -0.012(4)
C45 0.061(6) 0.066(6) 0.048(6) 0.000(5) -0.034(5) -0.019(5)
C46 0.126(12) 0.107(10) 0.056(7) 0.002(7) -0.047(8) -0.053(9)
C47 0.077(9) 0.129(13) 0.126(13) -0.023(10) -0.073(10) 0.033(9)
C48 0.115(11) 0.126(12) 0.092(10) 0.011(9) -0.067(9) -0.069(10)
C49 0.037(4) 0.037(4) 0.038(5) 0.001(3) -0.007(4) -0.012(3)
C50 0.042(5) 0.036(5) 0.076(7) 0.008(4) -0.017(5) -0.013(4)
C51 0.058(6) 0.065(7) 0.084(8) -0.003(6) -0.027(6) -0.025(5)
C52 0.083(8) 0.047(6) 0.071(7) 0.003(5) -0.017(6) -0.034(5)
C53 0.056(6) 0.039(5) 0.045(5) -0.001(4) -0.008(4) 0.001(4)
C54 0.054(5) 0.039(5) 0.034(5) 0.006(4) -0.009(4) -0.008(4)
C55 0.036(4) 0.033(4) 0.060(6) -0.004(4) -0.022(4) 0.000(3)
C56 0.039(5) 0.050(5) 0.075(7) -0.012(5) -0.011(5) 0.001(4)
C57 0.049(6) 0.055(6) 0.110(11) -0.028(7) -0.029(7) 0.017(5)
C58 0.084(9) 0.049(6) 0.109(11) 0.002(6) -0.060(8) -0.008(6)
C59 0.069(7) 0.054(6) 0.076(8) 0.015(5) -0.041(6) -0.021(5)
C60 0.048(5) 0.042(5) 0.061(6) 0.009(4) -0.017(5) -0.012(4)
C61 0.041(5) 0.053(5) 0.044(5) -0.006(4) -0.007(4) -0.006(4)
C62 0.098(9) 0.079(8) 0.052(7) -0.001(6) -0.009(6) -0.038(7)
C63 0.093(9) 0.093(9) 0.040(6) -0.003(6) 0.005(6) -0.033(7)
C64 0.077(8) 0.090(9) 0.043(6) -0.013(6) -0.009(6) -0.017(7)
C65 0.138(13) 0.152(14) 0.054(7) -0.042(8) 0.007(8) -0.096(12)
C66 0.114(11) 0.113(11) 0.049(7) -0.014(7) -0.003(7) -0.069(9)
C67 0.041(4) 0.043(4) 0.032(4) -0.007(3) -0.012(4) -0.017(4)
C68 0.070(6) 0.046(5) 0.044(5) -0.001(4) -0.025(5) -0.015(4)
C69 0.073(7) 0.051(6) 0.056(6) -0.006(5) -0.016(5) -0.026(5)
C70 0.090(8) 0.089(9) 0.067(7) -0.005(6) -0.037(7) -0.055(7)
C71 0.084(8) 0.079(8) 0.105(10) 0.002(7) -0.065(8) -0.033(7)
C72 0.063(6) 0.056(6) 0.073(7) -0.002(5) -0.039(6) -0.020(5)
C73 0.044(5) 0.030(4) 0.030(4) 0.000(3) -0.007(4) -0.006(3)
C74 0.045(5) 0.040(5) 0.049(5) 0.004(4) -0.003(4) -0.009(4)
C75 0.050(6) 0.058(6) 0.068(7) 0.001(5) 0.000(5) -0.010(5)
C76 0.068(8) 0.047(6) 0.076(8) -0.019(5) 0.020(6) -0.004(5)
C77 0.094(9) 0.046(6) 0.049(6) -0.015(5) 0.005(6) -0.009(6)
C78 0.061(6) 0.044(5) 0.042(5) -0.011(4) -0.005(4) -0.005(4)
C79 0.030(4) 0.028(4) 0.040(4) -0.004(3) -0.011(3) -0.005(3)
C80 0.054(5) 0.042(5) 0.038(5) -0.005(4) -0.009(4) -0.012(4)
C81 0.047(5) 0.035(4) 0.059(6) -0.018(4) -0.007(4) 0.001(4)
C82 0.054(6) 0.035(5) 0.071(7) -0.001(4) -0.024(5) -0.008(4)
C83 0.065(6) 0.048(5) 0.053(6) 0.010(5) -0.026(5) -0.006(5)
C84 0.069(6) 0.039(5) 0.031(4) -0.003(4) -0.018(4) -0.009(4)
C85 0.037(4) 0.022(3) 0.032(4) -0.008(3) -0.012(3) -0.003(3)
C86 0.043(5) 0.041(4) 0.038(5) -0.012(4) -0.013(4) -0.010(4)
C87 0.066(6) 0.054(5) 0.041(5) -0.024(4) -0.017(5) -0.004(5)
C88 0.051(5) 0.051(5) 0.035(5) -0.010(4) 0.005(4) -0.006(4)
C89 0.040(5) 0.044(5) 0.048(5) -0.006(4) -0.010(4) -0.006(4)
C90 0.048(5) 0.033(4) 0.045(5) -0.018(4) -0.012(4) -0.008(4)
C91 0.033(4) 0.040(4) 0.031(4) -0.014(3) -0.008(3) -0.002(3)
C92 0.045(5) 0.036(4) 0.034(4) -0.016(3) -0.008(4) -0.012(3)
C93 0.057(6) 0.062(6) 0.034(5) -0.018(4) -0.001(4) -0.030(5)
C94 0.053(6) 0.081(7) 0.061(7) -0.015(5) -0.015(5) -0.034(5)
C95 0.045(6) 0.080(8) 0.075(7) -0.014(6) -0.030(5) -0.011(5)
C96 0.050(5) 0.055(5) 0.056(6) -0.015(4) -0.025(5) -0.009(4)
C97 0.038(4) 0.033(4) 0.034(4) -0.007(3) -0.012(3) -0.012(3)
C98 0.045(5) 0.029(4) 0.039(5) -0.003(3) -0.011(4) -0.011(3)
C99 0.050(5) 0.029(4) 0.054(6) 0.000(4) -0.016(4) -0.010(4)
C100 0.062(6) 0.055(6) 0.034(5) 0.012(4) -0.013(4) -0.013(5)
C101 0.055(6) 0.063(6) 0.028(4) -0.005(4) -0.010(4) -0.004(5)
C102 0.040(5) 0.043(5) 0.034(4) -0.011(4) -0.002(4) -0.009(4)
C103 0.031(4) 0.039(4) 0.038(4) -0.014(3) -0.012(3) -0.004(3)
C104 0.031(4) 0.042(4) 0.041(5) -0.012(4) -0.012(4) -0.003(3)
C105 0.049(5) 0.039(4) 0.053(5) -0.013(4) -0.028(4) -0.008(4)
C106 0.059(6) 0.055(6) 0.051(6) -0.014(4) -0.023(5) -0.013(5)
C107 0.067(7) 0.051(6) 0.081(8) -0.026(5) -0.028(6) -0.017(5)
C108 0.095(9) 0.083(9) 0.115(11) -0.030(8) -0.062(9) -0.027(7)
C109 0.142(16) 0.19(2) 0.158(18) -0.139(17) 0.016(14) -0.068(15)
C110 0.129(13) 0.068(8) 0.140(14) -0.004(8) -0.058(11) -0.051(8)
C111 0.026(4) 0.037(4) 0.031(4) -0.012(3) -0.003(3) -0.004(3)
C112 0.030(4) 0.044(4) 0.032(4) -0.007(3) -0.009(3) -0.005(3)
C113 0.038(5) 0.051(5) 0.044(5) -0.016(4) -0.007(4) 0.000(4)
C114 0.049(5) 0.052(5) 0.051(6) -0.020(4) -0.015(4) 0.000(4)
C115 0.038(5) 0.050(5) 0.073(7) -0.026(5) -0.010(5) 0.006(4)
C116 0.107(15) 0.127(17) 0.68(7) -0.25(3) -0.16(3) 0.052(13)
C117 0.29(3) 0.32(4) 0.18(2) -0.17(3) -0.17(3) 0.25(3)
C119 0.026(4) 0.055(5) 0.034(5) -0.014(4) -0.009(3) -0.009(3)
C120 0.035(4) 0.052(5) 0.032(5) -0.008(4) -0.009(4) -0.009(4)
C121 0.042(5) 0.057(5) 0.031(5) -0.019(4) 0.000(4) -0.012(4)
C122 0.069(6) 0.055(6) 0.036(5) -0.019(4) -0.008(5) -0.013(5)
C123 0.121(10) 0.082(8) 0.026(5) -0.023(5) 0.009(6) -0.051(7)
C124 0.177(19) 0.174(19) 0.053(9) -0.007(10) 0.028(10) -0.071(16)
C125 0.168(18) 0.166(18) 0.055(9) -0.019(10) -0.020(10) -0.036(14)
C127 0.054(6) 0.034(4) 0.040(5) -0.008(4) -0.009(4) -0.013(4)
C128 0.047(5) 0.032(4) 0.039(5) -0.009(3) -0.009(4) -0.003(3)
C129 0.054(6) 0.036(5) 0.061(6) -0.006(4) -0.026(5) -0.011(4)
C130 0.074(7) 0.034(5) 0.058(6) -0.005(4) -0.020(5) -0.007(4)
C131 0.052(6) 0.041(5) 0.068(7) 0.003(4) -0.021(5) -0.013(4)
C132 0.071(8) 0.054(7) 0.164(15) -0.001(8) -0.048(9) -0.025(6)
C133 0.063(8) 0.089(9) 0.090(10) -0.007(7) -0.002(7) -0.014(6)
C134 0.079(9) 0.103(10) 0.098(10) 0.030(8) -0.049(8) -0.038(8)
C135 0.040(5) 0.047(5) 0.033(4) -0.010(4) -0.007(4) -0.012(4)
C136 0.045(5) 0.041(4) 0.037(5) -0.005(3) -0.012(4) -0.011(4)
C137 0.042(5) 0.052(5) 0.042(5) 0.004(4) -0.019(4) -0.007(4)
C138 0.047(6) 0.058(6) 0.062(6) 0.005(5) -0.025(5) -0.008(5)
C139 0.039(5) 0.057(6) 0.079(8) 0.005(5) -0.022(5) -0.003(4)
C140 0.049(6) 0.083(8) 0.079(8) 0.012(6) -0.019(6) 0.012(5)
C141 0.092(10) 0.105(11) 0.080(10) -0.021(8) -0.008(8) 0.002(8)
C142 0.044(6) 0.082(8) 0.115(11) 0.018(8) -0.021(7) -0.010(6)
C143 0.080(7) 0.037(5) 0.047(6) -0.012(4) -0.037(5) 0.005(4)
C144 0.115(10) 0.046(6) 0.047(6) -0.001(5) -0.022(6) -0.008(6)
C145 0.179(17) 0.050(7) 0.053(7) -0.010(6) -0.038(9) -0.002(9)
C146 0.29(3) 0.058(9) 0.089(12) 0.009(8) -0.133(17) -0.029(13)
C147 0.182(18) 0.048(7) 0.151(16) -0.002(9) -0.134(16) 0.010(9)
C148 0.096(9) 0.040(5) 0.110(10) -0.015(6) -0.070(8) 0.003(5)
C149 0.037(4) 0.037(4) 0.035(4) -0.011(3) -0.004(4) -0.003(3)
C150 0.062(6) 0.035(4) 0.045(5) -0.010(4) -0.017(4) -0.010(4)
C151 0.080(7) 0.061(6) 0.055(6) -0.018(5) -0.010(6) -0.035(6)
C152 0.062(6) 0.073(7) 0.049(6) -0.016(5) -0.014(5) -0.029(5)
C153 0.066(7) 0.070(7) 0.060(7) -0.005(5) -0.036(6) -0.016(5)
C154 0.059(6) 0.049(5) 0.048(5) 0.004(4) -0.024(5) -0.012(4)
C155 0.035(4) 0.031(4) 0.038(4) -0.006(3) -0.003(4) -0.006(3)
C156 0.039(5) 0.040(4) 0.041(5) -0.009(4) -0.005(4) -0.012(4)
C157 0.035(5) 0.056(6) 0.053(6) -0.009(4) -0.002(4) -0.013(4)
C158 0.053(6) 0.053(6) 0.056(6) -0.016(5) 0.005(5) 0.010(5)
C159 0.058(6) 0.069(7) 0.076(8) -0.039(6) -0.003(6) -0.017(5)
C160 0.038(5) 0.062(6) 0.070(7) -0.031(5) -0.001(5) -0.012(4)
C161 0.056(5) 0.038(4) 0.030(4) -0.019(3) -0.003(4) -0.011(4)
C162 0.050(6) 0.092(8) 0.051(6) -0.022(6) -0.005(5) -0.026(5)
C163 0.067(7) 0.099(9) 0.076(8) -0.053(7) -0.010(6) -0.030(7)
C164 0.077(8) 0.066(7) 0.064(7) -0.022(6) 0.011(6) -0.035(6)
C165 0.071(8) 0.097(10) 0.087(10) 0.015(8) 0.000(7) -0.036(7)
C166 0.066(7) 0.082(8) 0.066(7) 0.006(6) -0.019(6) -0.032(6)
C167 0.040(5) 0.045(5) 0.054(6) -0.015(4) -0.014(4) -0.005(4)
C168 0.056(6) 0.048(5) 0.065(7) -0.025(5) -0.013(5) 0.001(4)
C169 0.070(7) 0.046(6) 0.111(11) -0.024(6) -0.032(7) 0.001(5)
C170 0.083(9) 0.038(6) 0.121(12) -0.007(6) -0.029(8) -0.010(6)
C171 0.082(8) 0.050(6) 0.097(10) 0.004(6) -0.018(7) -0.023(6)
C172 0.058(6) 0.039(5) 0.063(6) -0.004(4) -0.012(5) -0.010(4)
C173 0.048(5) 0.057(5) 0.028(4) -0.014(4) -0.008(4) -0.013(4)
C174 0.065(6) 0.067(6) 0.057(6) -0.032(5) -0.028(5) -0.002(5)
C175 0.107(10) 0.081(8) 0.061(7) -0.023(6) -0.031(7) -0.026(8)
C176 0.075(8) 0.094(9) 0.060(7) -0.006(6) -0.036(6) -0.029(7)
C177 0.070(8) 0.076(8) 0.081(8) -0.013(6) -0.034(7) -0.003(6)
C178 0.067(7) 0.058(6) 0.070(7) -0.026(5) -0.036(6) 0.003(5)
C179 0.059(6) 0.077(7) 0.041(5) 0.003(5) -0.024(5) -0.037(5)
C180 0.091(9) 0.051(6) 0.082(8) 0.005(6) -0.037(7) -0.021(6)
C181 0.115(12) 0.098(10) 0.089(10) 0.021(8) -0.041(9) -0.062(9)
C182 0.159(17) 0.123(15) 0.105(13) 0.028(11) -0.048(12) -0.106(14)
C183 0.141(15) 0.149(17) 0.068(9) 0.010(10) 0.014(9) -0.090(14)
C184 0.077(8) 0.122(11) 0.065(8) -0.008(7) -0.008(6) -0.065(8)
C185 0.042(5) 0.040(4) 0.042(5) -0.007(4) -0.020(4) -0.008(3)
C186 0.066(6) 0.047(5) 0.053(6) 0.000(4) -0.037(5) -0.007(4)
C187 0.049(6) 0.055(6) 0.065(7) -0.017(5) -0.029(5) 0.010(4)
C188 0.049(6) 0.058(6) 0.087(9) -0.030(6) -0.016(6) -0.001(5)
C189 0.055(6) 0.047(5) 0.052(6) -0.010(4) -0.011(5) -0.009(4)
C190 0.045(5) 0.038(4) 0.035(4) -0.005(3) -0.012(4) -0.010(4)
C191 0.039(5) 0.059(5) 0.033(4) -0.010(4) -0.013(4) -0.014(4)
C192 0.048(5) 0.048(5) 0.055(6) -0.013(4) -0.020(4) -0.008(4)
C193 0.060(6) 0.048(5) 0.059(6) -0.017(5) -0.013(5) -0.014(5)
C194 0.085(8) 0.053(6) 0.048(6) -0.011(5) -0.021(6) -0.014(5)
C195 0.061(7) 0.101(9) 0.070(8) -0.046(7) -0.024(6) 0.016(6)
C196 0.042(6) 0.111(10) 0.065(7) -0.036(7) -0.015(5) -0.005(6)

loop_
_atom_type_symbol
_atom_type_description
_atom_type_scat_dispersion_real
_atom_type_scat_dispersion_imag
_atom_type_scat_source
C C 0.0033 0.0016 'International Tables Vol C Tables 4.2.6.8 and 6.1.1.4'
H H 0.0000 0.0000 'International Tables Vol C Tables 4.2.6.8 and 6.1.1.4'
Cu Cu 0.3201 1.2651 'International Tables Vol C Tables 4.2.6.8 and 6.1.1.4'
Ag Ag -0.8971 1.1015 'International Tables Vol C Tables 4.2.6.8 and 6.1.1.4'
P P 0.1023 0.0942 'International Tables Vol C Tables 4.2.6.8 and 6.1.1.4'
F F 0.0171 0.0103 'International Tables Vol C Tables 4.2.6.8 and 6.1.1.4'
O O 0.0106 0.0060 'International Tables Vol C Tables 4.2.6.8 and 6.1.1.4'

loop_
_geom_angle_atom_site_label_1
_geom_angle_atom_site_label_2
_geom_angle_atom_site_label_3
_geom_angle
_geom_angle_site_symmetry_1
_geom_angle_site_symmetry_3
Ag2 Ag1 Ag3 122.26(3) . 2_577
Ag2 Ag1 Ag4 65.91(2) . .
Ag3 Ag1 Ag4 95.52(2) 2_577 .
Cu4 Ag1 Ag2 61.498(19) . .
Cu4 Ag1 Ag3 61.351(18) . 2_577
Cu4 Ag1 Ag4 78.679(19) . .
C1 Ag1 Ag2 47.9(2) . .
C1 Ag1 Ag3 146.9(2) . 2_577
C1 Ag1 Ag4 51.5(2) . .
C1 Ag1 Cu4 103.8(2) . .
C1 Ag1 C17 150.1(3) . 2_577
C17 Ag1 Ag2 162.0(2) 2_577 .
C17 Ag1 Ag3 44.2(2) 2_577 2_577
C17 Ag1 Ag4 121.3(2) 2_577 .
C17 Ag1 Cu4 102.3(2) 2_577 .
Ag1 Ag2 Ag3 119.19(3) . .
Ag1 Ag2 Ag4 59.99(2) . .
Ag1 Ag2 Ag6 90.82(3) . 2_577
Ag1 Ag2 Cu4 59.062(18) . .
Ag3 Ag2 Ag4 110.92(3) . .
Ag3 Ag2 Ag6 71.02(2) . 2_577
Ag6 Ag2 Ag4 148.38(3) 2_577 .
Cu4 Ag2 Ag3 60.698(19) . .
Cu4 Ag2 Ag4 75.017(19) . .
Cu4 Ag2 Ag6 79.583(19) . 2_577
C1 Ag2 Ag1 46.9(2) . .
C1 Ag2 Ag3 157.3(2) . .
C1 Ag2 Ag4 48.1(2) . .
C1 Ag2 Ag6 121.0(2) . 2_577
C1 Ag2 Cu4 100.7(2) . .
C9 Ag2 Ag1 145.1(2) . .
C9 Ag2 Ag3 47.0(2) . .
C9 Ag2 Ag4 148.9(2) . .
C9 Ag2 Ag6 55.4(2) . 2_577
C9 Ag2 Cu4 102.1(2) . .
C9 Ag2 C1 155.5(3) . .
Ag1 Ag3 Ag5 69.41(2) 2_577 .
Ag1 Ag3 Cu4 57.575(18) 2_577 .
Ag2 Ag3 Ag1 116.30(3) . 2_577
Ag2 Ag3 Ag5 96.56(3) . .
Ag2 Ag3 Cu4 59.248(18) . .
Cu4 Ag3 Ag5 83.42(2) . .
C9 Ag3 Ag1 153.4(2) . 2_577
C9 Ag3 Ag2 44.9(2) . .
C9 Ag3 Ag5 124.2(2) . .
C9 Ag3 Cu4 98.9(2) . .
C17 Ag3 Ag1 47.6(2) . 2_577
C17 Ag3 Ag2 148.9(2) . .
C17 Ag3 Ag5 54.5(2) . .
C17 Ag3 Cu4 101.9(2) . .
C17 Ag3 C9 158.6(3) . .
Ag1 Ag4 Ag2 54.11(2) . .
Cu1 Ag4 Ag1 92.52(3) . .
Cu1 Ag4 Ag2 81.82(3) . .
P1 Ag4 Ag1 122.23(6) . .
P1 Ag4 Ag2 140.89(6) . .
P1 Ag4 Cu1 134.78(6) . .
P1 Ag4 C41 107.77(19) . .
C1 Ag4 Ag1 43.1(2) . .
C1 Ag4 Ag2 41.32(18) . .
C1 Ag4 Cu1 119.47(18) . .
C1 Ag4 P1 105.74(19) . .
C1 Ag4 C41 124.5(3) . .
C25 Ag4 Ag1 107.2(2) . .
C25 Ag4 Ag2 62.20(19) . .
C25 Ag4 Cu1 45.32(19) . .
C25 Ag4 P1 129.0(2) . .
C25 Ag4 C1 101.5(3) . .
C25 Ag4 C41 90.1(3) . .
C41 Ag4 Ag1 81.53(19) . .
C41 Ag4 Ag2 109.59(18) . .
C41 Ag4 Cu1 44.97(18) . .
Cu1 Ag5 Ag3 88.05(3) . .
P2 Ag5 Ag3 116.02(5) . .
P2 Ag5 Cu1 146.34(6) . .
P2 Ag5 C17 102.89(19) . .
C17 Ag5 Ag3 42.50(17) . .
C17 Ag5 Cu1 110.64(18) . .
C25 Ag5 Ag3 79.12(19) . .
C25 Ag5 Cu1 45.39(18) . .
C25 Ag5 P2 113.23(19) . .
C25 Ag5 C17 120.8(3) . .
C33 Ag5 Ag3 102.08(18) . .
C33 Ag5 Cu1 45.28(18) . .
C33 Ag5 P2 137.71(19) . .
C33 Ag5 C17 92.7(3) . .
C33 Ag5 C25 90.5(3) . .
Cu1 Ag6 Ag2 90.40(3) . 2_577
P3 Ag6 Ag2 114.50(5) . 2_577
P3 Ag6 Cu1 143.18(6) . .
P3 Ag6 C9 100.73(18) . 2_577
P3 Ag6 C33 109.76(18) . .
C9 Ag6 Ag2 42.01(18) 2_577 2_577
C9 Ag6 Cu1 115.56(18) 2_577 .
C33 Ag6 Ag2 82.07(18) . 2_577
C33 Ag6 Cu1 44.49(18) . .
C33 Ag6 C9 123.8(3) . 2_577
C41 Ag6 Ag2 101.8(2) . 2_577
C41 Ag6 Cu1 46.0(2) . .
C41 Ag6 P3 140.1(2) . .
C41 Ag6 C9 95.3(3) . 2_577
C41 Ag6 C33 90.4(3) . .
P4 Ag7 Cu2 137.36(6) . .
P4 Ag7 C119 115.42(19) . .
P4 Ag7 C135 138.9(2) . 2_666
P4 Ag7 C136 115.15(19) . 2_666
C103 Ag7 Cu2 45.38(19) . .
C103 Ag7 P4 118.4(2) . .
C103 Ag7 C119 88.5(3) . .
C103 Ag7 C135 98.2(3) . 2_666
C103 Ag7 C136 109.9(3) . 2_666
C119 Ag7 Cu2 44.28(18) . .
C119 Ag7 C135 81.4(3) . 2_666
C119 Ag7 C136 106.0(3) . 2_666
C135 Ag7 Cu2 81.58(19) 2_666 .
C135 Ag7 C136 27.2(3) 2_666 2_666
C136 Ag7 Cu2 107.23(19) 2_666 .
P5 Ag8 Cu2 147.10(6) . .
P5 Ag8 C111 111.87(17) . .
P5 Ag8 C127 105.7(2) . .
C103 Ag8 Cu2 45.00(19) . .
C103 Ag8 P5 130.7(2) . .
C103 Ag8 C111 85.5(2) . .
C103 Ag8 C127 108.8(3) . .
C111 Ag8 Cu2 44.00(16) . .
C111 Ag8 C127 113.0(3) . .
C127 Ag8 Cu2 105.25(19) . .
Ag10 Ag9 Ag9 108.65(3) . 2_666
Ag10 Ag9 Cu2 49.47(2) . .
Ag10 Ag9 Cu3 64.45(3) . 2_666
Cu2 Ag9 Ag9 71.83(3) . 2_666
Cu3 Ag9 Ag9 61.39(3) . 2_666
Cu3 Ag9 Ag9 48.23(3) 2_666 2_666
Cu3 Ag9 Ag10 155.73(4) . .
Cu3 Ag9 Cu2 54.22(3) 2_666 .
Cu3 Ag9 Cu2 107.12(4) . .
Cu3 Ag9 Cu3 109.62(3) . 2_666
Cu3 Ag9 C128 133.23(18) . 2_666
C111 Ag9 Ag9 104.78(19) . 2_666
C111 Ag9 Ag10 51.49(19) . .
C111 Ag9 Cu2 38.48(18) . .
C111 Ag9 Cu3 91.17(18) . 2_666
C111 Ag9 Cu3 107.34(19) . .
C111 Ag9 C128 119.1(3) . 2_666
C127 Ag9 Ag9 76.7(2) 2_666 2_666
C127 Ag9 Ag10 62.9(2) 2_666 .
C127 Ag9 Cu2 84.6(2) 2_666 .
C127 Ag9 Cu3 39.0(2) 2_666 2_666
C127 Ag9 Cu3 128.6(2) 2_666 .
C127 Ag9 C111 111.2(3) 2_666 .
C127 Ag9 C128 27.6(3) 2_666 2_666
C128 Ag9 Ag9 99.90(18) 2_666 2_666
C128 Ag9 Ag10 68.09(18) 2_666 .
C128 Ag9 Cu2 105.97(19) 2_666 .
C128 Ag9 Cu3 66.58(19) 2_666 2_666
C135 Ag9 Ag9 104.3(2) . 2_666
C135 Ag9 Ag10 146.8(2) . .
C135 Ag9 Cu2 144.1(2) . .
C135 Ag9 Cu3 147.3(2) . 2_666
C135 Ag9 Cu3 47.4(2) . .
C135 Ag9 C111 116.2(3) . .
C135 Ag9 C127 130.1(3) . 2_666
C135 Ag9 C128 109.8(3) . 2_666
Cu2 Ag10 Ag9 67.48(3) . .
P6 Ag10 Ag9 126.31(6) . .
P6 Ag10 Cu2 164.20(7) . .
P6 Ag10 C111 134.23(19) . .
C111 Ag10 Ag9 49.06(18) . .
C111 Ag10 Cu2 45.99(17) . .
C119 Ag10 Ag9 98.2(2) . .
C119 Ag10 Cu2 46.8(2) . .
C119 Ag10 P6 128.7(2) . .
C119 Ag10 C111 92.8(3) . .
Ag4 Cu1 Cu4 88.47(3) . .
Ag5 Cu1 Ag4 118.87(4) . .
Ag5 Cu1 Ag6 122.43(4) . .
Ag5 Cu1 Cu4 96.47(3) . .
Ag6 Cu1 Ag4 118.24(4) . .
Ag6 Cu1 Cu4 91.69(3) . .
C25 Cu1 Ag4 58.4(2) . .
C25 Cu1 Ag5 60.5(2) . .
C25 Cu1 Ag6 172.2(2) . .
C25 Cu1 Cu4 95.1(2) . .
C25 Cu1 C41 118.8(3) . .
C33 Cu1 Ag4 175.2(2) . .
C33 Cu1 Ag5 60.0(2) . .
C33 Cu1 Ag6 62.5(2) . .
C33 Cu1 Cu4 96.3(2) . .
C33 Cu1 C25 120.2(3) . .
C33 Cu1 C41 119.8(3) . .
C41 Cu1 Ag4 60.8(2) . .
C41 Cu1 Ag5 174.1(2) . .
C41 Cu1 Ag6 57.4(2) . .
C41 Cu1 Cu4 89.4(2) . .
Ag7 Cu2 Ag8 110.87(4) . .
Ag7 Cu2 Ag9 132.97(4) . .
Ag7 Cu2 Cu3 75.37(3) . 2_666
Ag8 Cu2 Ag9 72.21(3) . .
Ag8 Cu2 Cu3 112.01(4) . 2_666
Ag10 Cu2 Ag7 123.14(4) . .
Ag10 Cu2 Ag8 124.62(4) . .
Ag10 Cu2 Ag9 63.06(3) . .
Ag10 Cu2 Cu3 73.67(3) . 2_666
Cu3 Cu2 Ag9 61.54(3) 2_666 .
C103 Cu2 Ag7 58.6(2) . .
C103 Cu2 Ag8 58.8(2) . .
C103 Cu2 Ag9 126.7(2) . .
C103 Cu2 Ag10 167.0(2) . .
C103 Cu2 Cu3 117.8(2) . 2_666
C103 Cu2 C111 116.1(3) . .
C111 Cu2 Ag7 174.5(2) . .
C111 Cu2 Ag8 63.7(2) . .
C111 Cu2 Ag9 47.7(2) . .
C111 Cu2 Ag10 62.4(2) . .
C111 Cu2 Cu3 107.2(2) . 2_666
C119 Cu2 Ag7 63.9(2) . .
C119 Cu2 Ag8 168.4(3) . .
C119 Cu2 Ag9 103.3(2) . .
C119 Cu2 Ag10 59.2(2) . .
C119 Cu2 Cu3 57.2(3) . 2_666
C119 Cu2 C103 120.3(3) . .
C119 Cu2 C111 121.6(3) . .
Ag9 Cu3 Ag9 70.38(3) . 2_666
Ag9 Cu3 Cu2 87.87(4) . 2_666
Cu2 Cu3 Ag9 64.24(3) 2_666 2_666
C119 Cu3 Ag9 127.64(19) 2_666 .
C119 Cu3 Ag9 95.02(19) 2_666 2_666
C119 Cu3 Cu2 42.96(19) 2_666 2_666
C127 Cu3 Ag9 102.6(3) . .
C127 Cu3 Ag9 49.2(3) . 2_666
C127 Cu3 Cu2 101.4(2) . 2_666
C127 Cu3 C119 103.8(3) . 2_666
C127 Cu3 C135 158.1(3) . .
C135 Cu3 Ag9 121.7(2) . 2_666
C135 Cu3 Ag9 57.7(2) . .
C135 Cu3 Cu2 88.0(2) . 2_666
C135 Cu3 C119 96.5(3) . 2_666
Ag1 Cu4 Ag1 179.998(1) . 2_577
Ag1 Cu4 Ag2 59.435(18) 2_577 2_577
Ag1 Cu4 Ag2 120.562(18) 2_577 .
Ag1 Cu4 Ag2 59.439(18) . .
Ag1 Cu4 Ag2 120.563(18) . 2_577
Ag1 Cu4 Ag3 61.073(18) . 2_577
Ag1 Cu4 Ag3 61.074(18) 2_577 .
Ag1 Cu4 Ag3 118.928(18) . .
Ag1 Cu4 Ag3 118.925(17) 2_577 2_577
Ag2 Cu4 Ag2 179.998(1) 2_577 .
Ag2 Cu4 Ag3 119.947(18) . 2_577
Ag2 Cu4 Ag3 119.944(18) 2_577 .
Ag2 Cu4 Ag3 60.054(18) . .
Ag2 Cu4 Ag3 60.055(18) 2_577 2_577
Ag3 Cu4 Ag3 179.998(1) 2_577 .
Cu1 Cu4 Ag1 96.47(2) 2_577 2_577
Cu1 Cu4 Ag1 83.53(2) . 2_577
Cu1 Cu4 Ag1 96.47(2) . .
Cu1 Cu4 Ag1 83.53(2) 2_577 .
Cu1 Cu4 Ag2 92.87(2) 2_577 .
Cu1 Cu4 Ag2 92.86(2) . 2_577
Cu1 Cu4 Ag2 87.14(2) 2_577 2_577
Cu1 Cu4 Ag2 87.13(2) . .
Cu1 Cu4 Ag3 91.88(2) . 2_577
Cu1 Cu4 Ag3 88.12(2) . .
Cu1 Cu4 Ag3 88.12(2) 2_577 2_577
Cu1 Cu4 Ag3 91.88(2) 2_577 .
Cu1 Cu4 Cu1 180.00(4) . 2_577
C49 P1 Ag4 112.9(3) . .
C49 P1 C55 102.8(4) . .
C55 P1 Ag4 113.3(3) . .
C61 P1 Ag4 115.9(3) . .
C61 P1 C49 104.9(4) . .
C61 P1 C55 105.7(4) . .
C67 P2 Ag5 111.8(3) . .
C73 P2 Ag5 116.8(3) . .
C73 P2 C67 102.8(4) . .
C79 P2 Ag5 114.6(3) . .
C79 P2 C67 105.0(4) . .
C79 P2 C73 104.6(3) . .
C85 P3 Ag6 109.7(2) . .
C85 P3 C91 105.0(3) . .
C85 P3 C97 103.6(4) . .
C91 P3 Ag6 117.6(3) . .
C91 P3 C97 104.8(4) . .
C97 P3 Ag6 114.9(3) . .
C143 P4 Ag7 116.1(4) . .
C143 P4 C149 105.7(4) . .
C143 P4 C155 102.6(4) . .
C149 P4 Ag7 111.0(3) . .
C155 P4 Ag7 116.3(3) . .
C155 P4 C149 103.7(4) . .
C161 P5 Ag8 109.2(3) . .
C161 P5 C173 104.3(4) . .
C167 P5 Ag8 115.5(3) . .
C167 P5 C161 106.4(4) . .
C167 P5 C173 103.9(4) . .
C173 P5 Ag8 116.6(3) . .
C179 P6 Ag10 112.0(3) . .
C185 P6 Ag10 115.2(3) . .
C185 P6 C179 104.3(5) . .
C185 P6 C191 106.9(4) . .
C191 P6 Ag10 111.2(3) . .
C191 P6 C179 106.6(4) . .
Ag1 C1 Ag2 85.2(3) . .
Ag1 C1 Ag4 85.4(3) . .
Ag2 C1 Ag4 90.5(3) . .
C2 C1 Ag1 146.5(7) . .
C2 C1 Ag2 121.0(6) . .
C2 C1 Ag4 112.4(6) . .
C1 C2 C3 178.9(9) . .
C4 C3 C2 178.9(11) . .
C3 C4 C5 178.3(12) . .
C4 C5 C6 107.7(9) . .
C7 C5 C4 109.0(10) . .
C7 C5 C6 109.8(11) . .
C7 C5 C8 110.1(13) . .
C8 C5 C4 108.2(10) . .
C8 C5 C6 112.0(13) . .
C5 C6 H6A 109.5 . .
C5 C6 H6B 109.5 . .
C5 C6 H6C 109.5 . .
H6A C6 H6B 109.5 . .
H6A C6 H6C 109.5 . .
H6B C6 H6C 109.5 . .
C5 C7 H7A 109.5 . .
C5 C7 H7B 109.5 . .
C5 C7 H7C 109.5 . .
H7A C7 H7B 109.5 . .
H7A C7 H7C 109.5 . .
H7B C7 H7C 109.5 . .
C5 C8 H8A 109.5 . .
C5 C8 H8B 109.5 . .
C5 C8 H8C 109.5 . .
H8A C8 H8B 109.5 . .
H8A C8 H8C 109.5 . .
H8B C8 H8C 109.5 . .
Ag2 C9 Ag3 88.1(3) . .
Ag2 C9 Ag6 82.6(3) . 2_577
Ag3 C9 Ag6 95.7(3) . 2_577
C10 C9 Ag2 155.4(7) . .
C10 C9 Ag3 108.7(6) . .
C10 C9 Ag6 112.4(6) . 2_577
C9 C10 C11 176.7(9) . .
C12 C11 C10 177.8(11) . .
C11 C12 C13 176.5(10) . .
C12 C13 C14 108.4(10) . .
C12 C13 C15 109.4(8) . .
C12 C13 C16 110.1(9) . .
C15 C13 C14 107.2(10) . .
C15 C13 C16 112.4(11) . .
C16 C13 C14 109.2(11) . .
C13 C14 H14A 109.5 . .
C13 C14 H14B 109.5 . .
C13 C14 H14C 109.5 . .
H14A C14 H14B 109.5 . .
H14A C14 H14C 109.5 . .
H14B C14 H14C 109.5 . .
C13 C15 H15A 109.5 . .
C13 C15 H15B 109.5 . .
C13 C15 H15C 109.5 . .
H15A C15 H15B 109.5 . .
H15A C15 H15C 109.5 . .
H15B C15 H15C 109.5 . .
C13 C16 H16A 109.5 . .
C13 C16 H16B 109.5 . .
C13 C16 H16C 109.5 . .
H16A C16 H16B 109.5 . .
H16A C16 H16C 109.5 . .
H16B C16 H16C 109.5 . .
Ag1 C17 Ag5 93.5(3) 2_577 .
Ag3 C17 Ag1 88.2(3) . 2_577
Ag3 C17 Ag5 83.0(3) . .
C18 C17 Ag1 109.1(6) . 2_577
C18 C17 Ag3 156.8(7) . .
C18 C17 Ag5 110.4(6) . .
C17 C18 C19 177.2(9) . .
C20 C19 C18 177.2(10) . .
C19 C20 C21 176.6(11) . .
C20 C21 C24 105.1(12) . .
C22 C21 C20 110.3(12) . .
C22 C21 C23 112.4(14) . .
C22 C21 C24 117.6(16) . .
C23 C21 C20 110.9(10) . .
C23 C21 C24 100.0(13) . .
C21 C22 H22A 109.5 . .
C21 C22 H22B 109.5 . .
C21 C22 H22C 109.5 . .
H22A C22 H22B 109.5 . .
H22A C22 H22C 109.5 . .
H22B C22 H22C 109.5 . .
C21 C23 H23A 109.5 . .
C21 C23 H23B 109.5 . .
C21 C23 H23C 109.5 . .
H23A C23 H23B 109.5 . .
H23A C23 H23C 109.5 . .
H23B C23 H23C 109.5 . .
C21 C24 H24A 109.5 . .
C21 C24 H24B 109.5 . .
C21 C24 H24C 109.5 . .
H24A C24 H24B 109.5 . .
H24A C24 H24C 109.5 . .
H24B C24 H24C 109.5 . .
Ag4 C25 Ag5 150.4(4) . .
Cu1 C25 Ag4 76.3(3) . .
Cu1 C25 Ag5 74.1(2) . .
C26 C25 Ag4 102.6(6) . .
C26 C25 Ag5 106.9(6) . .
C26 C25 Cu1 178.2(7) . .
C25 C26 C27 177.3(9) . .
C28 C27 C26 179.6(11) . .
C27 C28 C29 176.2(12) . .
C28 C29 C31 107.4(10) . .
C30 C29 C28 110.3(9) . .
C30 C29 C31 107.5(11) . .
C32 C29 C28 110.4(10) . .
C32 C29 C30 115.2(12) . .
C32 C29 C31 105.7(11) . .
C29 C30 H30A 109.5 . .
C29 C30 H30B 109.5 . .
C29 C30 H30C 109.5 . .
H30A C30 H30B 109.5 . .
H30A C30 H30C 109.5 . .
H30B C30 H30C 109.5 . .
C29 C31 H31A 109.5 . .
C29 C31 H31B 109.5 . .
C29 C31 H31C 109.5 . .
H31A C31 H31B 109.5 . .
H31A C31 H31C 109.5 . .
H31B C31 H31C 109.5 . .
C29 C32 H32A 109.5 . .
C29 C32 H32B 109.5 . .
C29 C32 H32C 109.5 . .
H32A C32 H32B 109.5 . .
H32A C32 H32C 109.5 . .
H32B C32 H32C 109.5 . .
Ag5 C33 Ag6 147.7(3) . .
Cu1 C33 Ag5 74.7(2) . .
Cu1 C33 Ag6 73.0(2) . .
C34 C33 Ag5 108.1(6) . .
C34 C33 Ag6 104.2(6) . .
C34 C33 Cu1 175.2(7) . .
C33 C34 C35 177.4(8) . .
C36 C35 C34 177.9(9) . .
C35 C36 C37 176.5(8) . .
C36 C37 C38 108.1(7) . .
C36 C37 C39 109.3(7) . .
C36 C37 C40 108.8(7) . .
C38 C37 C39 109.7(8) . .
C38 C37 C40 111.2(8) . .
C39 C37 C40 109.7(8) . .
C37 C38 H38A 109.5 . .
C37 C38 H38B 109.5 . .
C37 C38 H38C 109.5 . .
H38A C38 H38B 109.5 . .
H38A C38 H38C 109.5 . .
H38B C38 H38C 109.5 . .
C37 C39 H39A 109.5 . .
C37 C39 H39B 109.5 . .
C37 C39 H39C 109.5 . .
H39A C39 H39B 109.5 . .
H39A C39 H39C 109.5 . .
H39B C39 H39C 109.5 . .
C37 C40 H40A 109.5 . .
C37 C40 H40B 109.5 . .
C37 C40 H40C 109.5 . .
H40A C40 H40B 109.5 . .
H40A C40 H40C 109.5 . .
H40B C40 H40C 109.5 . .
Ag6 C41 Ag4 150.8(4) . .
Cu1 C41 Ag4 74.2(3) . .
Cu1 C41 Ag6 76.6(2) . .
C42 C41 Ag4 104.4(5) . .
C42 C41 Ag6 104.8(6) . .
C42 C41 Cu1 177.2(7) . .
C41 C42 C43 177.5(8) . .
C44 C43 C42 178.0(9) . .
C43 C44 C45 177.6(9) . .
C44 C45 C46 107.5(9) . .
C44 C45 C47 108.4(9) . .
C44 C45 C48 109.9(9) . .
C46 C45 C47 110.7(11) . .
C48 C45 C46 109.7(10) . .
C48 C45 C47 110.6(12) . .
C45 C46 H46A 109.5 . .
C45 C46 H46B 109.5 . .
C45 C46 H46C 109.5 . .
H46A C46 H46B 109.5 . .
H46A C46 H46C 109.5 . .
H46B C46 H46C 109.5 . .
C45 C47 H47A 109.5 . .
C45 C47 H47B 109.5 . .
C45 C47 H47C 109.5 . .
H47A C47 H47B 109.5 . .
H47A C47 H47C 109.5 . .
H47B C47 H47C 109.5 . .
C45 C48 H48A 109.5 . .
C45 C48 H48B 109.5 . .
C45 C48 H48C 109.5 . .
H48A C48 H48B 109.5 . .
H48A C48 H48C 109.5 . .
H48B C48 H48C 109.5 . .
C50 C49 P1 122.7(6) . .
C54 C49 P1 118.6(7) . .
C54 C49 C50 118.4(8) . .
C49 C50 H50 119.8 . .
C51 C50 C49 120.5(9) . .
C51 C50 H50 119.8 . .
C50 C51 H51 120.3 . .
C50 C51 C52 119.5(10) . .
C52 C51 H51 120.3 . .
C51 C52 H52 120.0 . .
C53 C52 C51 119.9(10) . .
C53 C52 H52 120.0 . .
C52 C53 H53 119.3 . .
C52 C53 C54 121.3(9) . .
C54 C53 H53 119.3 . .
C49 C54 C53 120.4(9) . .
C49 C54 H54 119.8 . .
C53 C54 H54 119.8 . .
C56 C55 P1 123.7(8) . .
C56 C55 C60 121.2(9) . .
C60 C55 P1 115.2(7) . .
C55 C56 H56 121.0 . .
C55 C56 C57 118.0(11) . .
C57 C56 H56 121.0 . .
C56 C57 H57 119.3 . .
C58 C57 C56 121.5(11) . .
C58 C57 H57 119.3 . .
C57 C58 H58 119.3 . .
C57 C58 C59 121.5(10) . .
C59 C58 H58 119.3 . .
C58 C59 H59 120.6 . .
C58 C59 C60 118.8(11) . .
C60 C59 H59 120.6 . .
C55 C60 C59 119.0(10) . .
C55 C60 H60 120.5 . .
C59 C60 H60 120.5 . .
C62 C61 P1 124.7(9) . .
C62 C61 C66 116.8(10) . .
C66 C61 P1 117.9(8) . .
C61 C62 H62 119.5 . .
C61 C62 C63 121.1(12) . .
C63 C62 H62 119.5 . .
C62 C63 H63 119.1 . .
C64 C63 C62 121.8(11) . .
C64 C63 H63 119.1 . .
C63 C64 H64 121.1 . .
C65 C64 C63 117.7(11) . .
C65 C64 H64 121.1 . .
C64 C65 H65 118.5 . .
C64 C65 C66 123.0(12) . .
C66 C65 H65 118.5 . .
C61 C66 C65 119.1(11) . .
C61 C66 H66 120.4 . .
C65 C66 H66 120.4 . .
C68 C67 P2 116.7(7) . .
C72 C67 P2 123.4(7) . .
C72 C67 C68 119.7(8) . .
C67 C68 H68 119.9 . .
C69 C68 C67 120.1(9) . .
C69 C68 H68 119.9 . .
C68 C69 H69 120.0 . .
C68 C69 C70 119.9(10) . .
C70 C69 H69 120.0 . .
C69 C70 H70 120.6 . .
C71 C70 C69 118.8(10) . .
C71 C70 H70 120.6 . .
C70 C71 H71 119.2 . .
C70 C71 C72 121.5(11) . .
C72 C71 H71 119.2 . .
C67 C72 C71 119.9(10) . .
C67 C72 H72 120.0 . .
C71 C72 H72 120.0 . .
C74 C73 P2 118.6(7) . .
C74 C73 C78 119.7(8) . .
C78 C73 P2 121.6(7) . .
C73 C74 H74 119.9 . .
C73 C74 C75 120.1(10) . .
C75 C74 H74 119.9 . .
C74 C75 H75 119.8 . .
C76 C75 C74 120.3(11) . .
C76 C75 H75 119.8 . .
C75 C76 H76 120.2 . .
C75 C76 C77 119.5(10) . .
C77 C76 H76 120.2 . .
C76 C77 H77 119.2 . .
C76 C77 C78 121.6(11) . .
C78 C77 H77 119.2 . .
C73 C78 H78 120.7 . .
C77 C78 C73 118.6(10) . .
C77 C78 H78 120.7 . .
C80 C79 P2 118.9(6) . .
C84 C79 P2 122.9(6) . .
C84 C79 C80 118.2(7) . .
C79 C80 H80 119.4 . .
C81 C80 C79 121.1(8) . .
C81 C80 H80 119.4 . .
C80 C81 H81 120.0 . .
C82 C81 C80 120.0(9) . .
C82 C81 H81 120.0 . .
C81 C82 H82 120.1 . .
C83 C82 C81 119.8(8) . .
C83 C82 H82 120.1 . .
C82 C83 H83 119.7 . .
C82 C83 C84 120.6(9) . .
C84 C83 H83 119.7 . .
C79 C84 C83 120.4(9) . .
C79 C84 H84 119.8 . .
C83 C84 H84 119.8 . .
C86 C85 P3 123.4(6) . .
C90 C85 P3 117.9(6) . .
C90 C85 C86 118.7(7) . .
C85 C86 H86 120.0 . .
C87 C86 C85 120.1(8) . .
C87 C86 H86 120.0 . .
C86 C87 H87 120.1 . .
C88 C87 C86 119.8(9) . .
C88 C87 H87 120.1 . .
C87 C88 H88 119.9 . .
C87 C88 C89 120.3(8) . .
C89 C88 H88 119.9 . .
C88 C89 H89 120.1 . .
C90 C89 C88 119.8(8) . .
C90 C89 H89 120.1 . .
C85 C90 C89 121.3(8) . .
C85 C90 H90 119.4 . .
C89 C90 H90 119.4 . .
C92 C91 P3 122.3(6) . .
C96 C91 P3 118.2(6) . .
C96 C91 C92 119.5(8) . .
C91 C92 H92 119.6 . .
C93 C92 C91 120.8(8) . .
C93 C92 H92 119.6 . .
C92 C93 H93 120.3 . .
C92 C93 C94 119.3(9) . .
C94 C93 H93 120.3 . .
C93 C94 H94 119.8 . .
C95 C94 C93 120.3(9) . .
C95 C94 H94 119.8 . .
C94 C95 H95 119.9 . .
C94 C95 C96 120.2(10) . .
C96 C95 H95 119.9 . .
C91 C96 C95 119.8(9) . .
C91 C96 H96 120.1 . .
C95 C96 H96 120.1 . .
C98 C97 P3 121.9(6) . .
C102 C97 P3 118.3(6) . .
C102 C97 C98 119.7(8) . .
C97 C98 H98 119.7 . .
C99 C98 C97 120.7(8) . .
C99 C98 H98 119.7 . .
C98 C99 H99 120.1 . .
C98 C99 C100 119.7(8) . .
C100 C99 H99 120.1 . .
C99 C100 H100 120.2 . .
C101 C100 C99 119.5(8) . .
C101 C100 H100 120.2 . .
C100 C101 H101 120.1 . .
C100 C101 C102 119.7(9) . .
C102 C101 H101 120.1 . .
C97 C102 C101 120.6(8) . .
C97 C102 H102 119.7 . .
C101 C102 H102 119.7 . .
Ag7 C103 Ag8 138.7(4) . .
Cu2 C103 Ag7 76.0(3) . .
Cu2 C103 Ag8 76.2(3) . .
C104 C103 Ag7 120.6(6) . .
C104 C103 Ag8 96.5(6) . .
C104 C103 Cu2 155.6(7) . .
C103 C104 C105 174.9(9) . .
C106 C105 C104 175.0(10) . .
C105 C106 C107 176.8(11) . .
C106 C107 C108 109.9(9) . .
C106 C107 C109 108.4(10) . .
C106 C107 C110 106.6(10) . .
C108 C107 C109 111.6(13) . .
C108 C107 C110 110.0(11) . .
C109 C107 C110 110.1(13) . .
C107 C108 H10A 109.5 . .
C107 C108 H10B 109.5 . .
C107 C108 H10C 109.5 . .
H10A C108 H10B 109.5 . .
H10A C108 H10C 109.5 . .
H10B C108 H10C 109.5 . .
C107 C109 H10D 109.5 . .
C107 C109 H10E 109.5 . .
C107 C109 H10F 109.5 . .
H10D C109 H10E 109.5 . .
H10D C109 H10F 109.5 . .
H10E C109 H10F 109.5 . .
C107 C110 H11A 109.5 . .
C107 C110 H11B 109.5 . .
C107 C110 H11C 109.5 . .
H11A C110 H11B 109.5 . .
H11A C110 H11C 109.5 . .
H11B C110 H11C 109.5 . .
Ag9 C111 Ag8 90.5(3) . .
Ag9 C111 Ag10 79.4(2) . .
Ag10 C111 Ag8 141.7(3) . .
Cu2 C111 Ag8 72.3(2) . .
Cu2 C111 Ag9 93.8(3) . .
Cu2 C111 Ag10 71.6(2) . .
C112 C111 Ag8 112.1(6) . .
C112 C111 Ag9 108.1(6) . .
C112 C111 Ag10 106.2(6) . .
C112 C111 Cu2 157.4(7) . .
C111 C112 C113 179.2(9) . .
C114 C113 C112 178.2(11) . .
C113 C114 C115 179.7(13) . .
C114 C115 C117 108.8(11) . .
C114 C115 C118 108.0(13) . .
C116 C115 C114 111.4(10) . .
C116 C115 C117 106(2) . .
C116 C115 C118 122.3(19) . .
C118 C115 C117 98.7(19) . .
C115 C116 H11D 109.5 . .
C115 C116 H11E 109.5 . .
C115 C116 H11F 109.5 . .
H11D C116 H11E 109.5 . .
H11D C116 H11F 109.5 . .
H11E C116 H11F 109.5 . .
C115 C117 H11G 109.5 . .
C115 C117 H11H 109.5 . .
C115 C117 H11I 109.5 . .
H11G C117 H11H 109.5 . .
H11G C117 H11I 109.5 . .
H11H C117 H11I 109.5 . .
C115 C118 H11J 109.5 . .
C115 C118 H11K 109.5 . .
C115 C118 H11L 109.5 . .
H11J C118 H11K 109.5 . .
H11J C118 H11L 109.5 . .
H11K C118 H11L 109.5 . .
Ag10 C119 Ag7 145.8(4) . .
Ag10 C119 Cu3 86.9(3) . 2_666
Cu2 C119 Ag7 71.8(2) . .
Cu2 C119 Ag10 74.0(3) . .
Cu2 C119 Cu3 79.8(3) . 2_666
Cu3 C119 Ag7 85.8(3) 2_666 .
C120 C119 Ag7 99.0(6) . .
C120 C119 Ag10 114.7(6) . .
C120 C119 Cu2 165.2(7) . .
C120 C119 Cu3 111.7(7) . 2_666
C119 C120 C121 177.3(10) . .
C122 C121 C120 178.9(10) . .
C121 C122 C123 178.9(13) . .
C122 C123 C124 108.0(10) . .
C122 C123 C125 106.4(11) . .
C124 C123 C125 99.7(13) . .
C126 C123 C122 110.9(12) . .
C126 C123 C124 131.4(15) . .
C126 C123 C125 96.3(14) . .
C123 C124 H12A 109.5 . .
C123 C124 H12B 109.5 . .
C123 C124 H12C 109.5 . .
H12A C124 H12B 109.5 . .
H12A C124 H12C 109.5 . .
H12B C124 H12C 109.5 . .
C123 C125 H12D 109.5 . .
C123 C125 H12E 109.5 . .
C123 C125 H12F 109.5 . .
H12D C125 H12E 109.5 . .
H12D C125 H12F 109.5 . .
H12E C125 H12F 109.5 . .
C123 C126 H12G 109.5 . .
C123 C126 H12H 109.5 . .
C123 C126 H12I 109.4 . .
H12G C126 H12H 109.5 . .
H12G C126 H12I 109.5 . .
H12H C126 H12I 109.5 . .
Ag9 C127 Ag8 101.7(3) 2_666 .
Cu3 C127 Ag8 92.7(3) . .
Cu3 C127 Ag9 91.7(3) . 2_666
C128 C127 Ag8 90.2(6) . .
C128 C127 Ag9 91.7(6) . 2_666
C128 C127 Cu3 174.9(8) . .
C127 C128 Ag9 60.7(5) . 2_666
C127 C128 C129 176.3(10) . .
C129 C128 Ag9 122.8(6) . 2_666
C130 C129 C128 177.8(11) . .
C129 C130 C131 177.0(10) . .
C130 C131 C132 109.9(9) . .
C130 C131 C133 108.8(10) . .
C130 C131 C134 108.6(9) . .
C132 C131 C133 109.1(10) . .
C132 C131 C134 112.1(11) . .
C134 C131 C133 108.1(10) . .
C131 C132 H13A 109.5 . .
C131 C132 H13B 109.5 . .
C131 C132 H13C 109.5 . .
H13A C132 H13B 109.5 . .
H13A C132 H13C 109.5 . .
H13B C132 H13C 109.5 . .
C131 C133 H13D 109.5 . .
C131 C133 H13E 109.5 . .
C131 C133 H13F 109.5 . .
H13D C133 H13E 109.5 . .
H13D C133 H13F 109.5 . .
H13E C133 H13F 109.5 . .
C131 C134 H13G 109.5 . .
C131 C134 H13H 109.5 . .
C131 C134 H13I 109.5 . .
H13G C134 H13H 109.5 . .
H13G C134 H13I 109.5 . .
H13H C134 H13I 109.5 . .
Ag9 C135 Ag7 123.5(4) . 2_666
Cu3 C135 Ag7 95.4(3) . 2_666
Cu3 C135 Ag9 75.0(3) . .
C136 C135 Ag7 82.1(5) . 2_666
C136 C135 Ag9 121.3(7) . .
C136 C135 Cu3 161.9(7) . .
C135 C136 Ag7 70.7(5) . 2_666
C135 C136 C137 174.8(10) . .
C137 C136 Ag7 112.7(6) . 2_666
C138 C137 C136 177.4(11) . .
C137 C138 C139 176.1(11) . .
C138 C139 C140 110.0(9) . .
C138 C139 C141 108.8(10) . .
C140 C139 C141 109.8(10) . .
C142 C139 C138 109.0(9) . .
C142 C139 C140 110.3(10) . .
C142 C139 C141 108.8(11) . .
C139 C140 H14D 109.5 . .
C139 C140 H14E 109.5 . .
C139 C140 H14F 109.5 . .
H14D C140 H14E 109.5 . .
H14D C140 H14F 109.5 . .
H14E C140 H14F 109.5 . .
C139 C141 H14G 109.5 . .
C139 C141 H14H 109.5 . .
C139 C141 H14I 109.5 . .
H14G C141 H14H 109.5 . .
H14G C141 H14I 109.5 . .
H14H C141 H14I 109.5 . .
C139 C142 H14J 109.5 . .
C139 C142 H14K 109.5 . .
C139 C142 H14L 109.5 . .
H14J C142 H14K 109.5 . .
H14J C142 H14L 109.5 . .
H14K C142 H14L 109.5 . .
C144 C143 P4 121.3(8) . .
C148 C143 P4 118.4(9) . .
C148 C143 C144 120.3(10) . .
C143 C144 H144 121.1 . .
C143 C144 C145 117.8(13) . .
C145 C144 H144 121.1 . .
C144 C145 H145 118.7 . .
C146 C145 C144 122.6(16) . .
C146 C145 H145 118.7 . .
C145 C146 H146 119.7 . .
C145 C146 C147 120.6(13) . .
C147 C146 H146 119.7 . .
C146 C147 H147 121.1 . .
C148 C147 C146 117.9(16) . .
C148 C147 H147 121.1 . .
C143 C148 H148 119.6 . .
C147 C148 C143 120.8(16) . .
C147 C148 H148 119.6 . .
C150 C149 P4 124.4(7) . .
C154 C149 P4 117.3(7) . .
C154 C149 C150 118.3(9) . .
C149 C150 H150 119.9 . .
C149 C150 C151 120.2(9) . .
C151 C150 H150 119.9 . .
C150 C151 H151 119.7 . .
C152 C151 C150 120.6(9) . .
C152 C151 H151 119.7 . .
C151 C152 H152 120.3 . .
C151 C152 C153 119.5(10) . .
C153 C152 H152 120.3 . .
C152 C153 H153 120.0 . .
C152 C153 C154 120.0(10) . .
C154 C153 H153 120.0 . .
C149 C154 C153 121.4(9) . .
C149 C154 H154 119.3 . .
C153 C154 H154 119.3 . .
C156 C155 P4 123.3(6) . .
C156 C155 C160 118.7(8) . .
C160 C155 P4 117.9(6) . .
C155 C156 H156 119.7 . .
C157 C156 C155 120.7(8) . .
C157 C156 H156 119.7 . .
C156 C157 H157 119.6 . .
C156 C157 C158 120.7(8) . .
C158 C157 H157 119.6 . .
C157 C158 H158 120.6 . .
C157 C158 C159 118.9(9) . .
C159 C158 H158 120.6 . .
C158 C159 H159 119.4 . .
C160 C159 C158 121.1(10) . .
C160 C159 H159 119.4 . .
C155 C160 H160 120.0 . .
C159 C160 C155 119.9(9) . .
C159 C160 H160 120.0 . .
C162 C161 P5 119.1(7) . .
C162 C161 C166 118.9(9) . .
C166 C161 P5 120.9(8) . .
C161 C162 H162 119.7 . .
C161 C162 C163 120.6(11) . .
C163 C162 H162 119.7 . .
C162 C163 H163 121.1 . .
C164 C163 C162 117.7(12) . .
C164 C163 H163 121.1 . .
C163 C164 H164 119.0 . .
C165 C164 C163 122.1(11) . .
C165 C164 H164 119.0 . .
C164 C165 H165 120.5 . .
C164 C165 C166 119.0(13) . .
C166 C165 H165 120.5 . .
C161 C166 C165 121.4(12) . .
C161 C166 H166 119.3 . .
C165 C166 H166 119.3 . .
C168 C167 P5 122.8(8) . .
C168 C167 C172 120.7(9) . .
C172 C167 P5 116.1(7) . .
C167 C168 H168 120.2 . .
C167 C168 C169 119.6(11) . .
C169 C168 H168 120.2 . .
C168 C169 H169 120.0 . .
C170 C169 C168 120.0(11) . .
C170 C169 H169 120.0 . .
C169 C170 H170 119.8 . .
C169 C170 C171 120.5(11) . .
C171 C170 H170 119.8 . .
C170 C171 H171 119.1 . .
C170 C171 C172 121.9(12) . .
C172 C171 H171 119.1 . .
C167 C172 H172 121.4 . .
C171 C172 C167 117.3(10) . .
C171 C172 H172 121.4 . .
C174 C173 P5 121.5(7) . .
C178 C173 P5 118.3(7) . .
C178 C173 C174 120.2(9) . .
C173 C174 H174 120.0 . .
C175 C174 C173 120.1(11) . .
C175 C174 H174 120.0 . .
C174 C175 H175 120.0 . .
C174 C175 C176 120.0(11) . .
C176 C175 H175 120.0 . .
C175 C176 H176 120.0 . .
C177 C176 C175 120.0(11) . .
C177 C176 H176 120.0 . .
C176 C177 H177 120.0 . .
C176 C177 C178 120.1(11) . .
C178 C177 H177 120.0 . .
C173 C178 C177 119.6(10) . .
C173 C178 H178 120.2 . .
C177 C178 H178 120.2 . .
C180 C179 P6 121.1(8) . .
C180 C179 C184 122.2(10) . .
C184 C179 P6 116.6(9) . .
C179 C180 H180 119.4 . .
C181 C180 C179 121.2(14) . .
C181 C180 H180 119.4 . .
C180 C181 H181 120.6 . .
C182 C181 C180 118.9(17) . .
C182 C181 H181 120.6 . .
C181 C182 H182 119.1 . .
C181 C182 C183 121.8(14) . .
C183 C182 H182 119.1 . .
C182 C183 H183 120.1 . .
C184 C183 C182 119.7(14) . .
C184 C183 H183 120.1 . .
C179 C184 H18A 108.3 . .
C179 C184 H18B 108.3 . .
C183 C184 C179 116.1(15) . .
C183 C184 H18A 108.3 . .
C183 C184 H18B 108.3 . .
H18A C184 H18B 107.4 . .
C186 C185 P6 124.7(7) . .
C190 C185 P6 117.8(6) . .
C190 C185 C186 117.6(8) . .
C185 C186 H186 119.7 . .
C187 C186 C185 120.5(9) . .
C187 C186 H186 119.7 . .
C186 C187 H187 119.5 . .
C186 C187 C188 121.1(9) . .
C188 C187 H187 119.5 . .
C187 C188 H188 120.5 . .
C189 C188 C187 119.0(10) . .
C189 C188 H188 120.5 . .
C188 C189 H189 119.6 . .
C188 C189 C190 120.8(10) . .
C190 C189 H189 119.6 . .
C185 C190 C189 121.0(8) . .
C185 C190 H190 119.5 . .
C189 C190 H190 119.5 . .
C192 C191 P6 124.0(7) . .
C192 C191 C196 117.8(9) . .
C196 C191 P6 118.2(7) . .
C191 C192 H192 119.2 . .
C191 C192 C193 121.6(9) . .
C193 C192 H192 119.2 . .
C192 C193 H193 120.7 . .
C194 C193 C192 118.6(10) . .
C194 C193 H193 120.7 . .
C193 C194 H194 119.7 . .
C193 C194 C195 120.6(10) . .
C195 C194 H194 119.7 . .
C194 C195 H195 119.8 . .
C196 C195 C194 120.3(11) . .
C196 C195 H195 119.8 . .
C191 C196 H196 119.5 . .
C195 C196 C191 121.0(10) . .
C195 C196 H196 119.5 . .
F1 P7 F2 82.3(7) . .
F1 P7 F4 88.7(7) . .
F2 P7 F4 90.2(7) . .
F3 P7 F1 93.4(7) . .
F3 P7 F2 87.1(7) . .
F3 P7 F4 176.3(7) . .
F5 P7 F1 87.0(7) . .
F5 P7 F2 166.3(8) . .
F5 P7 F3 85.0(8) . .
F5 P7 F4 98.1(8) . .
F5 P7 F6 100.4(8) . .
F6 P7 F1 172.5(8) . .
F6 P7 F2 90.2(7) . .
F6 P7 F3 85.7(7) . .
F6 P7 F4 91.8(7) . .
F7 P8 F9 122.8(10) . .
F8 P8 F7 98.9(14) . .
F8 P8 F10 95.3(15) . .
F8 P8 F11 173.9(15) . .
F8 P8 F12 86.9(15) . .
F8 P8 F9 110.9(12) . .
F10 P8 F7 165.7(14) . .
F10 P8 F11 78.9(14) . .
F10 P8 F12 91.9(14) . .
F10 P8 F9 52.0(10) . .
F11 P8 F7 86.9(13) . .
F11 P8 F9 66.7(11) . .
F12 P8 F7 87.5(13) . .
F12 P8 F11 91.7(14) . .
F12 P8 F9 139.6(12) . .
P8 F10 F9 83.8(11) . .
C199 O1 C197 114.1(12) . .
O1 C197 C198 110.1(14) . .
O1 C199 C200 110.0(14) . .
C203 O2 C201 110.2(12) . .
O2 C201 C202 106.3(11) . .
O2 C203 C204 104.0(17) . .
C205 O3 C207 106(2) . .
O3 C205 C206 101(2) . .
O3 C207 C208 98(2) . .
F10 F9 P8 44.3(5) . .

loop_
_geom_bond_atom_site_label_1
_geom_bond_atom_site_label_2
_geom_bond_distance
_geom_bond_site_symmetry_2
Ag1 Ag2 2.9094(9) .
Ag1 Ag3 3.0049(9) 2_577
Ag1 Ag4 3.1099(9) .
Ag1 Cu4 2.8980(7) .
Ag1 C1 2.133(8) .
Ag1 C17 2.221(8) 2_577
Ag2 Ag3 2.9938(9) .
Ag2 Ag4 3.2785(9) .
Ag2 Ag6 3.1347(9) 2_577
Ag2 Cu4 2.9692(7) .
Ag2 C1 2.165(8) .
Ag2 C9 2.115(8) .
Ag3 Ag1 3.0050(9) 2_577
Ag3 Ag5 3.0786(9) .
Ag3 Cu4 3.0130(7) .
Ag3 C9 2.190(8) .
Ag3 C17 2.095(8) .
Ag4 Cu1 2.7122(10) .
Ag4 P1 2.441(2) .
Ag4 C1 2.442(7) .
Ag4 C25 2.377(8) .
Ag4 C41 2.460(8) .
Ag5 Cu1 2.6817(10) .
Ag5 P2 2.432(2) .
Ag5 C17 2.525(8) .
Ag5 C25 2.426(8) .
Ag5 C33 2.407(8) .
Ag6 Ag2 3.1347(9) 2_577
Ag6 Cu1 2.6952(10) .
Ag6 P3 2.4263(19) .
Ag6 C9 2.600(8) 2_577
Ag6 C33 2.500(7) .
Ag6 C41 2.335(7) .
Ag7 Cu2 2.6960(11) .
Ag7 P4 2.434(2) .
Ag7 C103 2.372(8) .
Ag7 C119 2.548(8) .
Ag7 C135 2.563(8) 2_666
Ag7 C136 2.689(8) 2_666
Ag8 Cu2 2.7161(11) .
Ag8 P5 2.429(2) .
Ag8 C103 2.392(8) .
Ag8 C111 2.556(8) .
Ag8 C127 2.606(8) .
Ag9 Ag9 3.3268(15) 2_666
Ag9 Ag10 3.0652(10) .
Ag9 Cu2 3.1761(12) .
Ag9 Cu3 2.6343(11) .
Ag9 Cu3 3.1005(12) 2_666
Ag9 C111 2.355(8) .
Ag9 C127 2.349(9) 2_666
Ag9 C128 2.692(9) 2_666
Ag9 C135 2.304(8) .
Ag10 Cu2 2.6133(11) .
Ag10 P6 2.366(2) .
Ag10 C111 2.440(8) .
Ag10 C119 2.337(8) .
Cu1 Cu4 2.7522(10) .
Cu1 C25 1.985(8) .
Cu1 C33 1.975(8) .
Cu1 C41 1.992(8) .
Cu2 Cu3 2.8610(13) 2_666
Cu2 C103 1.978(8) .
Cu2 C111 1.981(7) .
Cu2 C119 1.981(8) .
Cu3 Ag9 3.1006(11) 2_666
Cu3 Cu2 2.8612(13) 2_666
Cu3 C119 2.443(9) 2_666
Cu3 C127 1.954(9) .
Cu3 C135 2.007(9) .
Cu4 Ag1 2.8980(7) 2_577
Cu4 Ag2 2.9691(7) 2_577
Cu4 Ag3 3.0129(7) 2_577
Cu4 Cu1 2.7523(10) 2_577
P1 C49 1.823(8) .
P1 C55 1.827(8) .
P1 C61 1.810(10) .
P2 C67 1.835(8) .
P2 C73 1.832(8) .
P2 C79 1.812(7) .
P3 C85 1.819(8) .
P3 C91 1.822(8) .
P3 C97 1.834(8) .
P4 C143 1.825(9) .
P4 C149 1.827(9) .
P4 C155 1.817(8) .
P5 C161 1.821(9) .
P5 C167 1.821(9) .
P5 C173 1.839(9) .
P6 C179 1.842(10) .
P6 C185 1.792(9) .
P6 C191 1.824(9) .
C1 C2 1.224(11) .
C2 C3 1.383(11) .
C3 C4 1.191(12) .
C4 C5 1.499(13) .
C5 C6 1.533(18) .
C5 C7 1.447(18) .
C5 C8 1.48(2) .
C6 H6A 0.9800 .
C6 H6B 0.9800 .
C6 H6C 0.9800 .
C7 H7A 0.9800 .
C7 H7B 0.9800 .
C7 H7C 0.9800 .
C8 H8A 0.9800 .
C8 H8B 0.9800 .
C8 H8C 0.9800 .
C9 Ag6 2.601(8) 2_577
C9 C10 1.203(11) .
C10 C11 1.370(11) .
C11 C12 1.205(12) .
C12 C13 1.469(13) .
C13 C14 1.534(18) .
C13 C15 1.504(14) .
C13 C16 1.502(17) .
C14 H14A 0.9800 .
C14 H14B 0.9800 .
C14 H14C 0.9800 .
C15 H15A 0.9800 .
C15 H15B 0.9800 .
C15 H15C 0.9800 .
C16 H16A 0.9800 .
C16 H16B 0.9800 .
C16 H16C 0.9800 .
C17 Ag1 2.221(8) 2_577
C17 C18 1.217(11) .
C18 C19 1.376(12) .
C19 C20 1.193(12) .
C20 C21 1.494(14) .
C21 C22 1.42(2) .
C21 C23 1.463(19) .
C21 C24 1.60(2) .
C22 H22A 0.9800 .
C22 H22B 0.9800 .
C22 H22C 0.9800 .
C23 H23A 0.9800 .
C23 H23B 0.9800 .
C23 H23C 0.9800 .
C24 H24A 0.9800 .
C24 H24B 0.9800 .
C24 H24C 0.9800 .
C25 C26 1.204(11) .
C26 C27 1.372(11) .
C27 C28 1.201(12) .
C28 C29 1.478(12) .
C29 C30 1.469(16) .
C29 C31 1.585(18) .
C29 C32 1.456(17) .
C30 H30A 0.9800 .
C30 H30B 0.9800 .
C30 H30C 0.9800 .
C31 H31A 0.9800 .
C31 H31B 0.9800 .
C31 H31C 0.9800 .
C32 H32A 0.9800 .
C32 H32B 0.9800 .
C32 H32C 0.9800 .
C33 C34 1.221(10) .
C34 C35 1.372(10) .
C35 C36 1.216(11) .
C36 C37 1.464(11) .
C37 C38 1.523(13) .
C37 C39 1.522(13) .
C37 C40 1.531(13) .
C38 H38A 0.9800 .
C38 H38B 0.9800 .
C38 H38C 0.9800 .
C39 H39A 0.9800 .
C39 H39B 0.9800 .
C39 H39C 0.9800 .
C40 H40A 0.9800 .
C40 H40B 0.9800 .
C40 H40C 0.9800 .
C41 C42 1.217(11) .
C42 C43 1.372(11) .
C43 C44 1.197(11) .
C44 C45 1.460(12) .
C45 C46 1.549(16) .
C45 C47 1.561(17) .
C45 C48 1.520(16) .
C46 H46A 0.9800 .
C46 H46B 0.9800 .
C46 H46C 0.9800 .
C47 H47A 0.9800 .
C47 H47B 0.9800 .
C47 H47C 0.9800 .
C48 H48A 0.9800 .
C48 H48B 0.9800 .
C48 H48C 0.9800 .
C49 C50 1.396(12) .
C49 C54 1.387(12) .
C50 H50 0.9500 .
C50 C51 1.380(15) .
C51 H51 0.9500 .
C51 C52 1.406(16) .
C52 H52 0.9500 .
C52 C53 1.336(15) .
C53 H53 0.9500 .
C53 C54 1.384(14) .
C54 H54 0.9500 .
C55 C56 1.381(13) .
C55 C60 1.395(13) .
C56 H56 0.9500 .
C56 C57 1.379(15) .
C57 H57 0.9500 .
C57 C58 1.356(18) .
C58 H58 0.9500 .
C58 C59 1.368(18) .
C59 H59 0.9500 .
C59 C60 1.401(13) .
C60 H60 0.9500 .
C61 C62 1.366(14) .
C61 C66 1.393(15) .
C62 H62 0.9500 .
C62 C63 1.387(16) .
C63 H63 0.9500 .
C63 C64 1.343(17) .
C64 H64 0.9500 .
C64 C65 1.327(17) .
C65 H65 0.9500 .
C65 C66 1.398(17) .
C66 H66 0.9500 .
C67 C68 1.374(12) .
C67 C72 1.365(13) .
C68 H68 0.9500 .
C68 C69 1.374(14) .
C69 H69 0.9500 .
C69 C70 1.398(16) .
C70 H70 0.9500 .
C70 C71 1.347(17) .
C71 H71 0.9500 .
C71 C72 1.375(14) .
C72 H72 0.9500 .
C73 C74 1.371(13) .
C73 C78 1.408(13) .
C74 H74 0.9500 .
C74 C75 1.393(14) .
C75 H75 0.9500 .
C75 C76 1.373(18) .
C76 H76 0.9500 .
C76 C77 1.367(18) .
C77 H77 0.9500 .
C77 C78 1.382(14) .
C78 H78 0.9500 .
C79 C80 1.390(12) .
C79 C84 1.382(11) .
C80 H80 0.9500 .
C80 C81 1.390(12) .
C81 H81 0.9500 .
C81 C82 1.376(14) .
C82 H82 0.9500 .
C82 C83 1.365(15) .
C83 H83 0.9500 .
C83 C84 1.402(13) .
C84 H84 0.9500 .
C85 C86 1.401(11) .
C85 C90 1.376(11) .
C86 H86 0.9500 .
C86 C87 1.387(13) .
C87 H87 0.9500 .
C87 C88 1.379(14) .
C88 H88 0.9500 .
C88 C89 1.378(14) .
C89 H89 0.9500 .
C89 C90 1.375(12) .
C90 H90 0.9500 .
C91 C92 1.397(11) .
C91 C96 1.392(12) .
C92 H92 0.9500 .
C92 C93 1.383(12) .
C93 H93 0.9500 .
C93 C94 1.406(15) .
C94 H94 0.9500 .
C94 C95 1.376(16) .
C95 H95 0.9500 .
C95 C96 1.403(13) .
C96 H96 0.9500 .
C97 C98 1.390(11) .
C97 C102 1.359(11) .
C98 H98 0.9500 .
C98 C99 1.371(12) .
C99 H99 0.9500 .
C99 C100 1.391(13) .
C100 H100 0.9500 .
C100 C101 1.388(14) .
C101 H101 0.9500 .
C101 C102 1.390(12) .
C102 H102 0.9500 .
C103 C104 1.189(11) .
C104 C105 1.402(11) .
C105 C106 1.193(12) .
C106 C107 1.477(13) .
C107 C108 1.482(16) .
C107 C109 1.525(19) .
C107 C110 1.535(18) .
C108 H10A 0.9800 .
C108 H10B 0.9800 .
C108 H10C 0.9800 .
C109 H10D 0.9800 .
C109 H10E 0.9800 .
C109 H10F 0.9800 .
C110 H11A 0.9800 .
C110 H11B 0.9800 .
C110 H11C 0.9800 .
C111 C112 1.211(11) .
C112 C113 1.381(12) .
C113 C114 1.189(12) .
C114 C115 1.466(12) .
C115 C116 1.45(2) .
C115 C117 1.48(2) .
C115 C118 1.44(3) .
C116 H11D 0.9800 .
C116 H11E 0.9800 .
C116 H11F 0.9800 .
C117 H11G 0.9800 .
C117 H11H 0.9800 .
C117 H11I 0.9800 .
C118 H11J 0.9800 .
C118 H11K 0.9800 .
C118 H11L 0.9800 .
C119 Cu3 2.443(9) 2_666
C119 C120 1.223(11) .
C120 C121 1.374(12) .
C121 C122 1.176(12) .
C122 C123 1.488(13) .
C123 C124 1.52(2) .
C123 C125 1.65(2) .
C123 C126 1.47(2) .
C124 H12A 0.9800 .
C124 H12B 0.9800 .
C124 H12C 0.9800 .
C125 H12D 0.9800 .
C125 H12E 0.9800 .
C125 H12F 0.9800 .
C126 H12G 0.9800 .
C126 H12H 0.9800 .
C126 H12I 0.9800 .
C127 Ag9 2.349(9) 2_666
C127 C128 1.247(12) .
C128 Ag9 2.692(9) 2_666
C128 C129 1.352(13) .
C129 C130 1.215(14) .
C130 C131 1.481(15) .
C131 C132 1.497(14) .
C131 C133 1.549(17) .
C131 C134 1.510(15) .
C132 H13A 0.9800 .
C132 H13B 0.9800 .
C132 H13C 0.9800 .
C133 H13D 0.9800 .
C133 H13E 0.9800 .
C133 H13F 0.9800 .
C134 H13G 0.9800 .
C134 H13H 0.9800 .
C134 H13I 0.9800 .
C135 Ag7 2.563(8) 2_666
C135 C136 1.241(12) .
C136 Ag7 2.689(8) 2_666
C136 C137 1.361(12) .
C137 C138 1.200(13) .
C138 C139 1.503(13) .
C139 C140 1.519(15) .
C139 C141 1.524(18) .
C139 C142 1.494(16) .
C140 H14D 0.9800 .
C140 H14E 0.9800 .
C140 H14F 0.9800 .
C141 H14G 0.9800 .
C141 H14H 0.9800 .
C141 H14I 0.9800 .
C142 H14J 0.9800 .
C142 H14K 0.9800 .
C142 H14L 0.9800 .
C143 C144 1.385(16) .
C143 C148 1.379(15) .
C144 H144 0.9500 .
C144 C145 1.400(17) .
C145 H145 0.9500 .
C145 C146 1.30(3) .
C146 H146 0.9500 .
C146 C147 1.43(3) .
C147 H147 0.9500 .
C147 C148 1.372(18) .
C148 H148 0.9500 .
C149 C150 1.379(12) .
C149 C154 1.366(12) .
C150 H150 0.9500 .
C150 C151 1.393(14) .
C151 H151 0.9500 .
C151 C152 1.360(16) .
C152 H152 0.9500 .
C152 C153 1.365(15) .
C153 H153 0.9500 .
C153 C154 1.383(14) .
C154 H154 0.9500 .
C155 C156 1.380(11) .
C155 C160 1.387(13) .
C156 H156 0.9500 .
C156 C157 1.367(13) .
C157 H157 0.9500 .
C157 C158 1.376(15) .
C158 H158 0.9500 .
C158 C159 1.370(15) .
C159 H159 0.9500 .
C159 C160 1.373(14) .
C160 H160 0.9500 .
C161 C162 1.376(14) .
C161 C166 1.379(14) .
C162 H162 0.9500 .
C162 C163 1.410(15) .
C163 H163 0.9500 .
C163 C164 1.411(18) .
C164 H164 0.9500 .
C164 C165 1.332(19) .
C165 H165 0.9500 .
C165 C166 1.403(16) .
C166 H166 0.9500 .
C167 C168 1.381(13) .
C167 C172 1.400(14) .
C168 H168 0.9500 .
C168 C169 1.387(15) .
C169 H169 0.9500 .
C169 C170 1.351(19) .
C170 H170 0.9500 .
C170 C171 1.366(18) .
C171 H171 0.9500 .
C171 C172 1.380(14) .
C172 H172 0.9500 .
C173 C174 1.387(13) .
C173 C178 1.359(14) .
C174 H174 0.9500 .
C174 C175 1.378(16) .
C175 H175 0.9500 .
C175 C176 1.377(18) .
C176 H176 0.9500 .
C176 C177 1.371(17) .
C177 H177 0.9500 .
C177 C178 1.402(16) .
C178 H178 0.9500 .
C179 C180 1.392(16) .
C179 C184 1.423(16) .
C180 H180 0.9500 .
C180 C181 1.395(17) .
C181 H181 0.9500 .
C181 C182 1.34(2) .
C182 H182 0.9500 .
C182 C183 1.47(3) .
C183 H183 0.9500 .
C183 C184 1.41(2) .
C184 H18A 0.9900 .
C184 H18B 0.9900 .
C185 C186 1.417(12) .
C185 C190 1.387(12) .
C186 H186 0.9500 .
C186 C187 1.369(14) .
C187 H187 0.9500 .
C187 C188 1.386(16) .
C188 H188 0.9500 .
C188 C189 1.371(15) .
C189 H189 0.9500 .
C189 C190 1.391(13) .
C190 H190 0.9500 .
C191 C192 1.367(12) .
C191 C196 1.389(14) .
C192 H192 0.9500 .
C192 C193 1.392(13) .
C193 H193 0.9500 .
C193 C194 1.365(15) .
C194 H194 0.9500 .
C194 C195 1.366(16) .
C195 H195 0.9500 .
C195 C196 1.357(16) .
C196 H196 0.9500 .
P7 F1 1.568(8) .
P7 F2 1.578(8) .
P7 F3 1.563(8) .
P7 F4 1.580(8) .
P7 F5 1.546(8) .
P7 F6 1.562(8) .
P8 F7 1.581(9) .
P8 F8 1.549(10) .
P8 F10 1.557(10) .
P8 F11 1.575(10) .
P8 F12 1.571(10) .
P8 F9 2.217(18) .
F10 F9 1.76(3) .
O1 C197 1.391(18) .
O1 C199 1.333(18) .
C197 C198 1.47(2) .
C199 C200 1.53(2) .
O2 C201 1.435(15) .
O2 C203 1.43(2) .
C201 C202 1.454(18) .
C203 C204 1.54(3) .
O3 C205 1.45(3) .
O3 C207 1.41(3) .
C205 C206 1.49(3) .
C207 C208 1.71(4) .

loop_
_geom_torsion_atom_site_label_1
_geom_torsion_atom_site_label_2
_geom_torsion_atom_site_label_3
_geom_torsion_atom_site_label_4
_geom_torsion
_geom_torsion_site_symmetry_1
_geom_torsion_site_symmetry_4
Ag1 Ag2 Ag3 Ag1 16.63(5) . 2_577
Ag1 Ag2 Ag3 Ag5 86.87(3) . .
Ag1 Ag2 Ag3 Cu4 8.56(2) . .
Ag1 Ag2 Ag3 C9 -139.8(3) . .
Ag1 Ag2 Ag3 C17 67.1(4) . .
Ag1 Ag2 Ag4 Cu1 -99.14(3) . .
Ag1 Ag2 Ag4 P1 98.82(9) . .
Ag1 Ag2 Ag4 C1 57.2(3) . .
Ag1 Ag2 Ag4 C25 -142.5(2) . .
Ag1 Ag2 Ag4 C41 -63.2(2) . .
Ag1 Ag2 Cu4 Ag1 180.0 . 2_577
Ag1 Ag2 Cu4 Ag2 176(15) . 2_577
Ag1 Ag2 Cu4 Ag3 -171.28(3) . .
Ag1 Ag2 Cu4 Ag3 8.72(3) . 2_577
Ag1 Ag2 Cu4 Cu1 99.24(3) . .
Ag1 Ag2 Cu4 Cu1 -80.76(3) . 2_577
Ag1 Ag2 C1 Ag4 -85.3(3) . .
Ag1 Ag2 C1 C2 157.9(8) . .
Ag1 Ag2 C9 Ag3 80.1(4) . .
Ag1 Ag2 C9 Ag6 -15.9(4) . 2_577
Ag1 Ag2 C9 C10 -145.8(14) . .
Ag1 Ag3 Ag5 Cu1 72.05(3) 2_577 .
Ag1 Ag3 Ag5 P2 -132.42(6) 2_577 .
Ag1 Ag3 Ag5 C17 -51.9(3) 2_577 .
Ag1 Ag3 Ag5 C25 116.90(19) 2_577 .
Ag1 Ag3 Ag5 C33 28.71(19) 2_577 .
Ag1 Ag3 Cu4 Ag1 180.0 2_577 .
Ag1 Ag3 Cu4 Ag2 -171.43(3) 2_577 .
Ag1 Ag3 Cu4 Ag2 8.57(3) 2_577 2_577
Ag1 Ag3 Cu4 Ag3 -35(15) 2_577 2_577
Ag1 Ag3 Cu4 Cu1 -83.65(2) 2_577 .
Ag1 Ag3 Cu4 Cu1 96.35(2) 2_577 2_577
Ag1 Ag3 C9 Ag2 -53.1(6) 2_577 .
Ag1 Ag3 C9 Ag6 29.3(6) 2_577 2_577
Ag1 Ag3 C9 C10 145.3(5) 2_577 .
Ag1 Ag3 C17 Ag5 93.8(3) 2_577 .
Ag1 Ag3 C17 C18 -139.1(19) 2_577 .
Ag1 Ag4 Cu1 Ag5 -111.37(4) . .
Ag1 Ag4 Cu1 Ag6 76.27(4) . .
Ag1 Ag4 Cu1 Cu4 -14.83(3) . .
Ag1 Ag4 Cu1 C25 -111.8(3) . .
Ag1 Ag4 Cu1 C33 174(3) . .
Ag1 Ag4 Cu1 C41 75.4(3) . .
Ag1 Ag4 P1 C49 -98.1(3) . .
Ag1 Ag4 P1 C55 18.2(3) . .
Ag1 Ag4 P1 C61 140.8(3) . .
Ag1 Ag4 C1 Ag2 85.2(3) . .
Ag1 Ag4 C1 C2 -150.7(8) . .
Ag1 Ag4 C25 Ag5 75.2(7) . .
Ag1 Ag4 C25 Cu1 76.1(2) . .
Ag1 Ag4 C25 C26 -102.4(6) . .
Ag1 Ag4 C41 Ag6 -104.1(7) . .
Ag1 Ag4 C41 Cu1 -102.2(2) . .
Ag1 Ag4 C41 C42 75.2(6) . .
Ag1 C1 C2 C3 -96(50) . .
Ag1 C17 C18 C19 151(18) 2_577 .
Ag2 Ag1 Ag4 Cu1 78.01(3) . .
Ag2 Ag1 Ag4 P1 -132.53(7) . .
Ag2 Ag1 Ag4 C1 -54.3(3) . .
Ag2 Ag1 Ag4 C25 34.3(2) . .
Ag2 Ag1 Ag4 C41 121.75(18) . .
Ag2 Ag1 Cu4 Ag1 169(14) . 2_577
Ag2 Ag1 Cu4 Ag2 180.0 . 2_577
Ag2 Ag1 Cu4 Ag3 -171.37(3) . 2_577
Ag2 Ag1 Cu4 Ag3 8.63(3) . .
Ag2 Ag1 Cu4 Cu1 97.20(3) . 2_577
Ag2 Ag1 Cu4 Cu1 -82.80(3) . .
Ag2 Ag1 C1 Ag4 90.9(2) . .
Ag2 Ag1 C1 C2 -144.3(13) . .
Ag2 Ag3 Ag5 Cu1 -43.63(3) . .
Ag2 Ag3 Ag5 P2 111.90(6) . .
Ag2 Ag3 Ag5 C17 -167.6(3) . .
Ag2 Ag3 Ag5 C25 1.22(19) . .
Ag2 Ag3 Ag5 C33 -86.97(19) . .
Ag2 Ag3 Cu4 Ag1 171.43(3) . 2_577
Ag2 Ag3 Cu4 Ag1 -8.57(3) . .
Ag2 Ag3 Cu4 Ag2 180.0 . 2_577
Ag2 Ag3 Cu4 Ag3 136(15) . 2_577
Ag2 Ag3 Cu4 Cu1 -92.22(2) . 2_577
Ag2 Ag3 Cu4 Cu1 87.78(2) . .
Ag2 Ag3 C9 Ag6 82.4(3) . 2_577
Ag2 Ag3 C9 C10 -161.6(8) . .
Ag2 Ag3 C17 Ag1 -69.4(5) . 2_577
Ag2 Ag3 C17 Ag5 24.4(5) . .
Ag2 Ag3 C17 C18 151.5(15) . .
Ag2 Ag4 Cu1 Ag5 -58.18(4) . .
Ag2 Ag4 Cu1 Ag6 129.45(4) . .
Ag2 Ag4 Cu1 Cu4 38.36(2) . .
Ag2 Ag4 Cu1 C25 -58.6(3) . .
Ag2 Ag4 Cu1 C33 -133(3) . .
Ag2 Ag4 Cu1 C41 128.6(3) . .
Ag2 Ag4 P1 C49 -169.2(3) . .
Ag2 Ag4 P1 C55 -52.9(4) . .
Ag2 Ag4 P1 C61 69.6(4) . .
Ag2 Ag4 C1 Ag1 -85.2(3) . .
Ag2 Ag4 C1 C2 124.2(8) . .
Ag2 Ag4 C25 Ag5 106.3(8) . .
Ag2 Ag4 C25 Cu1 107.2(2) . .
Ag2 Ag4 C25 C26 -71.3(6) . .
Ag2 Ag4 C41 Ag6 -57.1(8) . .
Ag2 Ag4 C41 Cu1 -55.3(2) . .
Ag2 Ag4 C41 C42 122.2(5) . .
Ag2 Ag6 Cu1 Ag4 -107.12(4) 2_577 .
Ag2 Ag6 Cu1 Ag5 80.81(4) 2_577 .
Ag2 Ag6 Cu1 Cu4 -17.95(2) 2_577 .
Ag2 Ag6 Cu1 C25 -169.4(17) 2_577 .
Ag2 Ag6 Cu1 C33 78.2(3) 2_577 .
Ag2 Ag6 Cu1 C41 -106.2(3) 2_577 .
Ag2 Ag6 P3 C85 14.6(3) 2_577 .
Ag2 Ag6 P3 C91 134.4(3) 2_577 .
Ag2 Ag6 P3 C97 -101.5(3) 2_577 .
Ag2 Ag6 C33 Ag5 -103.3(6) 2_577 .
Ag2 Ag6 C33 Cu1 -98.73(19) 2_577 .
Ag2 Ag6 C33 C34 77.2(5) 2_577 .
Ag2 Ag6 C41 Ag4 80.7(7) 2_577 .
Ag2 Ag6 C41 Cu1 78.9(2) 2_577 .
Ag2 Ag6 C41 C42 -98.6(6) 2_577 .
Ag2 C1 C2 C3 127(50) . .
Ag2 C9 C10 C11 85(17) . .
Ag3 Ag1 Ag2 Ag3 -17.67(5) 2_577 .
Ag3 Ag1 Ag2 Ag4 80.93(3) 2_577 .
Ag3 Ag1 Ag2 Ag6 -86.29(3) 2_577 2_577
Ag3 Ag1 Ag2 Cu4 -8.96(3) 2_577 .
Ag3 Ag1 Ag2 C1 139.9(3) 2_577 .
Ag3 Ag1 Ag2 C9 -73.3(4) 2_577 .
Ag3 Ag1 Ag4 Ag2 -122.96(3) 2_577 .
Ag3 Ag1 Ag4 Cu1 -44.95(3) 2_577 .
Ag3 Ag1 Ag4 P1 104.50(7) 2_577 .
Ag3 Ag1 Ag4 C1 -177.3(3) 2_577 .
Ag3 Ag1 Ag4 C25 -88.7(2) 2_577 .
Ag3 Ag1 Ag4 C41 -1.22(18) 2_577 .
Ag3 Ag1 Cu4 Ag1 -20(14) 2_577 2_577
Ag3 Ag1 Cu4 Ag2 -8.63(3) 2_577 2_577
Ag3 Ag1 Cu4 Ag2 171.37(3) 2_577 .
Ag3 Ag1 Cu4 Ag3 180.0 2_577 .
Ag3 Ag1 Cu4 Cu1 88.57(2) 2_577 .
Ag3 Ag1 Cu4 Cu1 -91.43(2) 2_577 2_577
Ag3 Ag1 C1 Ag2 -86.0(4) 2_577 .
Ag3 Ag1 C1 Ag4 5.0(5) 2_577 .
Ag3 Ag1 C1 C2 129.8(10) 2_577 .
Ag3 Ag2 Ag4 Ag1 112.47(3) . .
Ag3 Ag2 Ag4 Cu1 13.33(3) . .
Ag3 Ag2 Ag4 P1 -148.71(9) . .
Ag3 Ag2 Ag4 C1 169.7(3) . .
Ag3 Ag2 Ag4 C25 -30.0(2) . .
Ag3 Ag2 Ag4 C41 49.2(2) . .
Ag3 Ag2 Cu4 Ag1 -8.72(3) . 2_577
Ag3 Ag2 Cu4 Ag1 171.28(3) . .
Ag3 Ag2 Cu4 Ag2 -13(15) . 2_577
Ag3 Ag2 Cu4 Ag3 180.0 . 2_577
Ag3 Ag2 Cu4 Cu1 -89.48(2) . .
Ag3 Ag2 Cu4 Cu1 90.52(2) . 2_577
Ag3 Ag2 C1 Ag1 59.6(6) . .
Ag3 Ag2 C1 Ag4 -25.7(7) . .
Ag3 Ag2 C1 C2 -142.4(5) . .
Ag3 Ag2 C9 Ag6 -96.0(3) . 2_577
Ag3 Ag2 C9 C10 134.1(17) . .
Ag3 Ag5 Cu1 Ag4 76.17(4) . .
Ag3 Ag5 Cu1 Ag6 -111.81(4) . .
Ag3 Ag5 Cu1 Cu4 -15.65(3) . .
Ag3 Ag5 Cu1 C25 76.6(3) . .
Ag3 Ag5 Cu1 C33 -109.2(3) . .
Ag3 Ag5 Cu1 C41 161(2) . .
Ag3 Ag5 P2 C67 15.4(3) . .
Ag3 Ag5 P2 C73 -102.6(3) . .
Ag3 Ag5 P2 C79 134.7(3) . .
Ag3 Ag5 C17 Ag1 87.7(3) . 2_577
Ag3 Ag5 C17 C18 -160.4(8) . .
Ag3 Ag5 C25 Ag4 -97.2(7) . .
Ag3 Ag5 C25 Cu1 -98.1(2) . .
Ag3 Ag5 C25 C26 80.3(6) . .
Ag3 Ag5 C33 Ag6 79.4(6) . .
Ag3 Ag5 C33 Cu1 74.9(2) . .
Ag3 Ag5 C33 C34 -101.1(6) . .
Ag3 C9 C10 C11 -145(17) . .
Ag3 C17 C18 C19 -73(18) . .
Ag4 Ag1 Ag2 Ag3 -98.60(3) . .
Ag4 Ag1 Ag2 Ag6 -167.22(2) . 2_577
Ag4 Ag1 Ag2 Cu4 -89.893(19) . .
Ag4 Ag1 Ag2 C1 59.0(3) . .
Ag4 Ag1 Ag2 C9 -154.2(4) . .
Ag4 Ag1 Cu4 Ag1 -123(14) . 2_577
Ag4 Ag1 Cu4 Ag2 68.59(2) . .
Ag4 Ag1 Cu4 Ag2 -111.41(2) . 2_577
Ag4 Ag1 Cu4 Ag3 -102.78(2) . 2_577
Ag4 Ag1 Cu4 Ag3 77.22(2) . .
Ag4 Ag1 Cu4 Cu1 165.79(2) . 2_577
Ag4 Ag1 Cu4 Cu1 -14.21(2) . .
Ag4 Ag1 C1 Ag2 -90.9(2) . .
Ag4 Ag1 C1 C2 124.8(12) . .
Ag4 Ag2 Ag3 Ag1 -49.80(4) . 2_577
Ag4 Ag2 Ag3 Ag5 20.44(3) . .
Ag4 Ag2 Ag3 Cu4 -57.87(2) . .
Ag4 Ag2 Ag3 C9 153.7(3) . .
Ag4 Ag2 Ag3 C17 0.7(4) . .
Ag4 Ag2 Cu4 Ag1 116.31(2) . 2_577
Ag4 Ag2 Cu4 Ag1 -63.69(2) . .
Ag4 Ag2 Cu4 Ag2 112(15) . 2_577
Ag4 Ag2 Cu4 Ag3 125.03(2) . .
Ag4 Ag2 Cu4 Ag3 -54.97(2) . 2_577
Ag4 Ag2 Cu4 Cu1 -144.45(2) . 2_577
Ag4 Ag2 Cu4 Cu1 35.55(2) . .
Ag4 Ag2 C1 Ag1 85.3(3) . .
Ag4 Ag2 C1 C2 -116.8(8) . .
Ag4 Ag2 C9 Ag3 -53.1(5) . .
Ag4 Ag2 C9 Ag6 -149.1(3) . 2_577
Ag4 Ag2 C9 C10 81.0(17) . .
Ag4 Cu1 Cu4 Ag1 16.03(3) . .
Ag4 Cu1 Cu4 Ag1 -163.98(3) . 2_577
Ag4 Cu1 Cu4 Ag2 137.23(3) . 2_577
Ag4 Cu1 Cu4 Ag2 -42.77(3) . .
Ag4 Cu1 Cu4 Ag3 -102.88(3) . .
Ag4 Cu1 Cu4 Ag3 77.12(3) . 2_577
Ag4 Cu1 Cu4 Cu1 -130(85) . 2_577
Ag4 Cu1 C25 Ag5 179.5(3) . .
Ag4 Cu1 C25 C26 55(22) . .
Ag4 Cu1 C33 Ag5 77(3) . .
Ag4 Cu1 C33 Ag6 -100(3) . .
Ag4 Cu1 C33 C34 -155(6) . .
Ag4 Cu1 C41 Ag6 179.1(3) . .
Ag4 Cu1 C41 C42 -61(14) . .
Ag4 P1 C49 C50 140.0(7) . .
Ag4 P1 C49 C54 -33.5(7) . .
Ag4 P1 C55 C56 143.7(7) . .
Ag4 P1 C55 C60 -38.4(8) . .
Ag4 P1 C61 C62 124.1(10) . .
Ag4 P1 C61 C66 -46.9(11) . .
Ag4 C1 C2 C3 22(50) . .
Ag4 C25 C26 C27 108(19) . .
Ag4 C41 C42 C43 3(20) . .
Ag5 Ag3 Cu4 Ag1 69.75(2) . 2_577
Ag5 Ag3 Cu4 Ag1 -110.25(2) . .
Ag5 Ag3 Cu4 Ag2 -101.68(2) . .
Ag5 Ag3 Cu4 Ag2 78.32(2) . 2_577
Ag5 Ag3 Cu4 Ag3 35(15) . 2_577
Ag5 Ag3 Cu4 Cu1 -13.90(2) . .
Ag5 Ag3 Cu4 Cu1 166.10(2) . 2_577
Ag5 Ag3 C9 Ag2 61.0(3) . .
Ag5 Ag3 C9 Ag6 143.36(12) . 2_577
Ag5 Ag3 C9 C10 -100.7(6) . .
Ag5 Ag3 C17 Ag1 -93.8(2) . 2_577
Ag5 Ag3 C17 C18 127.1(19) . .
Ag5 Cu1 Cu4 Ag1 134.91(3) . .
Ag5 Cu1 Cu4 Ag1 -45.09(3) . 2_577
Ag5 Cu1 Cu4 Ag2 -103.89(3) . 2_577
Ag5 Cu1 Cu4 Ag2 76.11(3) . .
Ag5 Cu1 Cu4 Ag3 -163.99(3) . 2_577
Ag5 Cu1 Cu4 Ag3 16.00(3) . .
Ag5 Cu1 Cu4 Cu1 -11(85) . 2_577
Ag5 Cu1 C25 Ag4 -179.5(3) . .
Ag5 Cu1 C25 C26 -125(22) . .
Ag5 Cu1 C33 Ag6 -177.5(2) . .
Ag5 Cu1 C33 C34 127(8) . .
Ag5 Cu1 C41 Ag4 -88(2) . .
Ag5 Cu1 C41 Ag6 91(2) . .
Ag5 Cu1 C41 C42 -149(13) . .
Ag5 P2 C67 C68 -53.9(7) . .
Ag5 P2 C67 C72 131.0(8) . .
Ag5 P2 C73 C74 -30.2(7) . .
Ag5 P2 C73 C78 151.0(6) . .
Ag5 P2 C79 C80 -18.8(7) . .
Ag5 P2 C79 C84 161.8(6) . .
Ag5 C17 C18 C19 49(18) . .
Ag5 C25 C26 C27 -70(20) . .
Ag5 C33 C34 C35 124(17) . .
Ag6 Ag2 Ag3 Ag1 96.56(3) 2_577 2_577
Ag6 Ag2 Ag3 Ag5 166.81(3) 2_577 .
Ag6 Ag2 Ag3 Cu4 88.494(19) 2_577 .
Ag6 Ag2 Ag3 C9 -59.9(3) 2_577 .
Ag6 Ag2 Ag3 C17 147.1(4) 2_577 .
Ag6 Ag2 Ag4 Ag1 24.95(5) 2_577 .
Ag6 Ag2 Ag4 Cu1 -74.19(6) 2_577 .
Ag6 Ag2 Ag4 P1 123.77(10) 2_577 .
Ag6 Ag2 Ag4 C1 82.2(3) 2_577 .
Ag6 Ag2 Ag4 C25 -117.5(2) 2_577 .
Ag6 Ag2 Ag4 C41 -38.3(2) 2_577 .
Ag6 Ag2 Cu4 Ag1 -82.70(2) 2_577 2_577
Ag6 Ag2 Cu4 Ag1 97.30(2) 2_577 .
Ag6 Ag2 Cu4 Ag2 -87(15) 2_577 2_577
Ag6 Ag2 Cu4 Ag3 106.02(2) 2_577 2_577
Ag6 Ag2 Cu4 Ag3 -73.98(2) 2_577 .
Ag6 Ag2 Cu4 Cu1 -163.46(2) 2_577 .
Ag6 Ag2 Cu4 Cu1 16.54(2) 2_577 2_577
Ag6 Ag2 C1 Ag1 -57.4(3) 2_577 .
Ag6 Ag2 C1 Ag4 -142.70(12) 2_577 .
Ag6 Ag2 C1 C2 100.5(7) 2_577 .
Ag6 Ag2 C9 Ag3 96.0(3) 2_577 .
Ag6 Ag2 C9 C10 -129.9(17) 2_577 .
Ag6 Cu1 Cu4 Ag1 77.81(3) . 2_577
Ag6 Cu1 Cu4 Ag1 -102.19(3) . .
Ag6 Cu1 Cu4 Ag2 19.01(3) . 2_577
Ag6 Cu1 Cu4 Ag2 -160.99(3) . .
Ag6 Cu1 Cu4 Ag3 -41.09(3) . 2_577
Ag6 Cu1 Cu4 Ag3 138.91(3) . .
Ag6 Cu1 Cu4 Cu1 112(85) . 2_577
Ag6 Cu1 C25 Ag4 66.3(17) . .
Ag6 Cu1 C25 Ag5 -114.1(16) . .
Ag6 Cu1 C25 C26 121(22) . .
Ag6 Cu1 C33 Ag5 177.5(2) . .
Ag6 Cu1 C33 C34 -55(8) . .
Ag6 Cu1 C41 Ag4 -179.1(3) . .
Ag6 Cu1 C41 C42 120(14) . .
Ag6 P3 C85 C86 131.3(6) . .
Ag6 P3 C85 C90 -47.0(7) . .
Ag6 P3 C91 C92 158.6(6) . .
Ag6 P3 C91 C96 -23.2(8) . .
Ag6 P3 C97 C98 137.7(6) . .
Ag6 P3 C97 C102 -40.1(7) . .
Ag6 C9 C10 C11 -40(17) 2_577 .
Ag6 C33 C34 C35 -56(18) . .
Ag6 C41 C42 C43 -177(100) . .
Ag7 Cu2 C103 Ag8 -149.1(3) . .
Ag7 Cu2 C103 C104 136.0(19) . .
Ag7 Cu2 C111 Ag8 -10(2) . .
Ag7 Cu2 C111 Ag9 -100(2) . .
Ag7 Cu2 C111 Ag10 -177(2) . .
Ag7 Cu2 C111 C112 95(3) . .
Ag7 Cu2 C119 Ag10 178.6(3) . .
Ag7 Cu2 C119 Cu3 88.9(2) . 2_666
Ag7 Cu2 C119 C120 -53(3) . .
Ag7 P4 C143 C144 -162.8(8) . .
Ag7 P4 C143 C148 15.7(9) . .
Ag7 P4 C149 C150 -118.9(7) . .
Ag7 P4 C149 C154 59.0(7) . .
Ag7 P4 C155 C156 -147.5(6) . .
Ag7 P4 C155 C160 36.0(8) . .
Ag7 C103 C104 C105 90(10) . .
Ag7 C119 C120 C121 -114(19) . .
Ag7 C135 C136 C137 131(10) 2_666 .
Ag7 C136 C137 C138 98(23) 2_666 .
Ag8 Cu2 C103 Ag7 149.1(3) . .
Ag8 Cu2 C103 C104 -74.9(17) . .
Ag8 Cu2 C111 Ag9 -89.4(2) . .
Ag8 Cu2 C111 Ag10 -166.9(2) . .
Ag8 Cu2 C111 C112 105.0(18) . .
Ag8 Cu2 C119 Ag7 -65.7(11) . .
Ag8 Cu2 C119 Ag10 112.9(10) . .
Ag8 Cu2 C119 Cu3 23.2(12) . 2_666
Ag8 Cu2 C119 C120 -119(3) . .
Ag8 P5 C161 C162 -74.1(8) . .
Ag8 P5 C161 C166 94.4(8) . .
Ag8 P5 C167 C168 155.4(7) . .
Ag8 P5 C167 C172 -30.9(8) . .
Ag8 P5 C173 C174 152.4(7) . .
Ag8 P5 C173 C178 -27.6(9) . .
Ag8 C103 C104 C105 -109(10) . .
Ag8 C111 C112 C113 -23(66) . .
Ag8 C127 C128 Ag9 -101.8(3) . 2_666
Ag8 C127 C128 C129 63(15) . .
Ag9 Ag9 Ag10 Cu2 -43.81(4) 2_666 .
Ag9 Ag9 Ag10 P6 145.11(8) 2_666 .
Ag9 Ag9 Ag10 C111 -94.3(2) 2_666 .
Ag9 Ag9 Ag10 C119 -7.8(2) 2_666 .
Ag9 Ag9 Cu2 Ag7 24.97(6) 2_666 .
Ag9 Ag9 Cu2 Ag8 -77.30(3) 2_666 .
Ag9 Ag9 Cu2 Ag10 136.35(4) 2_666 .
Ag9 Ag9 Cu2 Cu3 51.12(3) 2_666 2_666
Ag9 Ag9 Cu2 C103 -53.8(3) 2_666 .
Ag9 Ag9 Cu2 C111 -147.6(3) 2_666 .
Ag9 Ag9 Cu2 C119 91.6(3) 2_666 .
Ag9 Ag9 Cu3 Cu2 -63.35(3) 2_666 2_666
Ag9 Ag9 Cu3 C119 -80.9(2) 2_666 2_666
Ag9 Ag9 Cu3 C127 37.8(2) 2_666 .
Ag9 Ag9 Cu3 C135 -152.3(3) 2_666 .
Ag9 Ag9 C111 Ag8 -40.5(2) 2_666 .
Ag9 Ag9 C111 Ag10 102.29(15) 2_666 .
Ag9 Ag9 C111 Cu2 31.8(3) 2_666 .
Ag9 Ag9 C111 C112 -154.0(6) 2_666 .
Ag9 Ag9 C135 Ag7 -61.6(4) 2_666 2_666
Ag9 Ag9 C135 Cu3 24.9(2) 2_666 .
Ag9 Ag9 C135 C136 -163.7(7) 2_666 .
Ag9 Ag10 Cu2 Ag7 125.54(5) . .
Ag9 Ag10 Cu2 Ag8 -39.88(5) . .
Ag9 Ag10 Cu2 Cu3 65.91(3) . 2_666
Ag9 Ag10 Cu2 C103 -140.9(10) . .
Ag9 Ag10 Cu2 C111 -54.2(2) . .
Ag9 Ag10 Cu2 C119 127.1(3) . .
Ag9 Ag10 P6 C179 154.3(4) . .
Ag9 Ag10 P6 C185 35.4(3) . .
Ag9 Ag10 P6 C191 -86.5(3) . .
Ag9 Ag10 C111 Ag8 77.3(5) . .
Ag9 Ag10 C111 Cu2 97.6(2) . .
Ag9 Ag10 C111 C112 -106.0(6) . .
Ag9 Ag10 C119 Ag7 -45.7(7) . .
Ag9 Ag10 C119 Cu2 -48.1(2) . .
Ag9 Ag10 C119 Cu3 32.2(2) . 2_666
Ag9 Ag10 C119 C120 144.6(7) . .
Ag9 Cu2 C103 Ag7 122.77(16) . .
Ag9 Cu2 C103 Ag8 -26.3(3) . .
Ag9 Cu2 C103 C104 -101.2(18) . .
Ag9 Cu2 C111 Ag8 89.4(2) . .
Ag9 Cu2 C111 Ag10 -77.6(2) . .
Ag9 Cu2 C111 C112 -166(2) . .
Ag9 Cu2 C119 Ag7 -131.61(10) . .
Ag9 Cu2 C119 Ag10 47.0(2) . .
Ag9 Cu2 C119 Cu3 -42.71(19) . 2_666
Ag9 Cu2 C119 C120 175(3) . .
Ag9 Cu3 C127 Ag8 52.1(2) . .
Ag9 Cu3 C127 Ag8 101.8(3) 2_666 .
Ag9 Cu3 C127 Ag9 -49.7(2) . 2_666
Ag9 Cu3 C127 C128 -132(8) 2_666 .
Ag9 Cu3 C127 C128 178(100) . .
Ag9 Cu3 C135 Ag7 123.2(3) . 2_666
Ag9 Cu3 C135 Ag7 92.3(2) 2_666 2_666
Ag9 Cu3 C135 Ag9 -30.9(3) 2_666 .
Ag9 Cu3 C135 C136 -156(2) . .
Ag9 Cu3 C135 C136 173(2) 2_666 .
Ag9 C111 C112 C113 75(66) . .
Ag9 C127 C128 C129 164(15) 2_666 .
Ag9 C128 C129 C130 42(26) 2_666 .
Ag9 C135 C136 Ag7 124.6(6) . 2_666
Ag9 C135 C136 C137 -105(10) . .
Ag10 Ag9 Cu2 Ag7 -111.38(6) . .
Ag10 Ag9 Cu2 Ag8 146.35(4) . .
Ag10 Ag9 Cu2 Cu3 -85.22(3) . 2_666
Ag10 Ag9 Cu2 C103 169.8(3) . .
Ag10 Ag9 Cu2 C111 76.1(3) . .
Ag10 Ag9 Cu2 C119 -44.8(3) . .
Ag10 Ag9 Cu3 Ag9 -71.14(9) . 2_666
Ag10 Ag9 Cu3 Cu2 -134.49(9) . 2_666
Ag10 Ag9 Cu3 C119 -152.1(2) . 2_666
Ag10 Ag9 Cu3 C127 -33.3(3) . .
Ag10 Ag9 Cu3 C135 136.5(3) . .
Ag10 Ag9 C111 Ag8 -142.8(3) . .
Ag10 Ag9 C111 Cu2 -70.5(2) . .
Ag10 Ag9 C111 C112 103.7(7) . .
Ag10 Ag9 C135 Ag7 124.6(3) . 2_666
Ag10 Ag9 C135 Cu3 -148.9(2) . .
Ag10 Ag9 C135 C136 22.5(10) . .
Ag10 Cu2 C103 Ag7 -101.7(10) . .
Ag10 Cu2 C103 Ag8 109.2(10) . .
Ag10 Cu2 C103 C104 34(3) . .
Ag10 Cu2 C111 Ag8 166.9(2) . .
Ag10 Cu2 C111 Ag9 77.6(2) . .
Ag10 Cu2 C111 C112 -88.0(18) . .
Ag10 Cu2 C119 Ag7 -178.6(3) . .
Ag10 Cu2 C119 Cu3 -89.7(2) . 2_666
Ag10 Cu2 C119 C120 128(3) . .
Ag10 P6 C179 C180 -99.1(8) . .
Ag10 P6 C179 C184 77.0(8) . .
Ag10 P6 C185 C186 165.7(7) . .
Ag10 P6 C185 C190 -14.0(8) . .
Ag10 P6 C191 C192 145.2(7) . .
Ag10 P6 C191 C196 -34.9(9) . .
Ag10 C111 C112 C113 159(100) . .
Ag10 C119 C120 C121 60(19) . .
Cu1 Ag4 P1 C49 36.2(3) . .
Cu1 Ag4 P1 C55 152.6(3) . .
Cu1 Ag4 P1 C61 -84.9(4) . .
Cu1 Ag4 C1 Ag1 -58.0(3) . .
Cu1 Ag4 C1 Ag2 27.1(3) . .
Cu1 Ag4 C1 C2 151.3(6) . .
Cu1 Ag4 C25 Ag5 -0.9(5) . .
Cu1 Ag4 C25 C26 -178.5(7) . .
Cu1 Ag4 C41 Ag6 -1.9(6) . .
Cu1 Ag4 C41 C42 177.5(7) . .
Cu1 Ag5 P2 C67 147.1(3) . .
Cu1 Ag5 P2 C73 29.1(3) . .
Cu1 Ag5 P2 C79 -93.6(3) . .
Cu1 Ag5 C17 Ag1 25.4(3) . 2_577
Cu1 Ag5 C17 Ag3 -62.3(2) . .
Cu1 Ag5 C17 C18 137.3(6) . .
Cu1 Ag5 C25 Ag4 0.9(5) . .
Cu1 Ag5 C25 C26 178.4(8) . .
Cu1 Ag5 C33 Ag6 4.5(4) . .
Cu1 Ag5 C33 C34 -176.0(7) . .
Cu1 Ag6 P3 C85 143.1(3) . .
Cu1 Ag6 P3 C91 -97.2(3) . .
Cu1 Ag6 P3 C97 26.9(3) . .
Cu1 Ag6 C33 Ag5 -4.5(4) . .
Cu1 Ag6 C33 C34 176.0(7) . .
Cu1 Ag6 C41 Ag4 1.9(5) . .
Cu1 Ag6 C41 C42 -177.5(7) . .
Cu1 C25 C26 C27 54(36) . .
Cu1 C33 C34 C35 -2(24) . .
Cu1 C41 C42 C43 63(28) . .
Cu2 Ag7 P4 C143 -28.0(3) . .
Cu2 Ag7 P4 C149 92.7(3) . .
Cu2 Ag7 P4 C155 -149.0(3) . .
Cu2 Ag7 C103 Ag8 49.1(4) . .
Cu2 Ag7 C103 C104 -160.6(9) . .
Cu2 Ag7 C119 Ag10 -2.4(5) . .
Cu2 Ag7 C119 Cu3 -80.7(2) . 2_666
Cu2 Ag7 C119 C120 168.1(8) . .
Cu2 Ag8 P5 C161 113.4(3) . .
Cu2 Ag8 P5 C167 -6.4(4) . .
Cu2 Ag8 P5 C173 -128.8(3) . .
Cu2 Ag8 C103 Ag7 -49.0(4) . .
Cu2 Ag8 C103 C104 156.4(7) . .
Cu2 Ag8 C111 Ag9 93.8(3) . .
Cu2 Ag8 C111 Ag10 20.3(3) . .
Cu2 Ag8 C111 C112 -156.4(7) . .
Cu2 Ag8 C127 Ag9 4.4(3) . 2_666
Cu2 Ag8 C127 Cu3 -87.9(3) . .
Cu2 Ag8 C127 C128 96.2(6) . .
Cu2 Ag9 Ag10 P6 -171.08(9) . .
Cu2 Ag9 Ag10 C111 -50.5(2) . .
Cu2 Ag9 Ag10 C119 36.0(2) . .
Cu2 Ag9 Cu3 Ag9 -57.34(3) . 2_666
Cu2 Ag9 Cu3 Cu2 -120.69(3) . 2_666
Cu2 Ag9 Cu3 C119 -138.3(2) . 2_666
Cu2 Ag9 Cu3 C127 -19.5(3) . .
Cu2 Ag9 Cu3 C135 150.3(3) . .
Cu2 Ag9 C111 Ag8 -72.3(2) . .
Cu2 Ag9 C111 Ag10 70.5(2) . .
Cu2 Ag9 C111 C112 174.2(8) . .
Cu2 Ag9 C135 Ag7 -140.3(2) . 2_666
Cu2 Ag9 C135 Cu3 -53.8(5) . .
Cu2 Ag9 C135 C136 117.6(7) . .
Cu2 Ag10 P6 C179 6.0(5) . .
Cu2 Ag10 P6 C185 -112.9(4) . .
Cu2 Ag10 P6 C191 125.2(4) . .
Cu2 Ag10 C111 Ag8 -20.4(3) . .
Cu2 Ag10 C111 Ag9 -97.6(2) . .
Cu2 Ag10 C111 C112 156.4(7) . .
Cu2 Ag10 C119 Ag7 2.4(5) . .
Cu2 Ag10 C119 Cu3 80.3(2) . 2_666
Cu2 Ag10 C119 C120 -167.2(9) . .
Cu2 Cu3 C127 Ag8 142.47(17) 2_666 .
Cu2 Cu3 C127 Ag9 40.6(3) 2_666 2_666
Cu2 Cu3 C127 C128 -92(8) 2_666 .
Cu2 Cu3 C135 Ag7 34.5(2) 2_666 2_666
Cu2 Cu3 C135 Ag9 -88.75(16) 2_666 .
Cu2 Cu3 C135 C136 115(2) 2_666 .
Cu2 C103 C104 C105 -39(11) . .
Cu2 C111 C112 C113 -120(65) . .
Cu2 C119 C120 C121 -63(20) . .
Cu3 Ag9 Ag10 Cu2 -63.65(3) 2_666 .
Cu3 Ag9 Ag10 Cu2 17.45(9) . .
Cu3 Ag9 Ag10 P6 -153.63(11) . .
Cu3 Ag9 Ag10 P6 125.27(9) 2_666 .
Cu3 Ag9 Ag10 C111 -114.2(2) 2_666 .
Cu3 Ag9 Ag10 C111 -33.1(2) . .
Cu3 Ag9 Ag10 C119 53.4(2) . .
Cu3 Ag9 Ag10 C119 -27.7(2) 2_666 .
Cu3 Ag9 Cu2 Ag7 -26.16(5) 2_666 .
Cu3 Ag9 Cu2 Ag7 76.03(6) . .
Cu3 Ag9 Cu2 Ag8 -26.24(4) . .
Cu3 Ag9 Cu2 Ag8 -128.43(4) 2_666 .
Cu3 Ag9 Cu2 Ag10 85.22(3) 2_666 .
Cu3 Ag9 Cu2 Ag10 -172.59(4) . .
Cu3 Ag9 Cu2 Cu3 102.19(4) . 2_666
Cu3 Ag9 Cu2 C103 -2.8(3) . .
Cu3 Ag9 Cu2 C103 -105.0(3) 2_666 .
Cu3 Ag9 Cu2 C111 161.3(3) 2_666 .
Cu3 Ag9 Cu2 C111 -96.5(3) . .
Cu3 Ag9 Cu2 C119 40.4(3) 2_666 .
Cu3 Ag9 Cu2 C119 142.6(3) . .
Cu3 Ag9 Cu3 Ag9 0.000(1) 2_666 2_666
Cu3 Ag9 Cu3 Cu2 -63.35(3) 2_666 2_666
Cu3 Ag9 Cu3 C119 -80.9(2) 2_666 2_666
Cu3 Ag9 Cu3 C127 37.8(2) 2_666 .
Cu3 Ag9 Cu3 C135 -152.3(3) 2_666 .
Cu3 Ag9 C111 Ag8 23.6(2) . .
Cu3 Ag9 C111 Ag8 -87.39(16) 2_666 .
Cu3 Ag9 C111 Ag10 55.42(15) 2_666 .
Cu3 Ag9 C111 Ag10 166.41(10) . .
Cu3 Ag9 C111 Cu2 95.9(2) . .
Cu3 Ag9 C111 Cu2 -15.1(2) 2_666 .
Cu3 Ag9 C111 C112 -89.9(6) . .
Cu3 Ag9 C111 C112 159.1(6) 2_666 .
Cu3 Ag9 C135 Ag7 -86.5(4) . 2_666
Cu3 Ag9 C135 Ag7 -32.5(7) 2_666 2_666
Cu3 Ag9 C135 Cu3 54.0(5) 2_666 .
Cu3 Ag9 C135 C136 -134.5(6) 2_666 .
Cu3 Ag9 C135 C136 171.4(9) . .
Cu3 Cu2 C103 Ag7 49.0(2) 2_666 .
Cu3 Cu2 C103 Ag8 -100.12(17) 2_666 .
Cu3 Cu2 C103 C104 -175.0(17) 2_666 .
Cu3 Cu2 C111 Ag8 106.54(12) 2_666 .
Cu3 Cu2 C111 Ag9 17.2(3) 2_666 .
Cu3 Cu2 C111 Ag10 -60.39(17) 2_666 .
Cu3 Cu2 C111 C112 -148.4(18) 2_666 .
Cu3 Cu2 C119 Ag7 -88.9(2) 2_666 .
Cu3 Cu2 C119 Ag10 89.7(2) 2_666 .
Cu3 Cu2 C119 C120 -142(3) 2_666 .
Cu3 C119 C120 C121 157(19) 2_666 .
Cu3 C127 C128 Ag9 132(8) . 2_666
Cu3 C127 C128 C129 -63(19) . .
Cu3 C135 C136 Ag7 -83(2) . 2_666
Cu3 C135 C136 C137 48(12) . .
Cu4 Ag1 Ag2 Ag3 -8.71(3) . .
Cu4 Ag1 Ag2 Ag4 89.893(19) . .
Cu4 Ag1 Ag2 Ag6 -77.328(19) . 2_577
Cu4 Ag1 Ag2 C1 148.9(3) . .
Cu4 Ag1 Ag2 C9 -64.3(4) . .
Cu4 Ag1 Ag4 Ag2 -63.668(19) . .
Cu4 Ag1 Ag4 Cu1 14.34(2) . .
Cu4 Ag1 Ag4 P1 163.80(7) . .
Cu4 Ag1 Ag4 C1 -118.0(3) . .
Cu4 Ag1 Ag4 C25 -29.4(2) . .
Cu4 Ag1 Ag4 C41 58.08(18) . .
Cu4 Ag1 C1 Ag2 -27.9(2) . .
Cu4 Ag1 C1 Ag4 63.07(19) . .
Cu4 Ag1 C1 C2 -172.1(11) . .
Cu4 Ag2 Ag3 Ag1 8.07(2) . 2_577
Cu4 Ag2 Ag3 Ag5 78.31(2) . .
Cu4 Ag2 Ag3 C9 -148.4(3) . .
Cu4 Ag2 Ag3 C17 58.6(4) . .
Cu4 Ag2 Ag4 Ag1 62.612(19) . .
Cu4 Ag2 Ag4 Cu1 -36.53(2) . .
Cu4 Ag2 Ag4 P1 161.43(9) . .
Cu4 Ag2 Ag4 C1 119.8(3) . .
Cu4 Ag2 Ag4 C25 -79.9(2) . .
Cu4 Ag2 Ag4 C41 -0.6(2) . .
Cu4 Ag2 C1 Ag1 26.8(2) . .
Cu4 Ag2 C1 Ag4 -58.5(2) . .
Cu4 Ag2 C1 C2 -175.3(6) . .
Cu4 Ag2 C9 Ag3 27.9(2) . .
Cu4 Ag2 C9 Ag6 -68.12(17) . 2_577
Cu4 Ag2 C9 C10 162.0(16) . .
Cu4 Ag3 Ag5 Cu1 14.27(2) . .
Cu4 Ag3 Ag5 P2 169.80(6) . .
Cu4 Ag3 Ag5 C17 -109.7(3) . .
Cu4 Ag3 Ag5 C25 59.12(19) . .
Cu4 Ag3 Ag5 C33 -29.07(19) . .
Cu4 Ag3 C9 Ag2 -27.1(2) . .
Cu4 Ag3 C9 Ag6 55.3(2) . 2_577
Cu4 Ag3 C9 C10 171.3(6) . .
Cu4 Ag3 C17 Ag1 -20.9(2) . 2_577
Cu4 Ag3 C17 Ag5 72.89(18) . .
Cu4 Ag3 C17 C18 -160.0(17) . .
Cu4 Cu1 C25 Ag4 -85.01(15) . .
Cu4 Cu1 C25 Ag5 94.54(13) . .
Cu4 Cu1 C25 C26 -30(22) . .
Cu4 Cu1 C33 Ag5 -93.87(13) . .
Cu4 Cu1 C33 Ag6 88.64(12) . .
Cu4 Cu1 C33 C34 34(8) . .
Cu4 Cu1 C41 Ag4 88.57(13) . .
Cu4 Cu1 C41 Ag6 -92.38(15) . .
Cu4 Cu1 C41 C42 28(14) . .
P1 Ag4 Cu1 Ag5 105.90(9) . .
P1 Ag4 Cu1 Ag6 -66.46(10) . .
P1 Ag4 Cu1 Cu4 -157.55(8) . .
P1 Ag4 Cu1 C25 105.5(3) . .
P1 Ag4 Cu1 C33 31(3) . .
P1 Ag4 Cu1 C41 -67.4(3) . .
P1 Ag4 C1 Ag1 120.64(18) . .
P1 Ag4 C1 Ag2 -154.21(19) . .
P1 Ag4 C1 C2 -30.1(7) . .
P1 Ag4 C25 Ag5 -119.1(7) . .
P1 Ag4 C25 Cu1 -118.3(2) . .
P1 Ag4 C25 C26 63.3(7) . .
P1 Ag4 C41 Ag6 134.7(7) . .
P1 Ag4 C41 Cu1 136.53(16) . .
P1 Ag4 C41 C42 -46.0(6) . .
P1 C49 C50 C51 -175.3(8) . .
P1 C49 C54 C53 175.0(7) . .
P1 C55 C56 C57 176.8(8) . .
P1 C55 C60 C59 -176.1(8) . .
P1 C61 C62 C63 -177.6(10) . .
P1 C61 C66 C65 177.8(13) . .
P2 Ag5 Cu1 Ag4 -61.65(11) . .
P2 Ag5 Cu1 Ag6 110.38(10) . .
P2 Ag5 Cu1 Cu4 -153.47(10) . .
P2 Ag5 Cu1 C25 -61.2(3) . .
P2 Ag5 Cu1 C33 113.0(3) . .
P2 Ag5 Cu1 C41 24(2) . .
P2 Ag5 C17 Ag1 -157.65(18) . 2_577
P2 Ag5 C17 Ag3 114.61(19) . .
P2 Ag5 C17 C18 -45.8(6) . .
P2 Ag5 C25 Ag4 149.0(7) . .
P2 Ag5 C25 Cu1 148.09(14) . .
P2 Ag5 C25 C26 -33.5(7) . .
P2 Ag5 C33 Ag6 -126.2(5) . .
P2 Ag5 C33 Cu1 -130.71(18) . .
P2 Ag5 C33 C34 53.3(7) . .
P2 C67 C68 C69 -175.2(8) . .
P2 C67 C72 C71 175.6(10) . .
P2 C73 C74 C75 -176.9(7) . .
P2 C73 C78 C77 178.5(7) . .
P2 C79 C80 C81 -178.1(7) . .
P2 C79 C84 C83 178.0(7) . .
P3 Ag6 Cu1 Ag4 118.35(9) . .
P3 Ag6 Cu1 Ag5 -53.72(11) . .
P3 Ag6 Cu1 Cu4 -152.48(9) . .
P3 Ag6 Cu1 C25 56.1(17) . .
P3 Ag6 Cu1 C33 -56.3(3) . .
P3 Ag6 Cu1 C41 119.3(3) . .
P3 Ag6 C33 Ag5 143.5(6) . .
P3 Ag6 C33 Cu1 148.01(14) . .
P3 Ag6 C33 C34 -36.0(6) . .
P3 Ag6 C41 Ag4 -123.6(6) . .
P3 Ag6 C41 Cu1 -125.4(2) . .
P3 Ag6 C41 C42 57.1(7) . .
P3 C85 C86 C87 -177.0(7) . .
P3 C85 C90 C89 178.1(7) . .
P3 C91 C92 C93 176.9(6) . .
P3 C91 C96 C95 -176.2(8) . .
P3 C97 C98 C99 -176.5(6) . .
P3 C97 C102 C101 176.9(7) . .
P4 Ag7 Cu2 Ag8 -113.22(9) . .
P4 Ag7 Cu2 Ag9 162.03(9) . .
P4 Ag7 Cu2 Ag10 79.58(10) . .
P4 Ag7 Cu2 Cu3 138.42(9) . 2_666
P4 Ag7 Cu2 C103 -85.2(3) . .
P4 Ag7 Cu2 C111 -103(2) . .
P4 Ag7 Cu2 C119 78.1(3) . .
P4 Ag7 C103 Ag8 178.9(4) . .
P4 Ag7 C103 Cu2 129.87(16) . .
P4 Ag7 C103 C104 -30.7(8) . .
P4 Ag7 C119 Ag10 -135.2(6) . .
P4 Ag7 C119 Cu2 -132.78(16) . .
P4 Ag7 C119 Cu3 146.57(13) . 2_666
P4 Ag7 C119 C120 35.3(7) . .
P4 C143 C144 C145 178.5(9) . .
P4 C143 C148 C147 -179.6(9) . .
P4 C149 C150 C151 179.0(7) . .
P4 C149 C154 C153 178.8(8) . .
P4 C155 C156 C157 -176.1(7) . .
P4 C155 C160 C159 177.4(9) . .
P5 Ag8 Cu2 Ag7 126.76(11) . .
P5 Ag8 Cu2 Ag9 -103.16(12) . .
P5 Ag8 Cu2 Ag10 -66.27(13) . .
P5 Ag8 Cu2 Cu3 -151.14(11) . 2_666
P5 Ag8 Cu2 C103 98.8(3) . .
P5 Ag8 Cu2 C111 -52.2(3) . .
P5 Ag8 Cu2 C119 -172.1(11) . .
P5 Ag8 C103 Ag7 176.1(4) . .
P5 Ag8 C103 Cu2 -134.92(16) . .
P5 Ag8 C103 C104 21.4(7) . .
P5 Ag8 C111 Ag9 -113.73(18) . .
P5 Ag8 C111 Ag10 172.7(4) . .
P5 Ag8 C111 Cu2 152.47(14) . .
P5 Ag8 C111 C112 -3.9(7) . .
P5 Ag8 C127 Ag9 173.1(2) . 2_666
P5 Ag8 C127 Cu3 80.8(3) . .
P5 Ag8 C127 C128 -95.1(6) . .
P5 C161 C162 C163 172.9(8) . .
P5 C161 C166 C165 -172.6(11) . .
P5 C167 C168 C169 173.4(8) . .
P5 C167 C172 C171 -174.2(9) . .
P5 C173 C174 C175 -179.7(9) . .
P5 C173 C178 C177 -177.2(9) . .
P6 Ag10 Cu2 Ag7 -81.8(3) . .
P6 Ag10 Cu2 Ag8 112.8(3) . .
P6 Ag10 Cu2 Ag9 152.7(3) . .
P6 Ag10 Cu2 Cu3 -141.4(3) . 2_666
P6 Ag10 Cu2 C103 11.8(11) . .
P6 Ag10 Cu2 C111 98.5(4) . .
P6 Ag10 Cu2 C119 -80.2(4) . .
P6 Ag10 C111 Ag8 -178.3(3) . .
P6 Ag10 C111 Ag9 104.4(2) . .
P6 Ag10 C111 Cu2 -157.92(12) . .
P6 Ag10 C111 C112 -1.5(7) . .
P6 Ag10 C119 Ag7 162.3(5) . .
P6 Ag10 C119 Cu2 159.89(12) . .
P6 Ag10 C119 Cu3 -119.8(2) . 2_666
P6 Ag10 C119 C120 -7.4(8) . .
P6 C179 C180 C181 179.2(10) . .
P6 C179 C184 C183 -176.7(11) . .
P6 C185 C186 C187 178.9(7) . .
P6 C185 C190 C189 179.4(7) . .
P6 C191 C192 C193 -178.6(7) . .
P6 C191 C196 C195 -178.7(10) . .
C1 Ag1 Ag2 Ag3 -157.6(3) . .
C1 Ag1 Ag2 Ag4 -59.0(3) . .
C1 Ag1 Ag2 Ag6 133.8(3) . 2_577
C1 Ag1 Ag2 Cu4 -148.9(3) . .
C1 Ag1 Ag2 C9 146.8(5) . .
C1 Ag1 Ag4 Ag2 54.3(3) . .
C1 Ag1 Ag4 Cu1 132.3(3) . .
C1 Ag1 Ag4 P1 -78.2(3) . .
C1 Ag1 Ag4 C25 88.6(3) . .
C1 Ag1 Ag4 C41 176.1(3) . .
C1 Ag1 Cu4 Ag1 -168(14) . 2_577
C1 Ag1 Cu4 Ag2 23.2(2) . .
C1 Ag1 Cu4 Ag2 -156.8(2) . 2_577
C1 Ag1 Cu4 Ag3 31.9(2) . .
C1 Ag1 Cu4 Ag3 -148.1(2) . 2_577
C1 Ag1 Cu4 Cu1 120.4(2) . 2_577
C1 Ag1 Cu4 Cu1 -59.6(2) . .
C1 Ag2 Ag3 Ag1 -29.6(6) . 2_577
C1 Ag2 Ag3 Ag5 40.7(6) . .
C1 Ag2 Ag3 Cu4 -37.7(6) . .
C1 Ag2 Ag3 C9 173.9(6) . .
C1 Ag2 Ag3 C17 20.9(7) . .
C1 Ag2 Ag4 Ag1 -57.2(3) . .
C1 Ag2 Ag4 Cu1 -156.4(3) . .
C1 Ag2 Ag4 P1 41.6(3) . .
C1 Ag2 Ag4 C25 160.3(4) . .
C1 Ag2 Ag4 C41 -120.4(4) . .
C1 Ag2 Cu4 Ag1 157.4(2) . 2_577
C1 Ag2 Cu4 Ag1 -22.6(2) . .
C1 Ag2 Cu4 Ag2 153(15) . 2_577
C1 Ag2 Cu4 Ag3 166.1(2) . .
C1 Ag2 Cu4 Ag3 -13.9(2) . 2_577
C1 Ag2 Cu4 Cu1 76.7(2) . .
C1 Ag2 Cu4 Cu1 -103.3(2) . 2_577
C1 Ag2 C9 Ag3 -174.4(6) . .
C1 Ag2 C9 Ag6 89.7(7) . 2_577
C1 Ag2 C9 C10 -40(2) . .
C1 Ag4 Cu1 Ag5 -75.9(2) . .
C1 Ag4 Cu1 Ag6 111.8(2) . .
C1 Ag4 Cu1 Cu4 20.7(2) . .
C1 Ag4 Cu1 C25 -76.3(4) . .
C1 Ag4 Cu1 C33 -151(3) . .
C1 Ag4 Cu1 C41 110.9(4) . .
C1 Ag4 P1 C49 -142.2(4) . .
C1 Ag4 P1 C55 -25.8(4) . .
C1 Ag4 P1 C61 96.7(4) . .
C1 Ag4 C25 Ag5 119.4(7) . .
C1 Ag4 C25 Cu1 120.3(3) . .
C1 Ag4 C25 C26 -58.2(6) . .
C1 Ag4 C41 Ag6 -100.8(8) . .
C1 Ag4 C41 Cu1 -99.0(3) . .
C1 Ag4 C41 C42 78.5(6) . .
C1 C2 C3 C4 94(71) . .
C2 C3 C4 C5 45(80) . .
C3 C4 C5 C6 -55(39) . .
C3 C4 C5 C7 64(39) . .
C3 C4 C5 C8 -176(100) . .
C9 Ag2 Ag3 Ag1 156.5(3) . 2_577
C9 Ag2 Ag3 Ag5 -133.3(3) . .
C9 Ag2 Ag3 Cu4 148.4(3) . .
C9 Ag2 Ag3 C17 -153.0(5) . .
C9 Ag2 Ag4 Ag1 151.2(4) . .
C9 Ag2 Ag4 Cu1 52.1(4) . .
C9 Ag2 Ag4 P1 -109.9(4) . .
C9 Ag2 Ag4 C1 -151.5(5) . .
C9 Ag2 Ag4 C25 8.7(5) . .
C9 Ag2 Ag4 C41 88.0(5) . .
C9 Ag2 Cu4 Ag1 -31.8(2) . 2_577
C9 Ag2 Cu4 Ag1 148.2(2) . .
C9 Ag2 Cu4 Ag2 -36(15) . 2_577
C9 Ag2 Cu4 Ag3 156.9(2) . 2_577
C9 Ag2 Cu4 Ag3 -23.1(2) . .
C9 Ag2 Cu4 Cu1 67.5(2) . 2_577
C9 Ag2 Cu4 Cu1 -112.5(2) . .
C9 Ag2 C1 Ag1 -131.1(6) . .
C9 Ag2 C1 Ag4 143.6(6) . .
C9 Ag2 C1 C2 26.8(12) . .
C9 Ag3 Ag5 Cu1 -82.1(3) . .
C9 Ag3 Ag5 P2 73.5(3) . .
C9 Ag3 Ag5 C17 154.0(4) . .
C9 Ag3 Ag5 C25 -37.2(3) . .
C9 Ag3 Ag5 C33 -125.4(3) . .
C9 Ag3 Cu4 Ag1 -166.6(2) . 2_577
C9 Ag3 Cu4 Ag1 13.4(2) . .
C9 Ag3 Cu4 Ag2 22.0(2) . .
C9 Ag3 Cu4 Ag2 -158.0(2) . 2_577
C9 Ag3 Cu4 Ag3 158(15) . 2_577
C9 Ag3 Cu4 Cu1 -70.2(2) . 2_577
C9 Ag3 Cu4 Cu1 109.8(2) . .
C9 Ag3 C17 Ag1 172.2(7) . 2_577
C9 Ag3 C17 Ag5 -94.1(8) . .
C9 Ag3 C17 C18 33(2) . .
C9 Ag6 Cu1 Ag4 -72.2(2) 2_577 .
C9 Ag6 Cu1 Ag5 115.7(2) 2_577 .
C9 Ag6 Cu1 Cu4 16.9(2) 2_577 .
C9 Ag6 Cu1 C25 -134.5(17) 2_577 .
C9 Ag6 Cu1 C33 113.1(3) 2_577 .
C9 Ag6 Cu1 C41 -71.3(3) 2_577 .
C9 Ag6 P3 C85 -27.2(3) 2_577 .
C9 Ag6 P3 C91 92.5(3) 2_577 .
C9 Ag6 P3 C97 -143.4(3) 2_577 .
C9 Ag6 C33 Ag5 -98.0(7) 2_577 .
C9 Ag6 C33 Cu1 -93.4(3) 2_577 .
C9 Ag6 C33 C34 82.5(6) 2_577 .
C9 Ag6 C41 Ag4 122.8(7) 2_577 .
C9 Ag6 C41 Cu1 120.9(3) 2_577 .
C9 Ag6 C41 C42 -56.6(6) 2_577 .
C9 C10 C11 C12 -91(31) . .
C10 C11 C12 C13 71(36) . .
C11 C12 C13 C14 -97(20) . .
C11 C12 C13 C15 19(21) . .
C11 C12 C13 C16 143(20) . .
C17 Ag1 Ag2 Ag3 19.2(6) 2_577 .
C17 Ag1 Ag2 Ag4 117.8(6) 2_577 .
C17 Ag1 Ag2 Ag6 -49.4(6) 2_577 2_577
C17 Ag1 Ag2 Cu4 27.9(6) 2_577 .
C17 Ag1 Ag2 C1 176.8(7) 2_577 .
C17 Ag1 Ag2 C9 -36.4(7) 2_577 .
C17 Ag1 Ag4 Ag2 -161.3(2) 2_577 .
C17 Ag1 Ag4 Cu1 -83.3(2) 2_577 .
C17 Ag1 Ag4 P1 66.2(3) 2_577 .
C17 Ag1 Ag4 C1 144.4(4) 2_577 .
C17 Ag1 Ag4 C25 -127.0(3) 2_577 .
C17 Ag1 Ag4 C41 -39.5(3) 2_577 .
C17 Ag1 Cu4 Ag1 -3(14) 2_577 2_577
C17 Ag1 Cu4 Ag2 8.5(2) 2_577 2_577
C17 Ag1 Cu4 Ag2 -171.5(2) 2_577 .
C17 Ag1 Cu4 Ag3 17.2(2) 2_577 2_577
C17 Ag1 Cu4 Ag3 -162.8(2) 2_577 .
C17 Ag1 Cu4 Cu1 105.7(2) 2_577 .
C17 Ag1 Cu4 Cu1 -74.3(2) 2_577 2_577
C17 Ag1 C1 Ag2 -178.0(4) 2_577 .
C17 Ag1 C1 Ag4 -87.1(6) 2_577 .
C17 Ag1 C1 C2 37.7(14) 2_577 .
C17 Ag3 Ag5 Cu1 124.0(3) . .
C17 Ag3 Ag5 P2 -80.5(3) . .
C17 Ag3 Ag5 C25 168.8(3) . .
C17 Ag3 Ag5 C33 80.7(3) . .
C17 Ag3 Cu4 Ag1 18.2(2) . 2_577
C17 Ag3 Cu4 Ag1 -161.8(2) . .
C17 Ag3 Cu4 Ag2 -153.2(2) . .
C17 Ag3 Cu4 Ag2 26.8(2) . 2_577
C17 Ag3 Cu4 Ag3 -17(15) . 2_577
C17 Ag3 Cu4 Cu1 -65.5(2) . .
C17 Ag3 Cu4 Cu1 114.5(2) . 2_577
C17 Ag3 C9 Ag2 140.0(7) . .
C17 Ag3 C9 Ag6 -137.6(7) . 2_577
C17 Ag3 C9 C10 -21.6(12) . .
C17 Ag5 Cu1 Ag4 112.93(19) . .
C17 Ag5 Cu1 Ag6 -75.04(19) . .
C17 Ag5 Cu1 Cu4 21.11(19) . .
C17 Ag5 Cu1 C25 113.4(3) . .
C17 Ag5 Cu1 C33 -72.4(3) . .
C17 Ag5 Cu1 C41 -162(2) . .
C17 Ag5 P2 C67 -27.7(4) . .
C17 Ag5 P2 C73 -145.7(3) . .
C17 Ag5 P2 C79 91.6(3) . .
C17 Ag5 C25 Ag4 -88.5(8) . .
C17 Ag5 C25 Cu1 -89.3(3) . .
C17 Ag5 C25 C26 89.1(7) . .
C17 Ag5 C33 Ag6 121.2(6) . .
C17 Ag5 C33 Cu1 116.7(3) . .
C17 Ag5 C33 C34 -59.3(6) . .
C17 C18 C19 C20 21(34) . .
C18 C19 C20 C21 15(38) . .
C19 C20 C21 C22 98(22) . .
C19 C20 C21 C23 -137(21) . .
C19 C20 C21 C24 -29(22) . .
C25 Ag4 Cu1 Ag5 0.4(3) . .
C25 Ag4 Cu1 Ag6 -171.9(3) . .
C25 Ag4 Cu1 Cu4 97.0(3) . .
C25 Ag4 Cu1 C33 -74(3) . .
C25 Ag4 Cu1 C41 -172.8(4) . .
C25 Ag4 P1 C49 98.2(4) . .
C25 Ag4 P1 C55 -145.5(4) . .
C25 Ag4 P1 C61 -23.0(4) . .
C25 Ag4 C1 Ag1 -102.9(3) . .
C25 Ag4 C1 Ag2 -17.7(3) . .
C25 Ag4 C1 C2 106.4(7) . .
C25 Ag4 C41 Ag6 3.2(8) . .
C25 Ag4 C41 Cu1 5.1(3) . .
C25 Ag4 C41 C42 -177.4(6) . .
C25 Ag5 Cu1 Ag4 -0.4(3) . .
C25 Ag5 Cu1 Ag6 171.6(3) . .
C25 Ag5 Cu1 Cu4 -92.3(3) . .
C25 Ag5 Cu1 C33 174.2(4) . .
C25 Ag5 Cu1 C41 85(2) . .
C25 Ag5 P2 C67 104.3(4) . .
C25 Ag5 P2 C73 -13.7(4) . .
C25 Ag5 P2 C79 -136.4(3) . .
C25 Ag5 C17 Ag1 75.0(3) . 2_577
C25 Ag5 C17 Ag3 -12.8(4) . .
C25 Ag5 C17 C18 -173.2(6) . .
C25 Ag5 C33 Ag6 0.4(6) . .
C25 Ag5 C33 Cu1 -4.1(3) . .
C25 Ag5 C33 C34 179.9(6) . .
C25 Cu1 Cu4 Ag1 74.1(2) . .
C25 Cu1 Cu4 Ag1 -105.9(2) . 2_577
C25 Cu1 Cu4 Ag2 -164.7(2) . 2_577
C25 Cu1 Cu4 Ag2 15.3(2) . .
C25 Cu1 Cu4 Ag3 135.2(2) . 2_577
C25 Cu1 Cu4 Ag3 -44.8(2) . .
C25 Cu1 Cu4 Cu1 -72(85) . 2_577
C25 Cu1 C33 Ag5 5.8(4) . .
C25 Cu1 C33 Ag6 -171.7(3) . .
C25 Cu1 C33 C34 133(8) . .
C25 Cu1 C41 Ag4 -7.0(4) . .
C25 Cu1 C41 Ag6 172.1(3) . .
C25 Cu1 C41 C42 -68(14) . .
C25 C26 C27 C28 -32(100) . .
C26 C27 C28 C29 -62(100) . .
C27 C28 C29 C30 -127(17) . .
C27 C28 C29 C31 -10(17) . .
C27 C28 C29 C32 105(17) . .
C33 Ag5 Cu1 Ag4 -174.7(3) . .
C33 Ag5 Cu1 Ag6 -2.6(3) . .
C33 Ag5 Cu1 Cu4 93.5(3) . .
C33 Ag5 Cu1 C25 -174.2(4) . .
C33 Ag5 Cu1 C41 -89(2) . .
C33 Ag5 P2 C67 -136.6(4) . .
C33 Ag5 P2 C73 105.5(4) . .
C33 Ag5 P2 C79 -17.3(4) . .
C33 Ag5 C17 Ag1 -17.3(3) . 2_577
C33 Ag5 C17 Ag3 -105.0(3) . .
C33 Ag5 C17 C18 94.6(6) . .
C33 Ag5 C25 Ag4 5.0(8) . .
C33 Ag5 C25 Cu1 4.1(3) . .
C33 Ag5 C25 C26 -177.5(6) . .
C33 Ag6 Cu1 Ag4 174.7(3) . .
C33 Ag6 Cu1 Ag5 2.6(3) . .
C33 Ag6 Cu1 Cu4 -96.2(3) . .
C33 Ag6 Cu1 C25 112.4(17) . .
C33 Ag6 Cu1 C41 175.6(4) . .
C33 Ag6 P3 C85 104.8(3) . .
C33 Ag6 P3 C91 -135.4(3) . .
C33 Ag6 P3 C97 -11.4(3) . .
C33 Ag6 C41 Ag4 -1.2(8) . .
C33 Ag6 C41 Cu1 -3.1(3) . .
C33 Ag6 C41 C42 179.4(6) . .
C33 Cu1 Cu4 Ag1 -164.7(2) . .
C33 Cu1 Cu4 Ag1 15.3(2) . 2_577
C33 Cu1 Cu4 Ag2 136.5(2) . .
C33 Cu1 Cu4 Ag2 -43.5(2) . 2_577
C33 Cu1 Cu4 Ag3 -103.6(2) . 2_577
C33 Cu1 Cu4 Ag3 76.4(2) . .
C33 Cu1 Cu4 Cu1 49(85) . 2_577
C33 Cu1 C25 Ag4 174.7(3) . .
C33 Cu1 C25 Ag5 -5.8(4) . .
C33 Cu1 C25 C26 -131(22) . .
C33 Cu1 C41 Ag4 -174.5(3) . .
C33 Cu1 C41 Ag6 4.5(4) . .
C33 Cu1 C41 C42 124(14) . .
C33 C34 C35 C36 -42(36) . .
C34 C35 C36 C37 -11(36) . .
C35 C36 C37 C38 -13(15) . .
C35 C36 C37 C39 107(15) . .
C35 C36 C37 C40 -134(15) . .
C41 Ag4 Cu1 Ag5 173.3(3) . .
C41 Ag4 Cu1 Ag6 0.9(3) . .
C41 Ag4 Cu1 Cu4 -90.2(3) . .
C41 Ag4 Cu1 C25 172.8(4) . .
C41 Ag4 Cu1 C33 99(3) . .
C41 Ag4 P1 C49 -7.0(4) . .
C41 Ag4 P1 C55 109.3(4) . .
C41 Ag4 P1 C61 -128.1(4) . .
C41 Ag4 C1 Ag1 -4.7(4) . .
C41 Ag4 C1 Ag2 80.4(4) . .
C41 Ag4 C1 C2 -155.4(6) . .
C41 Ag4 C25 Ag5 -5.9(8) . .
C41 Ag4 C25 Cu1 -5.1(3) . .
C41 Ag4 C25 C26 176.5(6) . .
C41 Ag6 Cu1 Ag4 -0.9(3) . .
C41 Ag6 Cu1 Ag5 -173.0(3) . .
C41 Ag6 Cu1 Cu4 88.2(3) . .
C41 Ag6 Cu1 C25 -63.2(17) . .
C41 Ag6 Cu1 C33 -175.6(4) . .
C41 Ag6 P3 C85 -139.1(4) . .
C41 Ag6 P3 C91 -19.3(4) . .
C41 Ag6 P3 C97 104.7(4) . .
C41 Ag6 C33 Ag5 -1.4(7) . .
C41 Ag6 C33 Cu1 3.2(3) . .
C41 Ag6 C33 C34 179.1(6) . .
C41 Cu1 Cu4 Ag1 135.2(2) . 2_577
C41 Cu1 Cu4 Ag1 -44.8(2) . .
C41 Cu1 Cu4 Ag2 76.4(2) . 2_577
C41 Cu1 Cu4 Ag2 -103.6(2) . .
C41 Cu1 Cu4 Ag3 -163.7(2) . .
C41 Cu1 Cu4 Ag3 16.3(2) . 2_577
C41 Cu1 Cu4 Cu1 169(85) . 2_577
C41 Cu1 C25 Ag4 7.2(4) . .
C41 Cu1 C25 Ag5 -173.3(3) . .
C41 Cu1 C25 C26 62(22) . .
C41 Cu1 C33 Ag5 173.2(3) . .
C41 Cu1 C33 Ag6 -4.3(4) . .
C41 Cu1 C33 C34 -59(8) . .
C41 C42 C43 C44 -63(37) . .
C42 C43 C44 C45 -38(45) . .
C43 C44 C45 C46 -19(25) . .
C43 C44 C45 C47 101(25) . .
C43 C44 C45 C48 -138(25) . .
C49 P1 C55 C56 -94.1(9) . .
C49 P1 C55 C60 83.8(7) . .
C49 P1 C61 C62 -1.2(11) . .
C49 P1 C61 C66 -172.3(10) . .
C49 C50 C51 C52 1.3(16) . .
C50 C49 C54 C53 1.1(13) . .
C50 C51 C52 C53 -0.2(17) . .
C51 C52 C53 C54 -0.4(16) . .
C52 C53 C54 C49 -0.1(14) . .
C54 C49 C50 C51 -1.7(14) . .
C55 P1 C49 C50 17.6(9) . .
C55 P1 C49 C54 -156.0(7) . .
C55 P1 C61 C62 -109.4(10) . .
C55 P1 C61 C66 79.5(10) . .
C55 C56 C57 C58 -0.3(17) . .
C56 C55 C60 C59 1.8(14) . .
C56 C57 C58 C59 0.7(19) . .
C57 C58 C59 C60 0.2(17) . .
C58 C59 C60 C55 -1.4(15) . .
C60 C55 C56 C57 -1.0(15) . .
C61 P1 C49 C50 -92.8(8) . .
C61 P1 C49 C54 93.6(7) . .
C61 P1 C55 C56 15.7(9) . .
C61 P1 C55 C60 -166.4(7) . .
C61 C62 C63 C64 2(2) . .
C62 C61 C66 C65 6(2) . .
C62 C63 C64 C65 4(2) . .
C63 C64 C65 C66 -4(3) . .
C64 C65 C66 C61 -1(3) . .
C66 C61 C62 C63 -6.4(19) . .
C67 P2 C73 C74 -153.0(6) . .
C67 P2 C73 C78 28.2(8) . .
C67 P2 C79 C80 104.3(7) . .
C67 P2 C79 C84 -75.2(8) . .
C67 C68 C69 C70 -0.6(16) . .
C68 C67 C72 C71 0.6(16) . .
C68 C69 C70 C71 0.2(18) . .
C69 C70 C71 C72 1(2) . .
C70 C71 C72 C67 -1(2) . .
C72 C67 C68 C69 0.1(15) . .
C73 P2 C67 C68 72.2(7) . .
C73 P2 C67 C72 -103.0(9) . .
C73 P2 C79 C80 -147.9(7) . .
C73 P2 C79 C84 32.7(8) . .
C73 C74 C75 C76 -1.0(14) . .
C74 C73 C78 C77 -0.3(13) . .
C74 C75 C76 C77 -1.5(16) . .
C75 C76 C77 C78 3.2(17) . .
C76 C77 C78 C73 -2.2(15) . .
C78 C73 C74 C75 1.9(13) . .
C79 P2 C67 C68 -178.7(7) . .
C79 P2 C67 C72 6.1(9) . .
C79 P2 C73 C74 97.5(7) . .
C79 P2 C73 C78 -81.2(7) . .
C79 C80 C81 C82 -0.9(14) . .
C80 C79 C84 C83 -1.4(13) . .
C80 C81 C82 C83 0.3(15) . .
C81 C82 C83 C84 -0.4(15) . .
C82 C83 C84 C79 0.9(15) . .
C84 C79 C80 C81 1.4(13) . .
C85 P3 C91 C92 -79.2(7) . .
C85 P3 C91 C96 99.0(7) . .
C85 P3 C97 C98 18.1(7) . .
C85 P3 C97 C102 -159.7(6) . .
C85 C86 C87 C88 -1.2(14) . .
C86 C85 C90 C89 -0.3(12) . .
C86 C87 C88 C89 0.1(14) . .
C87 C88 C89 C90 0.8(14) . .
C88 C89 C90 C85 -0.7(13) . .
C90 C85 C86 C87 1.3(12) . .
C91 P3 C85 C86 4.1(7) . .
C91 P3 C85 C90 -174.2(6) . .
C91 P3 C97 C98 -91.7(7) . .
C91 P3 C97 C102 90.5(7) . .
C91 C92 C93 C94 -0.1(13) . .
C92 C91 C96 C95 2.0(14) . .
C92 C93 C94 C95 0.7(15) . .
C93 C94 C95 C96 0.0(17) . .
C94 C95 C96 C91 -1.4(16) . .
C96 C91 C92 C93 -1.2(12) . .
C97 P3 C85 C86 -105.6(7) . .
C97 P3 C85 C90 76.1(7) . .
C97 P3 C91 C92 29.6(7) . .
C97 P3 C91 C96 -152.2(7) . .
C97 C98 C99 C100 -1.1(13) . .
C98 C97 C102 C101 -1.0(12) . .
C98 C99 C100 C101 0.6(14) . .
C99 C100 C101 C102 -0.3(15) . .
C100 C101 C102 C97 0.5(14) . .
C102 C97 C98 C99 1.3(12) . .
C103 Ag7 Cu2 Ag8 -28.1(3) . .
C103 Ag7 Cu2 Ag9 -112.8(3) . .
C103 Ag7 Cu2 Ag10 164.7(3) . .
C103 Ag7 Cu2 Cu3 -136.4(3) . 2_666
C103 Ag7 Cu2 C111 -18(2) . .
C103 Ag7 Cu2 C119 163.3(4) . .
C103 Ag7 P4 C143 -81.8(4) . .
C103 Ag7 P4 C149 39.0(4) . .
C103 Ag7 P4 C155 157.2(4) . .
C103 Ag7 C119 Ag10 -14.3(7) . .
C103 Ag7 C119 Cu2 -11.8(3) . .
C103 Ag7 C119 Cu3 -92.5(3) . 2_666
C103 Ag7 C119 C120 156.2(6) . .
C103 Ag8 Cu2 Ag7 28.0(3) . .
C103 Ag8 Cu2 Ag9 158.1(3) . .
C103 Ag8 Cu2 Ag10 -165.0(3) . .
C103 Ag8 Cu2 Cu3 110.1(3) . 2_666
C103 Ag8 Cu2 C111 -150.9(4) . .
C103 Ag8 Cu2 C119 89.2(11) . .
C103 Ag8 P5 C161 -179.4(4) . .
C103 Ag8 P5 C167 60.8(4) . .
C103 Ag8 P5 C173 -61.6(4) . .
C103 Ag8 C111 Ag9 114.0(3) . .
C103 Ag8 C111 Ag10 40.4(5) . .
C103 Ag8 C111 Cu2 20.2(3) . .
C103 Ag8 C111 C112 -136.2(6) . .
C103 Ag8 C127 Ag9 -42.6(4) . 2_666
C103 Ag8 C127 Cu3 -135.0(3) . .
C103 Ag8 C127 C128 49.2(6) . .
C103 Cu2 C111 Ag8 -27.6(3) . .
C103 Cu2 C111 Ag9 -116.9(3) . .
C103 Cu2 C111 Ag10 165.5(3) . .
C103 Cu2 C111 C112 77.5(19) . .
C103 Cu2 C119 Ag7 16.5(4) . .
C103 Cu2 C119 Ag10 -164.9(3) . .
C103 Cu2 C119 Cu3 105.4(3) . 2_666
C103 Cu2 C119 C120 -37(3) . .
C103 C104 C105 C106 40(19) . .
C104 C105 C106 C107 13(29) . .
C105 C106 C107 C108 165(19) . .
C105 C106 C107 C109 43(20) . .
C105 C106 C107 C110 -76(20) . .
C111 Ag8 Cu2 Ag7 178.9(2) . .
C111 Ag8 Cu2 Ag9 -51.0(2) . .
C111 Ag8 Cu2 Ag10 -14.1(2) . .
C111 Ag8 Cu2 Cu3 -99.0(2) . 2_666
C111 Ag8 Cu2 C103 150.9(4) . .
C111 Ag8 Cu2 C119 -119.9(11) . .
C111 Ag8 P5 C161 77.1(4) . .
C111 Ag8 P5 C167 -42.7(4) . .
C111 Ag8 P5 C173 -165.1(4) . .
C111 Ag8 C103 Ag7 -68.8(5) . .
C111 Ag8 C103 Cu2 -19.8(2) . .
C111 Ag8 C103 C104 136.6(6) . .
C111 Ag8 C127 Ag9 50.5(4) . 2_666
C111 Ag8 C127 Cu3 -41.9(4) . .
C111 Ag8 C127 C128 142.2(6) . .
C111 Ag9 Ag10 Cu2 50.5(2) . .
C111 Ag9 Ag10 P6 -120.6(2) . .
C111 Ag9 Ag10 C119 86.5(3) . .
C111 Ag9 Cu2 Ag7 172.6(3) . .
C111 Ag9 Cu2 Ag8 70.3(3) . .
C111 Ag9 Cu2 Ag10 -76.1(3) . .
C111 Ag9 Cu2 Cu3 -161.3(3) . 2_666
C111 Ag9 Cu2 C103 93.7(4) . .
C111 Ag9 Cu2 C119 -120.9(4) . .
C111 Ag9 Cu3 Ag9 -97.70(19) . 2_666
C111 Ag9 Cu3 Cu2 -161.05(19) . 2_666
C111 Ag9 Cu3 C119 -178.6(3) . 2_666
C111 Ag9 Cu3 C127 -59.9(3) . .
C111 Ag9 Cu3 C135 110.0(3) . .
C111 Ag9 C135 Ag7 -176.4(3) . 2_666
C111 Ag9 C135 Cu3 -89.9(3) . .
C111 Ag9 C135 C136 81.5(8) . .
C111 Ag10 Cu2 Ag7 179.7(3) . .
C111 Ag10 Cu2 Ag8 14.3(3) . .
C111 Ag10 Cu2 Ag9 54.2(2) . .
C111 Ag10 Cu2 Cu3 120.1(3) . 2_666
C111 Ag10 Cu2 C103 -86.7(11) . .
C111 Ag10 Cu2 C119 -178.8(4) . .
C111 Ag10 P6 C179 89.1(5) . .
C111 Ag10 P6 C185 -29.8(4) . .
C111 Ag10 P6 C191 -151.7(4) . .
C111 Ag10 C119 Ag7 3.3(7) . .
C111 Ag10 C119 Cu2 0.9(3) . .
C111 Ag10 C119 Cu3 81.2(3) . 2_666
C111 Ag10 C119 C120 -166.4(7) . .
C111 Cu2 C103 Ag7 178.1(3) . .
C111 Cu2 C103 Ag8 29.0(3) . .
C111 Cu2 C103 C104 -45.9(19) . .
C111 Cu2 C119 Ag7 -179.8(3) . .
C111 Cu2 C119 Ag10 -1.3(4) . .
C111 Cu2 C119 Cu3 -90.9(3) . 2_666
C111 Cu2 C119 C120 127(3) . .
C111 C112 C113 C114 80(75) . .
C112 C113 C114 C115 96(100) . .
C113 C114 C115 C116 -110(100) . .
C113 C114 C115 C117 6(100) . .
C113 C114 C115 C118 113(100) . .
C119 Ag7 Cu2 Ag8 168.7(3) . .
C119 Ag7 Cu2 Ag9 83.9(3) . .
C119 Ag7 Cu2 Ag10 1.5(3) . .
C119 Ag7 Cu2 Cu3 60.3(3) . 2_666
C119 Ag7 Cu2 C103 -163.3(4) . .
C119 Ag7 Cu2 C111 179(73) . .
C119 Ag7 P4 C143 21.1(4) . .
C119 Ag7 P4 C149 141.9(4) . .
C119 Ag7 P4 C155 -99.8(4) . .
C119 Ag7 C103 Ag8 60.7(5) . .
C119 Ag7 C103 Cu2 11.6(3) . .
C119 Ag7 C103 C104 -149.0(8) . .
C119 Ag10 Cu2 Ag7 -1.5(3) . .
C119 Ag10 Cu2 Ag8 -167.0(3) . .
C119 Ag10 Cu2 Ag9 -127.1(3) . .
C119 Ag10 Cu2 Cu3 -61.2(3) . 2_666
C119 Ag10 Cu2 C103 92.0(11) . .
C119 Ag10 Cu2 C111 178.8(4) . .
C119 Ag10 P6 C179 -60.9(5) . .
C119 Ag10 P6 C185 -179.8(4) . .
C119 Ag10 P6 C191 58.3(4) . .
C119 Ag10 C111 Ag8 -21.2(5) . .
C119 Ag10 C111 Ag9 -98.5(3) . .
C119 Ag10 C111 Cu2 -0.9(3) . .
C119 Ag10 C111 C112 155.5(6) . .
C119 Cu2 C103 Ag7 -17.4(4) . .
C119 Cu2 C103 Ag8 -166.5(3) . .
C119 Cu2 C103 C104 118.6(17) . .
C119 Cu2 C111 Ag8 168.2(3) . .
C119 Cu2 C111 Ag9 78.8(4) . .
C119 Cu2 C111 Ag10 1.2(4) . .
C119 Cu2 C111 C112 -86.8(19) . .
C119 Cu3 C127 Ag8 -173.5(2) 2_666 .
C119 Cu3 C127 Ag9 84.6(3) 2_666 2_666
C119 Cu3 C127 C128 -48(8) 2_666 .
C119 Cu3 C135 Ag7 -7.7(3) 2_666 2_666
C119 Cu3 C135 Ag9 -130.9(2) 2_666 .
C119 Cu3 C135 C136 73(2) 2_666 .
C119 C120 C121 C122 32(74) . .
C120 C121 C122 C123 -44(100) . .
C121 C122 C123 C124 68(64) . .
C121 C122 C123 C125 -38(64) . .
C121 C122 C123 C126 -142(63) . .
C127 Ag8 Cu2 Ag7 -73.5(2) . .
C127 Ag8 Cu2 Ag9 56.5(2) . .
C127 Ag8 Cu2 Ag10 93.4(2) . .
C127 Ag8 Cu2 Cu3 8.6(2) . 2_666
C127 Ag8 Cu2 C103 -101.5(3) . .
C127 Ag8 Cu2 C111 107.5(3) . .
C127 Ag8 Cu2 C119 -12.4(11) . .
C127 Ag8 P5 C161 -46.3(4) . .
C127 Ag8 P5 C167 -166.1(4) . .
C127 Ag8 P5 C173 71.5(4) . .
C127 Ag8 C103 Ag7 44.0(6) . .
C127 Ag8 C103 Cu2 93.0(3) . .
C127 Ag8 C103 C104 -110.6(6) . .
C127 Ag8 C111 Ag9 5.5(3) . .
C127 Ag8 C111 Ag10 -68.1(6) . .
C127 Ag8 C111 Cu2 -88.4(3) . .
C127 Ag8 C111 C112 115.3(6) . .
C127 Ag9 Ag10 Cu2 -107.4(3) 2_666 .
C127 Ag9 Ag10 P6 81.5(3) 2_666 .
C127 Ag9 Ag10 C111 -157.9(3) 2_666 .
C127 Ag9 Ag10 C119 -71.4(3) 2_666 .
C127 Ag9 Cu2 Ag7 -52.8(2) 2_666 .
C127 Ag9 Cu2 Ag8 -155.1(2) 2_666 .
C127 Ag9 Cu2 Ag10 58.6(2) 2_666 .
C127 Ag9 Cu2 Cu3 -26.6(2) 2_666 2_666
C127 Ag9 Cu2 C103 -131.6(4) 2_666 .
C127 Ag9 Cu2 C111 134.6(4) 2_666 .
C127 Ag9 Cu2 C119 13.8(3) 2_666 .
C127 Ag9 Cu3 Ag9 39.6(3) 2_666 2_666
C127 Ag9 Cu3 Cu2 -23.8(3) 2_666 2_666
C127 Ag9 Cu3 C119 -41.3(4) 2_666 2_666
C127 Ag9 Cu3 C127 77.4(4) 2_666 .
C127 Ag9 Cu3 C135 -112.7(4) 2_666 .
C127 Ag9 C111 Ag8 -121.8(3) 2_666 .
C127 Ag9 C111 Ag10 21.1(3) 2_666 .
C127 Ag9 C111 Cu2 -49.5(4) 2_666 .
C127 Ag9 C111 C112 124.8(6) 2_666 .
C127 Ag9 C135 Ag7 23.0(6) 2_666 2_666
C127 Ag9 C135 Cu3 109.5(4) 2_666 .
C127 Ag9 C135 C136 -79.1(8) 2_666 .
C127 Cu3 C135 Ag7 150.8(8) . 2_666
C127 Cu3 C135 Ag9 27.5(10) . .
C127 Cu3 C135 C136 -128(2) . .
C127 C128 C129 C130 -122(27) . .
C128 Ag9 Ag10 Cu2 -137.2(2) 2_666 .
C128 Ag9 Ag10 P6 51.7(2) 2_666 .
C128 Ag9 Ag10 C111 172.3(3) 2_666 .
C128 Ag9 Ag10 C119 -101.3(3) 2_666 .
C128 Ag9 Cu2 Ag7 -70.44(19) 2_666 .
C128 Ag9 Cu2 Ag8 -172.71(18) 2_666 .
C128 Ag9 Cu2 Ag10 40.94(18) 2_666 .
C128 Ag9 Cu2 Cu3 -44.28(18) 2_666 2_666
C128 Ag9 Cu2 C103 -149.3(3) 2_666 .
C128 Ag9 Cu2 C111 117.0(4) 2_666 .
C128 Ag9 Cu2 C119 -3.9(3) 2_666 .
C128 Ag9 Cu3 Ag9 75.9(3) 2_666 2_666
C128 Ag9 Cu3 Cu2 12.5(3) 2_666 2_666
C128 Ag9 Cu3 C119 -5.0(4) 2_666 2_666
C128 Ag9 Cu3 C127 113.7(4) 2_666 .
C128 Ag9 Cu3 C135 -76.4(4) 2_666 .
C128 Ag9 C111 Ag8 -151.0(2) 2_666 .
C128 Ag9 C111 Ag10 -8.2(3) 2_666 .
C128 Ag9 C111 Cu2 -78.7(4) 2_666 .
C128 Ag9 C111 C112 95.5(6) 2_666 .
C128 Ag9 C135 Ag7 44.7(5) 2_666 2_666
C128 Ag9 C135 Cu3 131.2(2) 2_666 .
C128 Ag9 C135 C136 -57.4(8) 2_666 .
C128 C129 C130 C131 41(42) . .
C129 C130 C131 C132 42(23) . .
C129 C130 C131 C133 -78(23) . .
C129 C130 C131 C134 165(23) . .
C135 Ag7 Cu2 Ag8 82.37(19) 2_666 .
C135 Ag7 Cu2 Ag9 -2.4(2) 2_666 .
C135 Ag7 Cu2 Ag10 -84.8(2) 2_666 .
C135 Ag7 Cu2 Cu3 -25.99(19) 2_666 2_666
C135 Ag7 Cu2 C103 110.4(3) 2_666 .
C135 Ag7 Cu2 C111 92(2) 2_666 .
C135 Ag7 Cu2 C119 -86.3(3) 2_666 .
C135 Ag7 P4 C143 128.1(4) 2_666 .
C135 Ag7 P4 C149 -111.1(4) 2_666 .
C135 Ag7 P4 C155 7.2(5) 2_666 .
C135 Ag7 C103 Ag8 -20.4(6) 2_666 .
C135 Ag7 C103 Cu2 -69.5(3) 2_666 .
C135 Ag7 C103 C104 129.9(8) 2_666 .
C135 Ag7 C119 Ag10 84.3(7) 2_666 .
C135 Ag7 C119 Cu2 86.7(3) 2_666 .
C135 Ag7 C119 Cu3 6.1(2) 2_666 2_666
C135 Ag7 C119 C120 -105.2(6) 2_666 .
C135 Ag9 Ag10 Cu2 129.8(4) . .
C135 Ag9 Ag10 P6 -41.2(4) . .
C135 Ag9 Ag10 C111 79.3(4) . .
C135 Ag9 Ag10 C119 165.8(4) . .
C135 Ag9 Cu2 Ag7 114.5(4) . .
C135 Ag9 Cu2 Ag8 12.2(4) . .
C135 Ag9 Cu2 Ag10 -134.2(4) . .
C135 Ag9 Cu2 Cu3 140.6(4) . 2_666
C135 Ag9 Cu2 C103 35.6(5) . .
C135 Ag9 Cu2 C111 -58.1(5) . .
C135 Ag9 Cu2 C119 -179.0(5) . .
C135 Ag9 Cu3 Ag9 152.3(3) . 2_666
C135 Ag9 Cu3 Cu2 89.0(3) . 2_666
C135 Ag9 Cu3 C119 71.4(4) . 2_666
C135 Ag9 Cu3 C127 -169.8(4) . .
C135 Ag9 C111 Ag8 74.0(3) . .
C135 Ag9 C111 Ag10 -143.2(3) . .
C135 Ag9 C111 Cu2 146.3(3) . .
C135 Ag9 C111 C112 -39.5(7) . .
C135 Cu3 C127 Ag8 28.5(10) . .
C135 Cu3 C127 Ag9 -73.3(10) . 2_666
C135 Cu3 C127 C128 154(8) . .
C135 C136 C137 C138 -31(29) . .
C136 Ag7 Cu2 Ag8 73.2(2) 2_666 .
C136 Ag7 Cu2 Ag9 -11.5(2) 2_666 .
C136 Ag7 Cu2 Ag10 -94.0(2) 2_666 .
C136 Ag7 Cu2 Cu3 -35.12(19) 2_666 2_666
C136 Ag7 Cu2 C103 101.3(3) 2_666 .
C136 Ag7 Cu2 C111 83(2) 2_666 .
C136 Ag7 Cu2 C119 -95.4(3) 2_666 .
C136 Ag7 P4 C143 145.1(4) 2_666 .
C136 Ag7 P4 C149 -94.1(3) 2_666 .
C136 Ag7 P4 C155 24.2(4) 2_666 .
C136 Ag7 C103 Ag8 -45.8(6) 2_666 .
C136 Ag7 C103 Cu2 -94.9(3) 2_666 .
C136 Ag7 C103 C104 104.6(8) 2_666 .
C136 Ag7 C119 Ag10 96.1(7) 2_666 .
C136 Ag7 C119 Cu2 98.5(3) 2_666 .
C136 Ag7 C119 Cu3 17.8(3) 2_666 2_666
C136 Ag7 C119 C120 -93.4(6) 2_666 .
C136 C137 C138 C139 -40(34) . .
C137 C138 C139 C140 171(16) . .
C137 C138 C139 C141 51(17) . .
C137 C138 C139 C142 -68(17) . .
C143 P4 C149 C150 7.9(9) . .
C143 P4 C149 C154 -174.2(7) . .
C143 P4 C155 C156 84.6(8) . .
C143 P4 C155 C160 -91.9(8) . .
C143 C144 C145 C146 2(2) . .
C144 C143 C148 C147 -1.1(17) . .
C144 C145 C146 C147 -2(2) . .
C145 C146 C147 C148 1(2) . .
C146 C147 C148 C143 0.8(19) . .
C148 C143 C144 C145 0.0(17) . .
C149 P4 C143 C144 73.6(9) . .
C149 P4 C143 C148 -107.9(8) . .
C149 P4 C155 C156 -25.3(8) . .
C149 P4 C155 C160 158.2(8) . .
C149 C150 C151 C152 1.3(16) . .
C150 C149 C154 C153 -3.1(14) . .
C150 C151 C152 C153 -1.5(17) . .
C151 C152 C153 C154 -0.5(17) . .
C152 C153 C154 C149 2.9(17) . .
C154 C149 C150 C151 1.1(14) . .
C155 P4 C143 C144 -34.8(9) . .
C155 P4 C143 C148 143.8(8) . .
C155 P4 C149 C150 115.5(8) . .
C155 P4 C149 C154 -66.6(8) . .
C155 C156 C157 C158 -0.6(15) . .
C156 C155 C160 C159 0.8(15) . .
C156 C157 C158 C159 -0.4(16) . .
C157 C158 C159 C160 1.5(18) . .
C158 C159 C160 C155 -1.7(18) . .
C160 C155 C156 C157 0.4(13) . .
C161 P5 C167 C168 34.1(9) . .
C161 P5 C167 C172 -152.2(7) . .
C161 P5 C173 C174 -87.1(9) . .
C161 P5 C173 C178 92.9(9) . .
C161 C162 C163 C164 -3.0(16) . .
C162 C161 C166 C165 -4.1(18) . .
C162 C163 C164 C165 1.8(18) . .
C163 C164 C165 C166 -2(2) . .
C164 C165 C166 C161 3(2) . .
C166 C161 C162 C163 4.1(15) . .
C167 P5 C161 C162 51.1(8) . .
C167 P5 C161 C166 -140.3(8) . .
C167 P5 C173 C174 24.2(9) . .
C167 P5 C173 C178 -155.9(8) . .
C167 C168 C169 C170 -0.7(18) . .
C168 C167 C172 C171 -0.3(16) . .
C168 C169 C170 C171 2(2) . .
C169 C170 C171 C172 -2(2) . .
C170 C171 C172 C167 1.4(19) . .
C172 C167 C168 C169 0.0(16) . .
C173 P5 C161 C162 160.6(8) . .
C173 P5 C161 C166 -30.9(9) . .
C173 P5 C167 C168 -75.6(9) . .
C173 P5 C167 C172 98.0(8) . .
C173 C174 C175 C176 -3.4(19) . .
C174 C173 C178 C177 2.8(17) . .
C174 C175 C176 C177 3(2) . .
C175 C176 C177 C178 -0.1(19) . .
C176 C177 C178 C173 -2.9(19) . .
C178 C173 C174 C175 0.3(17) . .
C179 P6 C185 C186 42.6(9) . .
C179 P6 C185 C190 -137.1(7) . .
C179 P6 C191 C192 -92.5(9) . .
C179 P6 C191 C196 87.5(9) . .
C179 C180 C181 C182 -3(2) . .
C180 C179 C184 C183 -0.7(18) . .
C180 C181 C182 C183 0(2) . .
C181 C182 C183 C184 3(3) . .
C182 C183 C184 C179 -2(2) . .
C184 C179 C180 C181 3.3(18) . .
C185 P6 C179 C180 26.1(9) . .
C185 P6 C179 C184 -157.8(8) . .
C185 P6 C191 C192 18.6(9) . .
C185 P6 C191 C196 -161.5(8) . .
C185 C186 C187 C188 2.6(15) . .
C186 C185 C190 C189 -0.3(13) . .
C186 C187 C188 C189 -1.9(16) . .
C187 C188 C189 C190 0.2(15) . .
C188 C189 C190 C185 0.9(14) . .
C190 C185 C186 C187 -1.4(13) . .
C191 P6 C179 C180 139.1(9) . .
C191 P6 C179 C184 -44.8(9) . .
C191 P6 C185 C186 -70.1(8) . .
C191 P6 C185 C190 110.2(7) . .
C191 C192 C193 C194 -2.9(15) . .
C192 C191 C196 C195 1.2(17) . .
C192 C193 C194 C195 1.6(16) . .
C193 C194 C195 C196 1.0(19) . .
C194 C195 C196 C191 -3(2) . .
C196 C191 C192 C193 1.5(15) . .
F7 P8 F10 F9 -73(6) . .
F7 P8 F9 F10 163.7(17) . .
F8 P8 F10 F9 112.5(14) . .
F8 P8 F9 F10 -80.0(18) . .
F11 P8 F10 F9 -69.0(14) . .
F11 P8 F9 F10 94.0(17) . .
F12 P8 F10 F9 -160.4(14) . .
F12 P8 F9 F10 31(2) . .
C197 O1 C199 C200 178.1(13) . .
C199 O1 C197 C198 -178.9(14) . .
C201 O2 C203 C204 176.1(15) . .
C203 O2 C201 C202 179.7(13) . .
C205 O3 C207 C208 -172(2) . .
C207 O3 C205 C206 178(2) . .
